data_7248348
loop_
_publ_author_name
'Wang, Yanyan'
'Xiong, Ying'
'Liao, Wuping'

_publ_section_title
;
 Solvent-polarity-controlled assembly of polynuclear titanium-calixarene
 complexes: constructing isolated {Ti7}, {Ti13}, {Ti24} and {Tb2Ti13}
 clusters
;
_journal_issue 17
_journal_name_full CrystEngComm
_journal_page_first 2287
_journal_page_last 2296
_journal_paper_doi 10.1039/D3CE01275A
_journal_volume 26
_journal_year 2024
_chemical_formula_moiety 'C279 H346 N4 O54 Tb2 Ti13'
_chemical_formula_sum 'C279 H346 N4 O54 Tb2 Ti13'
_chemical_formula_weight 5560.12
_space_group_crystal_system triclinic
_space_group_IT_number 2
_space_group_name_Hall '-P 1'
_space_group_name_H-M_alt 'P -1'
_atom_sites_solution_hydrogens geom
_atom_sites_solution_primary direct
_atom_sites_solution_secondary difmap
_audit_creation_method SHELXL-2014/7
_audit_update_record
;
2022-12-25 deposited with the CCDC.	2024-03-25 downloaded from the CCDC.
;
_cell_angle_alpha 94.269(2)
_cell_angle_beta 93.7680(10)
_cell_angle_gamma 90.1350(10)
_cell_formula_units_Z 2
_cell_length_a 22.7598(7)
_cell_length_b 26.3415(9)
_cell_length_c 31.6172(11)
_cell_measurement_reflns_used 9312
_cell_measurement_temperature 190(2)
_cell_measurement_theta_max 45.89
_cell_measurement_theta_min 3.16
_cell_volume 18861.4(11)
_computing_cell_refinement 'Bruker SAINT'
_computing_data_collection 'Bruker APEX2'
_computing_data_reduction 'Bruker SAINT'
_computing_molecular_graphics 'Bruker SHELXTL'
_computing_publication_material 'Bruker SHELXTL'
_computing_structure_refinement 'SHELXL-2014/7 (Sheldrick, 2014)'
_computing_structure_solution 'SHELXS-97 (Sheldrick 2008)'
_diffrn_ambient_temperature 190(2)
_diffrn_measured_fraction_theta_full 0.990
_diffrn_measured_fraction_theta_max 0.990
_diffrn_measurement_device_type 'Bruker APEX-II CCD'
_diffrn_measurement_method '\f and \w scans'
_diffrn_radiation_type CuK\a
_diffrn_radiation_wavelength 1.54178
_diffrn_reflns_av_R_equivalents 0.0573
_diffrn_reflns_av_unetI/netI 0.0403
_diffrn_reflns_Laue_measured_fraction_full 0.990
_diffrn_reflns_Laue_measured_fraction_max 0.990
_diffrn_reflns_limit_h_max 20
_diffrn_reflns_limit_h_min -21
_diffrn_reflns_limit_k_max 24
_diffrn_reflns_limit_k_min -24
_diffrn_reflns_limit_l_max 29
_diffrn_reflns_limit_l_min -29
_diffrn_reflns_number 230042
_diffrn_reflns_point_group_measured_fraction_full 0.990
_diffrn_reflns_point_group_measured_fraction_max 0.990
_diffrn_reflns_theta_full 45.970
_diffrn_reflns_theta_max 45.969
_diffrn_reflns_theta_min 2.814
_exptl_absorpt_coefficient_mu 4.438
_exptl_absorpt_correction_T_max 0.665
_exptl_absorpt_correction_T_min 0.493
_exptl_absorpt_correction_type multi-scan
_exptl_absorpt_process_details 'SADABS 2014/5'
_exptl_crystal_colour orange
_exptl_crystal_density_diffrn 0.979
_exptl_crystal_description block
_exptl_crystal_F_000 5792
_exptl_crystal_size_max 0.249
_exptl_crystal_size_mid 0.142
_exptl_crystal_size_min 0.092
_refine_diff_density_max 1.129
_refine_diff_density_min -1.084
_refine_diff_density_rms 0.089
_refine_ls_extinction_method none
_refine_ls_goodness_of_fit_ref 1.042
_refine_ls_hydrogen_treatment constr
_refine_ls_matrix_type fullcycle
_refine_ls_number_parameters 3172
_refine_ls_number_reflns 31751
_refine_ls_number_restraints 235
_refine_ls_restrained_S_all 1.040
_refine_ls_R_factor_all 0.1221
_refine_ls_R_factor_gt 0.0894
_refine_ls_shift/su_max 0.001
_refine_ls_shift/su_mean 0.000
_refine_ls_structure_factor_coef Fsqd
_refine_ls_weighting_details 'w=1/[\s^2^(Fo^2^)+(0.1168P)^2^+149.8386P] where P=(Fo^2^+2Fc^2^)/3'
_refine_ls_weighting_scheme calc
_refine_ls_wR_factor_gt 0.2237
_refine_ls_wR_factor_ref 0.2565
_reflns_Friedel_coverage 0.000
_reflns_number_gt 22575
_reflns_number_total 31751
_reflns_threshold_expression 'I > 2\s(I)'
_cod_data_source_file d3ce01275a2.cif
_cod_data_source_block cu_wyy05_0m_a_sq
_cod_depositor_comments 'Adding full bibliography for 7248348--7248351.cif.'
_cod_database_code 7248348
_shelx_shelxl_version_number 2014/7
_shelx_space_group_comment
;
The symmetry employed for this shelxl refinement is uniquely defined
by the following loop, which should always be used as a source of
symmetry information in preference to the above space-group names.
They are only intended as comments.
;
_shelx_estimated_absorpt_t_min 0.404
_shelx_estimated_absorpt_t_max 0.687

loop_
_space_group_symop_operation_xyz
'x, y, z'
'-x, -y, -z'

loop_
_atom_site_label
_atom_site_type_symbol
_atom_site_fract_x
_atom_site_fract_y
_atom_site_fract_z
_atom_site_U_iso_or_equiv
_atom_site_adp_type
_atom_site_occupancy
_atom_site_site_symmetry_order
_atom_site_calc_flag
_atom_site_refinement_flags_posn
_atom_site_refinement_flags_adp
_atom_site_refinement_flags_occupancy
_atom_site_disorder_assembly
_atom_site_disorder_group
C1 C 0.9301(6) 0.3028(5) 0.4314(5) 0.090 Uani 1 1 d . . . . .
C2 C 0.9830(6) 0.3284(6) 0.4515(5) 0.105 Uani 1 1 d . . . . .
C3 C 0.9774(7) 0.3620(6) 0.4842(5) 0.108 Uani 1 1 d . . . . .
H3A H 1.0124 0.3766 0.4981 0.130 Uiso 1 1 calc R U . . .
C4 C 0.9254(8) 0.3772(6) 0.4994(5) 0.117 Uani 1 1 d . . . . .
C5 C 0.8735(7) 0.3534(6) 0.4795(4) 0.102 Uani 1 1 d . . . . .
H5A H 0.8364 0.3635 0.4892 0.122 Uiso 1 1 calc R U . . .
C6 C 0.8753(6) 0.3159(5) 0.4462(4) 0.089 Uani 1 1 d . . . . .
C7 C 0.9204(9) 0.4160(8) 0.5357(5) 0.147 Uani 1 1 d D . . . .
C8 C 0.9560(12) 0.4015(11) 0.5756(6) 0.242 Uani 1 1 d D . . . .
H8A H 0.9933 0.3863 0.5676 0.363 Uiso 1 1 calc R U . . .
H8B H 0.9639 0.4320 0.5948 0.363 Uiso 1 1 calc R U . . .
H8C H 0.9335 0.3769 0.5899 0.363 Uiso 1 1 calc R U . . .
C9 C 0.9621(13) 0.4623(11) 0.5264(9) 0.240 Uani 1 1 d . U . . .
H9A H 1.0022 0.4498 0.5229 0.360 Uiso 1 1 calc R U . . .
H9B H 0.9471 0.4771 0.5003 0.360 Uiso 1 1 calc R U . . .
H9C H 0.9626 0.4884 0.5502 0.360 Uiso 1 1 calc R U . . .
C10 C 0.8634(10) 0.4393(9) 0.5401(8) 0.213 Uani 1 1 d . . . . .
H10A H 0.8655 0.4640 0.5650 0.320 Uiso 1 1 calc R U . . .
H10B H 0.8520 0.4567 0.5146 0.320 Uiso 1 1 calc R U . . .
H10C H 0.8342 0.4129 0.5439 0.320 Uiso 1 1 calc R U . . .
C11 C 1.0890(7) 0.2231(7) 0.4268(7) 0.130 Uani 1 1 d . . . . .
C12 C 1.1104(7) 0.1805(7) 0.4420(7) 0.139 Uani 1 1 d . . . . .
C13 C 1.1071(9) 0.1758(11) 0.4862(7) 0.193 Uani 1 1 d . . . . .
H13A H 1.1226 0.1457 0.4974 0.232 Uiso 1 1 calc R U . . .
C14 C 1.0838(8) 0.2102(7) 0.5130(6) 0.127 Uani 1 1 d . U . . .
C15 C 1.0632(7) 0.2550(7) 0.4947(7) 0.128 Uani 1 1 d . . . . .
H15A H 1.0462 0.2806 0.5127 0.153 Uiso 1 1 calc R U . . .
C16 C 1.0663(7) 0.2643(5) 0.4510(6) 0.115 Uani 1 1 d . . . . .
C17 C 1.0801(10) 0.2041(7) 0.5594(6) 0.150 Uani 1 1 d . . . . .
C18 C 1.0997(12) 0.1506(7) 0.5726(7) 0.196 Uani 1 1 d . . . . .
H18A H 1.0963 0.1489 0.6032 0.295 Uiso 1 1 calc R U . . .
H18B H 1.0745 0.1244 0.5569 0.295 Uiso 1 1 calc R U . . .
H18C H 1.1407 0.1449 0.5659 0.295 Uiso 1 1 calc R U . . .
C19 C 1.0162(11) 0.2118(14) 0.5731(7) 0.279 Uani 1 1 d . . . . .
H19A H 1.0153 0.2075 0.6036 0.419 Uiso 1 1 calc R U . . .
H19B H 1.0031 0.2462 0.5674 0.419 Uiso 1 1 calc R U . . .
H19C H 0.9900 0.1867 0.5571 0.419 Uiso 1 1 calc R U . . .
C20 C 1.1258(14) 0.2426(8) 0.5839(8) 0.240 Uani 1 1 d . . . . .
H20A H 1.1246 0.2397 0.6146 0.361 Uiso 1 1 calc R U . . .
H20B H 1.1654 0.2346 0.5752 0.361 Uiso 1 1 calc R U . . .
H20C H 1.1157 0.2774 0.5773 0.361 Uiso 1 1 calc R U . . .
C21 C 1.0528(8) 0.0953(7) 0.3653(6) 0.130 Uani 1 1 d . . . . .
C22 C 1.0185(6) 0.0538(8) 0.3525(5) 0.116 Uani 1 1 d . . . . .
C23 C 1.0268(9) 0.0101(8) 0.3721(7) 0.154 Uani 1 1 d . . . . .
H23A H 1.0014 -0.0182 0.3642 0.184 Uiso 1 1 calc R U . . .
C24 C 1.0724(8) 0.0059(7) 0.4040(6) 0.133 Uani 1 1 d . . . . .
C25 C 1.1036(8) 0.0486(6) 0.4173(6) 0.124 Uani 1 1 d . . . . .
H25A H 1.1306 0.0466 0.4413 0.149 Uiso 1 1 calc R U . . .
C26 C 1.1001(8) 0.0944(7) 0.3995(6) 0.127 Uani 1 1 d . . . . .
C27 C 1.0755(14) -0.0472(9) 0.4219(8) 0.203 Uani 1 1 d . . . . .
C28 C 1.1286(11) -0.0472(10) 0.4564(8) 0.221 Uani 1 1 d . . . . .
H28A H 1.1207 -0.0234 0.4806 0.332 Uiso 1 1 calc R U . . .
H28B H 1.1336 -0.0815 0.4660 0.332 Uiso 1 1 calc R U . . .
H28C H 1.1646 -0.0367 0.4440 0.332 Uiso 1 1 calc R U . . .
C29 C 1.0168(18) -0.0494(15) 0.4484(13) 0.342 Uani 1 1 d . U . . .
H29A H 1.0175 -0.0210 0.4703 0.513 Uiso 1 1 calc R U . . .
H29B H 0.9817 -0.0470 0.4290 0.513 Uiso 1 1 calc R U . . .
H29C H 1.0157 -0.0817 0.4620 0.513 Uiso 1 1 calc R U . . .
C30 C 1.0906(19) -0.0851(11) 0.3850(12) 0.400 Uani 1 1 d . . . . .
H30A H 1.0931 -0.1195 0.3949 0.600 Uiso 1 1 calc R U . . .
H30B H 1.0599 -0.0843 0.3619 0.600 Uiso 1 1 calc R U . . .
H30C H 1.1286 -0.0757 0.3748 0.600 Uiso 1 1 calc R U . . .
C31 C 0.9608(6) 0.0704(5) 0.2389(5) 0.095 Uani 1 1 d . . . . .
C32 C 0.9819(5) 0.0744(6) 0.1993(5) 0.088 Uani 1 1 d . . . . .
C33 C 1.0419(7) 0.0680(7) 0.1943(6) 0.125 Uani 1 1 d . U . . .
H33A H 1.0570 0.0704 0.1672 0.150 Uiso 1 1 calc R U . . .
C34 C 1.0790(6) 0.0583(8) 0.2284(5) 0.125 Uani 1 1 d . . . . .
C35 C 1.0583(6) 0.0532(7) 0.2669(7) 0.142 Uani 1 1 d . . . . .
H35A H 1.0845 0.0436 0.2895 0.170 Uiso 1 1 calc R U . . .
C36 C 0.9992(6) 0.0617(6) 0.2742(5) 0.106 Uani 1 1 d . . . . .
C37 C 1.1457(11) 0.0472(8) 0.2263(11) 0.320 Uani 1 1 d D . . . .
C38 C 1.1606(7) 0.0336(7) 0.1759(6) 0.238 Uani 1 1 d D . . . .
H38A H 1.1423 0.0010 0.1655 0.358 Uiso 1 1 calc R U . . .
H38B H 1.1449 0.0605 0.1586 0.358 Uiso 1 1 calc R U . . .
H38C H 1.2033 0.0315 0.1740 0.358 Uiso 1 1 calc R U . . .
C39 C 1.1755(11) 0.0979(7) 0.2396(7) 0.214 Uani 1 1 d D U . . .
H39A H 1.1576 0.1243 0.2227 0.321 Uiso 1 1 calc R U . . .
H39B H 1.1706 0.1068 0.2698 0.321 Uiso 1 1 calc R U . . .
H39C H 1.2175 0.0955 0.2348 0.321 Uiso 1 1 calc R U . . .
C40 C 1.1688(14) 0.0024(8) 0.2499(8) 0.263 Uani 1 1 d D U . . .
H40A H 1.1469 -0.0285 0.2392 0.394 Uiso 1 1 calc R U . . .
H40B H 1.2107 -0.0023 0.2454 0.394 Uiso 1 1 calc R U . . .
H40C H 1.1638 0.0091 0.2803 0.394 Uiso 1 1 calc R U . . .
C41 C 0.8463(5) 0.0329(5) 0.1635(4) 0.084 Uani 1 1 d . . . . .
C42 C 0.8196(5) -0.0150(5) 0.1630(4) 0.085 Uani 1 1 d . . . . .
C43 C 0.8467(7) -0.0586(6) 0.1438(5) 0.108 Uani 1 1 d . . . . .
H43A H 0.8286 -0.0910 0.1444 0.130 Uiso 1 1 calc R U . . .
C44 C 0.8983(7) -0.0547(6) 0.1243(6) 0.133 Uani 1 1 d . . . . .
C45 C 0.9269(8) -0.0085(6) 0.1293(6) 0.135 Uani 1 1 d . . . . .
H45A H 0.9644 -0.0060 0.1180 0.162 Uiso 1 1 calc R U . . .
C46 C 0.9041(6) 0.0351(6) 0.1498(5) 0.102 Uani 1 1 d . . . . .
C47 C 0.9342(12) -0.1050(10) 0.1061(9) 0.176 Uani 1 1 d . U . . .
C48 C 0.9503(15) -0.0845(10) 0.0630(9) 0.313 Uani 1 1 d . . . . .
H48A H 0.9142 -0.0763 0.0464 0.469 Uiso 1 1 calc R U . . .
H48B H 0.9747 -0.0537 0.0688 0.469 Uiso 1 1 calc R U . . .
H48C H 0.9722 -0.1106 0.0470 0.469 Uiso 1 1 calc R U . . .
C49 C 0.9824(12) -0.1182(8) 0.1333(8) 0.206 Uani 1 1 d . . . . .
H49A H 1.0108 -0.0899 0.1370 0.310 Uiso 1 1 calc R U . . .
H49B H 0.9685 -0.1252 0.1610 0.310 Uiso 1 1 calc R U . . .
H49C H 1.0013 -0.1486 0.1208 0.310 Uiso 1 1 calc R U . . .
C50 C 0.8905(14) -0.1493(12) 0.1008(10) 0.255 Uani 1 1 d . U . . .
H50A H 0.8567 -0.1406 0.0819 0.382 Uiso 1 1 calc R U . . .
H50B H 0.9097 -0.1797 0.0884 0.382 Uiso 1 1 calc R U . . .
H50C H 0.8769 -0.1563 0.1286 0.382 Uiso 1 1 calc R U . . .
C51 C 0.7893(6) -0.0046(4) 0.2666(6) 0.097 Uani 1 1 d . . . . .
C52 C 0.7748(6) -0.0399(4) 0.2293(5) 0.086 Uani 1 1 d . . . . .
C53 C 0.7727(8) -0.0892(6) 0.2391(5) 0.116 Uani 1 1 d . . . . .
H53A H 0.7625 -0.1139 0.2164 0.139 Uiso 1 1 calc R U . . .
C54 C 0.7836(8) -0.1063(6) 0.2778(6) 0.124 Uani 1 1 d . . . . .
C55 C 0.8021(8) -0.0712(5) 0.3131(6) 0.120 Uani 1 1 d . . . . .
H55A H 0.8119 -0.0826 0.3404 0.144 Uiso 1 1 calc R U . . .
C56 C 0.8053(6) -0.0208(5) 0.3059(4) 0.087 Uani 1 1 d . . . . .
C57 C 0.7785(10) -0.1656(8) 0.2845(7) 0.154 Uani 1 1 d . U . . .
C58 C 0.7227(16) -0.1858(8) 0.2640(9) 0.286 Uani 1 1 d . . . . .
H58A H 0.7195 -0.1774 0.2342 0.429 Uiso 1 1 calc R U . . .
H58B H 0.7216 -0.2228 0.2652 0.429 Uiso 1 1 calc R U . . .
H58C H 0.6898 -0.1705 0.2788 0.429 Uiso 1 1 calc R U . . .
C59 C 0.8265(15) -0.1919(12) 0.2609(10) 0.264 Uani 1 1 d . U . . .
H59A H 0.8223 -0.1845 0.2310 0.396 Uiso 1 1 calc R U . . .
H59B H 0.8649 -0.1796 0.2735 0.396 Uiso 1 1 calc R U . . .
H59C H 0.8235 -0.2287 0.2631 0.396 Uiso 1 1 calc R U . . .
C60 C 0.7854(15) -0.1771(12) 0.3289(11) 0.272 Uani 1 1 d . U . . .
H60A H 0.8229 -0.1631 0.3416 0.409 Uiso 1 1 calc R U . . .
H60B H 0.7530 -0.1618 0.3443 0.409 Uiso 1 1 calc R U . . .
H60C H 0.7848 -0.2141 0.3307 0.409 Uiso 1 1 calc R U . . .
C61 C 0.7487(6) 0.0768(5) 0.3814(4) 0.078 Uani 1 1 d . . . . .
C62 C 0.7780(6) 0.0298(5) 0.3765(5) 0.090 Uani 1 1 d . . . . .
C63 C 0.7643(7) -0.0074(6) 0.4029(5) 0.115 Uani 1 1 d . . . . .
H63A H 0.7819 -0.0400 0.3997 0.138 Uiso 1 1 calc R U . . .
C64 C 0.7259(8) 0.0022(7) 0.4333(6) 0.127 Uani 1 1 d . . . . .
C65 C 0.6989(6) 0.0491(5) 0.4379(5) 0.090 Uani 1 1 d . . . . .
H65A H 0.6716 0.0551 0.4591 0.108 Uiso 1 1 calc R U . . .
C66 C 0.7113(6) 0.0873(5) 0.4120(4) 0.081 Uani 1 1 d . . . . .
C67 C 0.7112(11) -0.0383(7) 0.4631(8) 0.175 Uani 1 1 d D . . . .
C68 C 0.7649(13) -0.0645(13) 0.4827(10) 0.270 Uani 1 1 d D U . . .
H68A H 0.7918 -0.0741 0.4605 0.406 Uiso 1 1 calc R U . . .
H68B H 0.7852 -0.0411 0.5045 0.406 Uiso 1 1 calc R U . . .
H68C H 0.7524 -0.0950 0.4957 0.406 Uiso 1 1 calc R U . . .
C69 C 0.6956(17) -0.0884(13) 0.4361(11) 0.332 Uani 1 1 d D U . . .
H69A H 0.7254 -0.0952 0.4154 0.498 Uiso 1 1 calc R U . . .
H69B H 0.6947 -0.1164 0.4547 0.498 Uiso 1 1 calc R U . . .
H69C H 0.6569 -0.0853 0.4211 0.498 Uiso 1 1 calc R U . . .
C70 C 0.6691(15) -0.0230(12) 0.4962(12) 0.379 Uani 1 1 d D . . . .
H70A H 0.6628 -0.0517 0.5134 0.568 Uiso 1 1 calc R U . . .
H70B H 0.6856 0.0059 0.5145 0.568 Uiso 1 1 calc R U . . .
H70C H 0.6315 -0.0132 0.4823 0.568 Uiso 1 1 calc R U . . .
C71 C 0.7538(5) 0.2190(4) 0.4233(3) 0.058 Uani 1 1 d . . . . .
C72 C 0.7272(6) 0.1798(5) 0.4419(4) 0.074 Uani 1 1 d . . . . .
C73 C 0.7359(6) 0.1766(6) 0.4860(5) 0.096 Uani 1 1 d . . . . .
H73A H 0.7178 0.1499 0.4991 0.116 Uiso 1 1 calc R U . . .
C74 C 0.7708(6) 0.2123(6) 0.5102(4) 0.088 Uani 1 1 d . . . . .
C75 C 0.7987(6) 0.2500(6) 0.4900(4) 0.093 Uani 1 1 d . . . . .
H75A H 0.8237 0.2737 0.5067 0.111 Uiso 1 1 calc R U . . .
C76 C 0.7914(5) 0.2539(5) 0.4472(4) 0.083 Uani 1 1 d . . . . .
C77 C 0.7782(8) 0.2116(7) 0.5613(5) 0.118 Uani 1 1 d . . . . .
C78 C 0.7553(12) 0.1661(10) 0.5759(5) 0.224 Uani 1 1 d . . . . .
H78A H 0.7128 0.1639 0.5685 0.336 Uiso 1 1 calc R U . . .
H78B H 0.7747 0.1365 0.5625 0.336 Uiso 1 1 calc R U . . .
H78C H 0.7625 0.1666 0.6068 0.336 Uiso 1 1 calc R U . . .
C79 C 0.8444(11) 0.2133(10) 0.5735(8) 0.201 Uani 1 1 d . U . . .
H79A H 0.8615 0.2442 0.5638 0.301 Uiso 1 1 calc R U . . .
H79B H 0.8509 0.2134 0.6045 0.301 Uiso 1 1 calc R U . . .
H79C H 0.8631 0.1833 0.5601 0.301 Uiso 1 1 calc R U . . .
C80 C 0.7511(16) 0.2613(9) 0.5801(6) 0.280 Uani 1 1 d . . . . .
H80A H 0.7692 0.2905 0.5685 0.421 Uiso 1 1 calc R U . . .
H80B H 0.7086 0.2610 0.5728 0.421 Uiso 1 1 calc R U . . .
H80C H 0.7583 0.2638 0.6111 0.421 Uiso 1 1 calc R U . . .
C81 C 1.0427(6) 0.3116(6) 0.4352(6) 0.124 Uani 1 1 d . . . . .
H81A H 1.0384 0.3073 0.4038 0.149 Uiso 1 1 calc R U . . .
H81B H 1.0717 0.3392 0.4432 0.149 Uiso 1 1 calc R U . . .
C82 C 1.1388(10) 0.1397(8) 0.4131(7) 0.173 Uani 1 1 d . . . . .
H82A H 1.1505 0.1554 0.3874 0.208 Uiso 1 1 calc R U . . .
H82B H 1.1752 0.1278 0.4281 0.208 Uiso 1 1 calc R U . . .
C83 C 0.9717(6) 0.0583(7) 0.3158(5) 0.120 Uani 1 1 d . . . . .
H83A H 0.9452 0.0283 0.3138 0.144 Uiso 1 1 calc R U . . .
H83B H 0.9478 0.0890 0.3217 0.144 Uiso 1 1 calc R U . . .
C84 C 0.9420(5) 0.0840(5) 0.1608(4) 0.086 Uani 1 1 d . . . . .
H84A H 0.9656 0.0911 0.1367 0.103 Uiso 1 1 calc R U . . .
H84B H 0.9165 0.1136 0.1671 0.103 Uiso 1 1 calc R U . . .
C85 C 0.7653(6) -0.0231(5) 0.1856(4) 0.091 Uani 1 1 d . . . . .
H85A H 0.7429 0.0091 0.1871 0.109 Uiso 1 1 calc R U . . .
H85B H 0.7404 -0.0489 0.1684 0.109 Uiso 1 1 calc R U . . .
C86 C 0.8231(6) 0.0192(5) 0.3433(4) 0.092 Uani 1 1 d . . . . .
H86A H 0.8599 0.0077 0.3580 0.111 Uiso 1 1 calc R U . . .
H86B H 0.8320 0.0517 0.3312 0.111 Uiso 1 1 calc R U . . .
C87 C 0.6842(6) 0.1398(5) 0.4182(4) 0.090 Uani 1 1 d . . . . .
H87A H 0.6488 0.1373 0.4345 0.108 Uiso 1 1 calc R U . . .
H87B H 0.6715 0.1515 0.3900 0.108 Uiso 1 1 calc R U . . .
C88 C 0.8178(5) 0.2963(5) 0.4242(4) 0.083 Uani 1 1 d . . . . .
H88A H 0.8246 0.2834 0.3947 0.099 Uiso 1 1 calc R U . . .
H88B H 0.7895 0.3247 0.4228 0.099 Uiso 1 1 calc R U . . .
C101 C 0.9318(5) 0.2148(4) 0.0935(4) 0.060 Uani 1 1 d . . . . .
C102 C 0.9430(5) 0.1647(5) 0.0776(4) 0.071 Uani 1 1 d . . . . .
C103 C 1.0002(5) 0.1506(5) 0.0721(4) 0.079 Uani 1 1 d . . . . .
H10D H 1.0078 0.1171 0.0606 0.094 Uiso 1 1 calc R U . . .
C104 C 1.0465(5) 0.1832(5) 0.0827(4) 0.073 Uani 1 1 d . U . . .
C105 C 1.0359(5) 0.2313(5) 0.1008(5) 0.087 Uani 1 1 d . . . . .
H10E H 1.0686 0.2529 0.1097 0.104 Uiso 1 1 calc R U . . .
C106 C 0.9790(5) 0.2498(4) 0.1065(4) 0.064 Uani 1 1 d . . . . .
C107 C 1.1111(7) 0.1691(5) 0.0731(7) 0.130 Uani 1 1 d D . . . .
C108 C 1.1189(8) 0.1114(5) 0.0674(6) 0.139 Uani 1 1 d D U . . .
H10F H 1.0926 0.0974 0.0435 0.208 Uiso 1 1 calc R U . . .
H10G H 1.1598 0.1037 0.0615 0.208 Uiso 1 1 calc R U . . .
H10H H 1.1093 0.0961 0.0934 0.208 Uiso 1 1 calc R U . . .
C109 C 1.1535(12) 0.1881(11) 0.1108(8) 0.250 Uani 1 1 d D U . . .
H10I H 1.1500 0.2251 0.1158 0.375 Uiso 1 1 calc R U . . .
H10J H 1.1435 0.1719 0.1363 0.375 Uiso 1 1 calc R U . . .
H10K H 1.1940 0.1795 0.1044 0.375 Uiso 1 1 calc R U . . .
C110 C 1.1304(13) 0.1959(11) 0.0347(8) 0.248 Uani 1 1 d D U . . .
H11A H 1.1247 0.2327 0.0396 0.372 Uiso 1 1 calc R U . . .
H11B H 1.1721 0.1890 0.0309 0.372 Uiso 1 1 calc R U . . .
H11C H 1.1068 0.1831 0.0091 0.372 Uiso 1 1 calc R U . . .
C111 C 0.9134(5) 0.3704(5) 0.0869(4) 0.069 Uani 1 1 d . . . . .
C112 C 0.9650(5) 0.3430(4) 0.0952(4) 0.064 Uani 1 1 d . . . . .
C113 C 1.0128(4) 0.3556(4) 0.0743(4) 0.067 Uani 1 1 d . . . . .
H11D H 1.0479 0.3369 0.0796 0.081 Uiso 1 1 calc R U . . .
C114 C 1.0150(5) 0.3919(5) 0.0467(4) 0.073 Uani 1 1 d . . . . .
C115 C 0.9620(5) 0.4191(5) 0.0399(4) 0.076 Uani 1 1 d . . . . .
H11E H 0.9619 0.4458 0.0213 0.091 Uiso 1 1 calc R U . . .
C116 C 0.9114(5) 0.4091(4) 0.0585(3) 0.058 Uani 1 1 d . . . . .
C117 C 1.0703(5) 0.4064(5) 0.0249(5) 0.086 Uani 1 1 d . . . . .
C118 C 1.1148(8) 0.3663(7) 0.0265(6) 0.140 Uani 1 1 d . U . . .
H11F H 1.1236 0.3585 0.0561 0.210 Uiso 1 1 calc R U . . .
H11G H 1.0998 0.3356 0.0098 0.210 Uiso 1 1 calc R U . . .
H11H H 1.1507 0.3780 0.0147 0.210 Uiso 1 1 calc R U . . .
C119 C 1.0959(7) 0.4538(8) 0.0466(7) 0.161 Uani 1 1 d . . . . .
H11I H 1.0666 0.4810 0.0458 0.242 Uiso 1 1 calc R U . . .
H11J H 1.1077 0.4481 0.0762 0.242 Uiso 1 1 calc R U . . .
H11K H 1.1305 0.4638 0.0321 0.242 Uiso 1 1 calc R U . . .
C120 C 1.0576(7) 0.4176(7) -0.0198(6) 0.134 Uani 1 1 d . . . . .
H12A H 1.0279 0.4443 -0.0214 0.201 Uiso 1 1 calc R U . . .
H12B H 1.0938 0.4291 -0.0315 0.201 Uiso 1 1 calc R U . . .
H12C H 1.0428 0.3867 -0.0364 0.201 Uiso 1 1 calc R U . . .
C121 C 0.7661(5) 0.3838(4) 0.0288(3) 0.061 Uani 1 1 d . . . . .
C122 C 0.8134(4) 0.4096(4) 0.0165(3) 0.055 Uani 1 1 d . . . . .
C123 C 0.8215(5) 0.4101(6) -0.0274(4) 0.090 Uani 1 1 d . . . . .
H12D H 0.8540 0.4287 -0.0360 0.109 Uiso 1 1 calc R U . . .
C124 C 0.7854(5) 0.3854(6) -0.0578(4) 0.087 Uani 1 1 d . . . . .
C125 C 0.7398(5) 0.3568(5) -0.0435(4) 0.077 Uani 1 1 d . . . . .
H12E H 0.7151 0.3372 -0.0640 0.092 Uiso 1 1 calc R U . . .
C126 C 0.7287(5) 0.3555(5) -0.0012(4) 0.066 Uani 1 1 d . . . . .
C127 C 0.7930(6) 0.3878(7) -0.1061(4) 0.100 Uani 1 1 d . . . . .
C128 C 0.7734(11) 0.3402(9) -0.1315(6) 0.198 Uani 1 1 d . . . . .
H12F H 0.7337 0.3311 -0.1244 0.297 Uiso 1 1 calc R U . . .
H12G H 0.7731 0.3455 -0.1619 0.297 Uiso 1 1 calc R U . . .
H12H H 0.8006 0.3126 -0.1250 0.297 Uiso 1 1 calc R U . . .
C129 C 0.8519(8) 0.4021(9) -0.1162(5) 0.170 Uani 1 1 d . . . . .
H12I H 0.8802 0.3770 -0.1061 0.255 Uiso 1 1 calc R U . . .
H12J H 0.8532 0.4034 -0.1470 0.255 Uiso 1 1 calc R U . . .
H12K H 0.8621 0.4357 -0.1021 0.255 Uiso 1 1 calc R U . . .
C130 C 0.7509(18) 0.4262(14) -0.1214(7) 0.327 Uani 1 1 d . . . . .
H13B H 0.7110 0.4169 -0.1148 0.490 Uiso 1 1 calc R U . . .
H13C H 0.7613 0.4597 -0.1074 0.490 Uiso 1 1 calc R U . . .
H13D H 0.7524 0.4274 -0.1523 0.490 Uiso 1 1 calc R U . . .
C131 C 0.5929(5) 0.3719(4) 0.0445(3) 0.053 Uani 1 1 d . . . . .
C132 C 0.6199(5) 0.3544(4) 0.0090(3) 0.061 Uani 1 1 d . . . . .
C133 C 0.5906(5) 0.3652(4) -0.0291(3) 0.066 Uani 1 1 d . . . . .
H13E H 0.6078 0.3527 -0.0543 0.079 Uiso 1 1 calc R U . . .
C134 C 0.5396(5) 0.3919(4) -0.0340(4) 0.064 Uani 1 1 d . . . . .
C135 C 0.5137(5) 0.4079(5) 0.0026(4) 0.064 Uani 1 1 d . . . . .
H13F H 0.4778 0.4261 0.0005 0.076 Uiso 1 1 calc R U . . .
C136 C 0.5381(5) 0.3982(4) 0.0424(3) 0.057 Uani 1 1 d . . . . .
C137 C 0.5142(6) 0.4027(5) -0.0776(4) 0.080 Uani 1 1 d . . . . .
C138 C 0.4485(9) 0.3821(9) -0.0812(6) 0.179 Uani 1 1 d . . . . .
H13G H 0.4271 0.3981 -0.0579 0.269 Uiso 1 1 calc R U . . .
H13H H 0.4292 0.3904 -0.1084 0.269 Uiso 1 1 calc R U . . .
H13I H 0.4486 0.3451 -0.0796 0.269 Uiso 1 1 calc R U . . .
C139 C 0.5376(10) 0.3757(8) -0.1136(5) 0.173 Uani 1 1 d . . . . .
H13J H 0.5427 0.3398 -0.1080 0.259 Uiso 1 1 calc R U . . .
H13K H 0.5104 0.3782 -0.1386 0.259 Uiso 1 1 calc R U . . .
H13L H 0.5758 0.3905 -0.1187 0.259 Uiso 1 1 calc R U . . .
C140 C 0.5044(10) 0.4559(7) -0.0814(6) 0.165 Uani 1 1 d . . . . .
H14A H 0.4884 0.4710 -0.0553 0.248 Uiso 1 1 calc R U . . .
H14B H 0.5418 0.4727 -0.0857 0.248 Uiso 1 1 calc R U . . .
H14C H 0.4763 0.4604 -0.1056 0.248 Uiso 1 1 calc R U . . .
C141 C 0.4864(5) 0.3331(4) 0.1236(3) 0.056 Uani 1 1 d . . . . .
C142 C 0.4705(5) 0.3662(4) 0.0921(3) 0.057 Uani 1 1 d . . . . .
C143 C 0.4161(5) 0.3579(4) 0.0690(3) 0.060 Uani 1 1 d . . . . .
H14D H 0.4056 0.3795 0.0471 0.071 Uiso 1 1 calc R U . . .
C144 C 0.3788(5) 0.3216(4) 0.0761(4) 0.061 Uani 1 1 d . . . . .
C145 C 0.3943(5) 0.2886(5) 0.1066(4) 0.076 Uani 1 1 d . . . . .
H14E H 0.3682 0.2615 0.1110 0.091 Uiso 1 1 calc R U . . .
C146 C 0.4499(5) 0.2940(4) 0.1327(4) 0.066 Uani 1 1 d . . . . .
C147 C 0.3167(6) 0.3162(6) 0.0523(4) 0.089 Uani 1 1 d . . . . .
C148 C 0.2835(6) 0.3661(8) 0.0688(7) 0.154 Uani 1 1 d . . . . .
H14F H 0.3060 0.3962 0.0628 0.230 Uiso 1 1 calc R U . . .
H14G H 0.2442 0.3669 0.0541 0.230 Uiso 1 1 calc R U . . .
H14H H 0.2798 0.3659 0.0994 0.230 Uiso 1 1 calc R U . . .
C149 C 0.3204(7) 0.3166(6) 0.0050(5) 0.119 Uani 1 1 d . . . . .
H14I H 0.3413 0.3473 -0.0015 0.179 Uiso 1 1 calc R U . . .
H14J H 0.3418 0.2864 -0.0055 0.179 Uiso 1 1 calc R U . . .
H14K H 0.2806 0.3161 -0.0089 0.179 Uiso 1 1 calc R U . . .
C150 C 0.2851(7) 0.2694(8) 0.0603(6) 0.161 Uani 1 1 d . . . . .
H15B H 0.2818 0.2679 0.0909 0.242 Uiso 1 1 calc R U . . .
H15C H 0.2456 0.2694 0.0459 0.242 Uiso 1 1 calc R U . . .
H15D H 0.3068 0.2397 0.0493 0.242 Uiso 1 1 calc R U . . .
C151 C 0.5037(4) 0.1752(4) 0.1390(3) 0.048 Uani 1 1 d . . . . .
C152 C 0.4559(4) 0.2026(4) 0.1526(4) 0.060 Uani 1 1 d . . . . .
C153 C 0.4026(5) 0.1786(4) 0.1512(4) 0.075 Uani 1 1 d . . . . .
H15E H 0.3698 0.1970 0.1612 0.090 Uiso 1 1 calc R U . . .
C154 C 0.3941(5) 0.1275(5) 0.1356(4) 0.075 Uani 1 1 d . U . . .
C155 C 0.4423(5) 0.1009(5) 0.1210(4) 0.074 Uani 1 1 d . . . . .
H15F H 0.4375 0.0667 0.1094 0.089 Uiso 1 1 calc R U . . .
C156 C 0.4990(5) 0.1245(5) 0.1236(4) 0.068 Uani 1 1 d . . . . .
C157 C 0.3330(6) 0.1004(5) 0.1337(5) 0.095 Uani 1 1 d . . . . .
C158 C 0.3383(8) 0.0498(6) 0.1496(9) 0.202 Uani 1 1 d . . . . .
H15G H 0.3511 0.0530 0.1798 0.303 Uiso 1 1 calc R U . . .
H15H H 0.3000 0.0324 0.1457 0.303 Uiso 1 1 calc R U . . .
H15I H 0.3672 0.0300 0.1338 0.303 Uiso 1 1 calc R U . . .
C159 C 0.3137(15) 0.0939(13) 0.0884(11) 0.278 Uani 1 1 d . U . . .
H15J H 0.3098 0.1274 0.0770 0.417 Uiso 1 1 calc R U . . .
H15K H 0.3428 0.0739 0.0731 0.417 Uiso 1 1 calc R U . . .
H15L H 0.2755 0.0762 0.0850 0.417 Uiso 1 1 calc R U . . .
C160 C 0.2882(6) 0.1303(7) 0.1565(7) 0.163 Uani 1 1 d . . . . .
H16A H 0.2850 0.1641 0.1456 0.244 Uiso 1 1 calc R U . . .
H16B H 0.2500 0.1128 0.1520 0.244 Uiso 1 1 calc R U . . .
H16C H 0.2999 0.1338 0.1870 0.244 Uiso 1 1 calc R U . . .
C161 C 0.6218(5) 0.1374(4) 0.0642(4) 0.062 Uani 1 1 d . . . . .
C162 C 0.5724(4) 0.1072(4) 0.0672(3) 0.060 Uani 1 1 d . . . . .
C163 C 0.5395(5) 0.0897(4) 0.0299(4) 0.067 Uani 1 1 d . . . . .
H16D H 0.5050 0.0699 0.0321 0.081 Uiso 1 1 calc R U . . .
C164 C 0.5559(5) 0.1003(5) -0.0102(4) 0.071 Uani 1 1 d . . . . .
C165 C 0.6060(5) 0.1313(4) -0.0103(4) 0.068 Uani 1 1 d . . . . .
H16E H 0.6177 0.1396 -0.0372 0.082 Uiso 1 1 calc R U . . .
C166 C 0.6401(5) 0.1511(4) 0.0251(3) 0.058 Uani 1 1 d . . . . .
C167 C 0.5231(6) 0.0794(5) -0.0507(4) 0.071 Uani 1 1 d . . . . .
C168 C 0.5603(6) 0.0406(6) -0.0728(5) 0.103 Uani 1 1 d . . . . .
H16F H 0.5392 0.0269 -0.0992 0.154 Uiso 1 1 calc R U . . .
H16G H 0.5972 0.0565 -0.0795 0.154 Uiso 1 1 calc R U . . .
H16H H 0.5690 0.0129 -0.0543 0.154 Uiso 1 1 calc R U . . .
C169 C 0.5074(6) 0.1225(6) -0.0802(5) 0.118 Uani 1 1 d . . . . .
H16I H 0.4829 0.1478 -0.0655 0.178 Uiso 1 1 calc R U . . .
H16J H 0.5437 0.1388 -0.0877 0.178 Uiso 1 1 calc R U . . .
H16K H 0.4857 0.1081 -0.1062 0.178 Uiso 1 1 calc R U . . .
C170 C 0.4627(5) 0.0551(6) -0.0417(4) 0.097 Uani 1 1 d . . . . .
H17A H 0.4386 0.0808 -0.0272 0.145 Uiso 1 1 calc R U . . .
H17B H 0.4421 0.0425 -0.0686 0.145 Uiso 1 1 calc R U . . .
H17C H 0.4697 0.0267 -0.0237 0.145 Uiso 1 1 calc R U . . .
C171 C 0.7901(5) 0.1542(4) 0.0443(4) 0.073 Uani 1 1 d . . . . .
C172 C 0.7470(4) 0.1599(5) 0.0104(4) 0.062 Uani 1 1 d . . . . .
C173 C 0.7590(6) 0.1422(5) -0.0299(4) 0.089 Uani 1 1 d . U . . .
H17D H 0.7296 0.1460 -0.0522 0.107 Uiso 1 1 calc R U . . .
C174 C 0.8115(6) 0.1190(7) -0.0404(4) 0.127 Uani 1 1 d D . . . .
C175 C 0.8531(7) 0.1155(6) -0.0054(5) 0.107 Uani 1 1 d . U . . .
H17E H 0.8896 0.1000 -0.0111 0.128 Uiso 1 1 calc R U . . .
C176 C 0.8455(5) 0.1323(5) 0.0354(4) 0.074 Uani 1 1 d . . . . .
C177 C 0.8198(9) 0.1089(8) -0.0882(4) 0.190 Uani 1 1 d D U . . .
C178 C 0.8806(8) 0.0842(10) -0.0924(10) 0.263 Uani 1 1 d D U . . .
H17F H 0.8875 0.0772 -0.1225 0.395 Uiso 1 1 calc R U . . .
H17G H 0.9112 0.1075 -0.0790 0.395 Uiso 1 1 calc R U . . .
H17H H 0.8818 0.0523 -0.0783 0.395 Uiso 1 1 calc R U . . .
C179 C 0.7696(9) 0.0716(9) -0.1048(9) 0.255 Uani 1 1 d D U . . .
H17I H 0.7722 0.0634 -0.1354 0.383 Uiso 1 1 calc R U . . .
H17J H 0.7733 0.0404 -0.0899 0.383 Uiso 1 1 calc R U . . .
H17K H 0.7316 0.0874 -0.0997 0.383 Uiso 1 1 calc R U . . .
C180 C 0.8161(14) 0.1578(9) -0.1132(13) 0.407 Uani 1 1 d D U . . .
H18D H 0.8217 0.1487 -0.1432 0.610 Uiso 1 1 calc R U . . .
H18Y H 0.7774 0.1735 -0.1104 0.610 Uiso 1 1 calc R U . . .
H18Z H 0.8469 0.1820 -0.1015 0.610 Uiso 1 1 calc R U . . .
C181 C 0.8922(5) 0.1269(5) 0.0708(4) 0.080 Uani 1 1 d . . . . .
H18E H 0.9094 0.0926 0.0664 0.096 Uiso 1 1 calc R U . . .
H18F H 0.8722 0.1276 0.0977 0.096 Uiso 1 1 calc R U . . .
C182 C 0.6904(4) 0.1861(4) 0.0196(4) 0.057 Uani 1 1 d . . . . .
H18G H 0.6970 0.2089 0.0458 0.068 Uiso 1 1 calc R U . . .
H18H H 0.6792 0.2077 -0.0039 0.068 Uiso 1 1 calc R U . . .
C183 C 0.5524(4) 0.0943(4) 0.1092(4) 0.064 Uani 1 1 d . . . . .
H18I H 0.5855 0.1005 0.1310 0.077 Uiso 1 1 calc R U . . .
H18J H 0.5426 0.0575 0.1077 0.077 Uiso 1 1 calc R U . . .
C184 C 0.4626(5) 0.2580(4) 0.1676(4) 0.067 Uani 1 1 d . . . . .
H18K H 0.5034 0.2642 0.1799 0.080 Uiso 1 1 calc R U . . .
H18L H 0.4356 0.2659 0.1904 0.080 Uiso 1 1 calc R U . . .
C185 C 0.5068(5) 0.4102(4) 0.0820(4) 0.064 Uani 1 1 d . . . . .
H18M H 0.5360 0.4191 0.1060 0.076 Uiso 1 1 calc R U . . .
H18N H 0.4811 0.4401 0.0783 0.076 Uiso 1 1 calc R U . . .
C186 C 0.6763(5) 0.3257(5) 0.0119(3) 0.067 Uani 1 1 d . . . . .
H18O H 0.6719 0.2936 -0.0064 0.080 Uiso 1 1 calc R U . . .
H18P H 0.6844 0.3166 0.0416 0.080 Uiso 1 1 calc R U . . .
C187 C 0.8556(5) 0.4386(5) 0.0489(4) 0.072 Uani 1 1 d . . . . .
H18Q H 0.8661 0.4715 0.0381 0.086 Uiso 1 1 calc R U . . .
H18R H 0.8357 0.4460 0.0756 0.086 Uiso 1 1 calc R U . . .
C188 C 0.9662(5) 0.3017(5) 0.1257(4) 0.069 Uani 1 1 d . . . . .
H18S H 0.9964 0.3106 0.1491 0.083 Uiso 1 1 calc R U . . .
H18T H 0.9276 0.3007 0.1383 0.083 Uiso 1 1 calc R U . . .
C201 C 0.8714(5) 0.3978(4) 0.2951(3) 0.056 Uani 1 1 d . . . . .
C202 C 0.8887(5) 0.4073(5) 0.3396(4) 0.077 Uani 1 1 d . . . . .
C203 C 0.9486(5) 0.4181(5) 0.3498(4) 0.070 Uani 1 1 d . . . . .
H20D H 0.9610 0.4255 0.3789 0.084 Uiso 1 1 calc R U . . .
C204 C 0.9901(5) 0.4186(5) 0.3206(4) 0.081 Uani 1 1 d . . . . .
C205 C 0.9711(5) 0.4072(4) 0.2782(4) 0.073 Uani 1 1 d . . . . .
H20E H 0.9995 0.4060 0.2575 0.087 Uiso 1 1 calc R U . . .
C206 C 0.9126(5) 0.3974(4) 0.2647(4) 0.061 Uani 1 1 d . . . . .
C207 C 1.0556(6) 0.4315(7) 0.3334(5) 0.105 Uani 1 1 d . . . . .
C208 C 1.0926(6) 0.3813(8) 0.3186(5) 0.147 Uani 1 1 d . . . . .
H20F H 1.0801 0.3523 0.3337 0.221 Uiso 1 1 calc R U . . .
H20G H 1.0854 0.3735 0.2879 0.221 Uiso 1 1 calc R U . . .
H20H H 1.1348 0.3877 0.3254 0.221 Uiso 1 1 calc R U . . .
C209 C 1.0687(6) 0.4364(7) 0.3798(4) 0.117 Uani 1 1 d . . . . .
H20I H 1.0529 0.4067 0.3923 0.175 Uiso 1 1 calc R U . . .
H20J H 1.1114 0.4383 0.3861 0.175 Uiso 1 1 calc R U . . .
H20K H 1.0505 0.4674 0.3919 0.175 Uiso 1 1 calc R U . . .
C210 C 1.0759(7) 0.4718(7) 0.3105(6) 0.154 Uani 1 1 d . . . . .
H21A H 1.0649 0.4648 0.2802 0.231 Uiso 1 1 calc R U . . .
H21B H 1.0579 0.5038 0.3207 0.231 Uiso 1 1 calc R U . . .
H21C H 1.1188 0.4747 0.3149 0.231 Uiso 1 1 calc R U . . .
C211 C 0.8277(4) 0.4420(4) 0.1704(4) 0.061 Uani 1 1 d . . . . .
C212 C 0.8813(5) 0.4340(5) 0.1944(3) 0.066 Uani 1 1 d . . . . .
C213 C 0.9257(6) 0.4692(5) 0.1951(5) 0.090 Uani 1 1 d . . . . .
H21D H 0.9613 0.4638 0.2115 0.108 Uiso 1 1 calc R U . . .
C214 C 0.9206(6) 0.5126(5) 0.1725(4) 0.083 Uani 1 1 d . . . . .
C215 C 0.8659(6) 0.5198(5) 0.1498(4) 0.083 Uani 1 1 d . . . . .
H21E H 0.8610 0.5493 0.1343 0.100 Uiso 1 1 calc R U . . .
C216 C 0.8200(5) 0.4866(4) 0.1490(4) 0.065 Uani 1 1 d . . . . .
C217 C 0.9738(6) 0.5462(6) 0.1672(5) 0.096 Uani 1 1 d . . . . .
C218 C 1.0151(11) 0.5157(8) 0.1381(10) 0.250 Uani 1 1 d . . . . .
H21F H 1.0241 0.4829 0.1497 0.376 Uiso 1 1 calc R U . . .
H21G H 0.9957 0.5098 0.1096 0.376 Uiso 1 1 calc R U . . .
H21H H 1.0517 0.5349 0.1366 0.376 Uiso 1 1 calc R U . . .
C219 C 0.9595(9) 0.5954(8) 0.1508(8) 0.214 Uani 1 1 d . . . . .
H21I H 0.9362 0.5900 0.1236 0.322 Uiso 1 1 calc R U . . .
H21J H 0.9367 0.6155 0.1712 0.322 Uiso 1 1 calc R U . . .
H21K H 0.9959 0.6137 0.1466 0.322 Uiso 1 1 calc R U . . .
C220 C 1.0096(10) 0.5566(10) 0.2090(6) 0.205 Uani 1 1 d . . . . .
H22A H 1.0200 0.5243 0.2209 0.307 Uiso 1 1 calc R U . . .
H22B H 1.0456 0.5752 0.2043 0.307 Uiso 1 1 calc R U . . .
H22C H 0.9863 0.5770 0.2289 0.307 Uiso 1 1 calc R U . . .
C221 C 0.6849(5) 0.5130(4) 0.1738(4) 0.066 Uani 1 1 d . . . . .
C222 C 0.7240(5) 0.5335(4) 0.1464(4) 0.055 Uani 1 1 d . . . . .
C223 C 0.7262(5) 0.5842(5) 0.1428(4) 0.077 Uani 1 1 d . . . . .
H22D H 0.7528 0.5971 0.1243 0.093 Uiso 1 1 calc R U . . .
C224 C 0.6912(6) 0.6184(4) 0.1653(4) 0.080 Uani 1 1 d . . . . .
C225 C 0.6546(6) 0.5972(4) 0.1924(4) 0.077 Uani 1 1 d . . . . .
H22E H 0.6307 0.6195 0.2088 0.092 Uiso 1 1 calc R U . . .
C226 C 0.6502(5) 0.5453(4) 0.1973(4) 0.063 Uani 1 1 d . . . . .
C227 C 0.6943(7) 0.6753(5) 0.1608(5) 0.100 Uani 1 1 d . . . . .
C228 C 0.6476(9) 0.7048(5) 0.1838(6) 0.149 Uani 1 1 d . . . . .
H22F H 0.6518 0.7411 0.1798 0.224 Uiso 1 1 calc R U . . .
H22G H 0.6085 0.6928 0.1723 0.224 Uiso 1 1 calc R U . . .
H22H H 0.6521 0.6995 0.2142 0.224 Uiso 1 1 calc R U . . .
C229 C 0.6890(9) 0.6867(6) 0.1139(6) 0.146 Uani 1 1 d . . . . .
H22I H 0.7192 0.6678 0.0987 0.220 Uiso 1 1 calc R U . . .
H22J H 0.6499 0.6763 0.1014 0.220 Uiso 1 1 calc R U . . .
H22K H 0.6946 0.7232 0.1116 0.220 Uiso 1 1 calc R U . . .
C230 C 0.7545(8) 0.6947(6) 0.1811(6) 0.130 Uani 1 1 d . . . . .
H23B H 0.7861 0.6765 0.1670 0.195 Uiso 1 1 calc R U . . .
H23C H 0.7583 0.7313 0.1778 0.195 Uiso 1 1 calc R U . . .
H23D H 0.7573 0.6888 0.2114 0.195 Uiso 1 1 calc R U . . .
C231 C 0.5139(4) 0.4930(4) 0.1985(3) 0.052 Uani 1 1 d . . . . .
C232 C 0.4543(6) 0.4986(5) 0.1881(4) 0.084 Uani 1 1 d . . . . .
C233 C 0.4276(6) 0.5446(5) 0.2029(4) 0.077 Uani 1 1 d . . . . .
H23E H 0.3868 0.5490 0.1960 0.093 Uiso 1 1 calc R U . . .
C234 C 0.4585(6) 0.5837(5) 0.2272(4) 0.077 Uani 1 1 d . . . . .
C235 C 0.5186(5) 0.5745(5) 0.2359(4) 0.073 Uani 1 1 d . . . . .
H23F H 0.5412 0.6000 0.2524 0.087 Uiso 1 1 calc R U . . .
C236 C 0.5470(5) 0.5310(5) 0.2221(3) 0.065 Uani 1 1 d . . . . .
C237 C 0.4273(7) 0.6305(5) 0.2446(4) 0.096 Uani 1 1 d . . . . .
C238 C 0.3674(8) 0.6370(7) 0.2271(5) 0.153 Uani 1 1 d . . . . .
H23G H 0.3510 0.6683 0.2402 0.229 Uiso 1 1 calc R U . . .
H23H H 0.3675 0.6394 0.1963 0.229 Uiso 1 1 calc R U . . .
H23I H 0.3432 0.6078 0.2329 0.229 Uiso 1 1 calc R U . . .
C239 C 0.4303(9) 0.6303(7) 0.2936(6) 0.146 Uani 1 1 d . U . . .
H23J H 0.4712 0.6259 0.3043 0.219 Uiso 1 1 calc R U . . .
H23K H 0.4154 0.6627 0.3059 0.219 Uiso 1 1 calc R U . . .
H23L H 0.4061 0.6023 0.3018 0.219 Uiso 1 1 calc R U . . .
C240 C 0.4639(9) 0.6766(6) 0.2355(7) 0.159 Uani 1 1 d . . . . .
H24A H 0.5045 0.6727 0.2472 0.238 Uiso 1 1 calc R U . . .
H24B H 0.4637 0.6791 0.2047 0.238 Uiso 1 1 calc R U . . .
H24C H 0.4471 0.7076 0.2488 0.238 Uiso 1 1 calc R U . . .
C241 C 0.4044(5) 0.3892(4) 0.2091(3) 0.061 Uani 1 1 d . . . . .
C242 C 0.3794(5) 0.4259(5) 0.1837(4) 0.072 Uani 1 1 d . . . . .
C243 C 0.3186(5) 0.4306(5) 0.1802(4) 0.075 Uani 1 1 d . . . . .
H24D H 0.3016 0.4561 0.1638 0.090 Uiso 1 1 calc R U . . .
C244 C 0.2822(5) 0.3991(6) 0.2000(4) 0.088 Uani 1 1 d . . . . .
C245 C 0.3082(5) 0.3638(5) 0.2269(4) 0.078 Uani 1 1 d . . . . .
H24E H 0.2840 0.3431 0.2420 0.094 Uiso 1 1 calc R U . . .
C246 C 0.3700(5) 0.3591(5) 0.2314(3) 0.068 Uani 1 1 d . . . . .
C247 C 0.2128(6) 0.4052(7) 0.1945(5) 0.110 Uani 1 1 d . . . . .
C248 C 0.1852(14) 0.3530(12) 0.1782(10) 0.255 Uani 1 1 d . U . . .
H24F H 0.1982 0.3431 0.1498 0.382 Uiso 1 1 calc R U . . .
H24G H 0.1977 0.3273 0.1977 0.382 Uiso 1 1 calc R U . . .
H24H H 0.1421 0.3556 0.1767 0.382 Uiso 1 1 calc R U . . .
C249 C 0.1932(8) 0.4389(11) 0.1621(9) 0.236 Uani 1 1 d . . . . .
H24I H 0.2131 0.4300 0.1360 0.354 Uiso 1 1 calc R U . . .
H24J H 0.1505 0.4353 0.1562 0.354 Uiso 1 1 calc R U . . .
H24K H 0.2028 0.4742 0.1722 0.354 Uiso 1 1 calc R U . . .
C250 C 0.1886(11) 0.4122(10) 0.2355(8) 0.201 Uani 1 1 d . U . . .
H25B H 0.2055 0.3871 0.2541 0.302 Uiso 1 1 calc R U . . .
H25C H 0.1980 0.4466 0.2481 0.302 Uiso 1 1 calc R U . . .
H25D H 0.1457 0.4077 0.2321 0.302 Uiso 1 1 calc R U . . .
C251 C 0.4454(5) 0.3610(4) 0.3332(4) 0.059 Uani 1 1 d . . . . .
C252 C 0.3934(5) 0.3437(5) 0.3101(3) 0.067 Uani 1 1 d . . . . .
C253 C 0.3412(5) 0.3441(5) 0.3308(3) 0.071 Uani 1 1 d . . . . .
H25E H 0.3055 0.3331 0.3155 0.086 Uiso 1 1 calc R U . . .
C254 C 0.3406(5) 0.3605(5) 0.3738(5) 0.090 Uani 1 1 d . . . . .
C255 C 0.3931(5) 0.3751(5) 0.3959(4) 0.072 Uani 1 1 d . . . . .
H25F H 0.3929 0.3851 0.4254 0.086 Uiso 1 1 calc R U . . .
C256 C 0.4458(5) 0.3754(4) 0.3765(3) 0.064 Uani 1 1 d . . . . .
C257 C 0.2803(6) 0.3624(8) 0.3948(4) 0.122 Uani 1 1 d . . . . .
C258 C 0.2517(8) 0.4146(8) 0.3871(8) 0.187 Uani 1 1 d . . . . .
H25G H 0.2790 0.4421 0.3981 0.281 Uiso 1 1 calc R U . . .
H25H H 0.2429 0.4170 0.3566 0.281 Uiso 1 1 calc R U . . .
H25I H 0.2152 0.4178 0.4019 0.281 Uiso 1 1 calc R U . . .
C259 C 0.2891(12) 0.3652(10) 0.4413(8) 0.217 Uani 1 1 d . U . . .
H25J H 0.3167 0.3930 0.4509 0.325 Uiso 1 1 calc R U . . .
H25K H 0.2513 0.3717 0.4538 0.325 Uiso 1 1 calc R U . . .
H25L H 0.3051 0.3329 0.4502 0.325 Uiso 1 1 calc R U . . .
C260 C 0.2394(7) 0.3217(9) 0.3784(6) 0.194 Uani 1 1 d . . . . .
H26A H 0.2349 0.3212 0.3474 0.290 Uiso 1 1 calc R U . . .
H26B H 0.2549 0.2889 0.3867 0.290 Uiso 1 1 calc R U . . .
H26C H 0.2011 0.3277 0.3902 0.290 Uiso 1 1 calc R U . . .
C261 C 0.5766(4) 0.4460(4) 0.3710(3) 0.056 Uani 1 1 d . . . . .
C262 C 0.5302(5) 0.4402(4) 0.3962(3) 0.059 Uani 1 1 d . . . . .
C263 C 0.5117(5) 0.4845(5) 0.4203(3) 0.071 Uani 1 1 d . . . . .
H26D H 0.4810 0.4812 0.4388 0.085 Uiso 1 1 calc R U . . .
C264 C 0.5361(5) 0.5316(4) 0.4180(4) 0.066 Uani 1 1 d . . . . .
C265 C 0.5820(5) 0.5353(4) 0.3920(3) 0.061 Uani 1 1 d . . . . .
H26E H 0.5999 0.5676 0.3903 0.073 Uiso 1 1 calc R U . . .
C266 C 0.6031(4) 0.4935(4) 0.3683(3) 0.055 Uani 1 1 d . . . . .
C267 C 0.5162(5) 0.5791(5) 0.4448(3) 0.073 Uani 1 1 d . . . . .
C268 C 0.5010(7) 0.6215(6) 0.4145(5) 0.116 Uani 1 1 d . . . . .
H26F H 0.5350 0.6281 0.3982 0.174 Uiso 1 1 calc R U . . .
H26G H 0.4673 0.6106 0.3950 0.174 Uiso 1 1 calc R U . . .
H26H H 0.4909 0.6528 0.4312 0.174 Uiso 1 1 calc R U . . .
C269 C 0.4627(6) 0.5699(6) 0.4696(4) 0.098 Uani 1 1 d . . . . .
H26I H 0.4525 0.6015 0.4858 0.148 Uiso 1 1 calc R U . . .
H26J H 0.4294 0.5589 0.4498 0.148 Uiso 1 1 calc R U . . .
H26K H 0.4716 0.5434 0.4892 0.148 Uiso 1 1 calc R U . . .
C270 C 0.5674(6) 0.5976(5) 0.4770(4) 0.096 Uani 1 1 d . . . . .
H27A H 0.6025 0.6038 0.4617 0.144 Uiso 1 1 calc R U . . .
H27B H 0.5561 0.6292 0.4927 0.144 Uiso 1 1 calc R U . . .
H27C H 0.5760 0.5715 0.4970 0.144 Uiso 1 1 calc R U . . .
C271 C 0.7495(5) 0.4515(5) 0.3594(4) 0.065 Uani 1 1 d . . . . .
C272 C 0.7161(6) 0.4952(5) 0.3639(4) 0.082 Uani 1 1 d . . . . .
C273 C 0.7385(5) 0.5383(5) 0.3895(4) 0.080 Uani 1 1 d . . . . .
H27D H 0.7147 0.5677 0.3925 0.096 Uiso 1 1 calc R U . . .
C274 C 0.7939(5) 0.5389(5) 0.4103(5) 0.081 Uani 1 1 d . . . . .
C275 C 0.8277(5) 0.4957(5) 0.4038(4) 0.082 Uani 1 1 d . . . . .
H27E H 0.8664 0.4954 0.4170 0.098 Uiso 1 1 calc R U . . .
C276 C 0.8073(5) 0.4529(4) 0.3787(3) 0.058 Uani 1 1 d . . . . .
C277 C 0.8191(7) 0.5839(6) 0.4390(6) 0.125 Uani 1 1 d . . . . .
C278 C 0.7759(8) 0.6258(6) 0.4455(6) 0.139 Uani 1 1 d . . . . .
H27F H 0.7401 0.6122 0.4562 0.209 Uiso 1 1 calc R U . . .
H27G H 0.7932 0.6521 0.4662 0.209 Uiso 1 1 calc R U . . .
H27H H 0.7661 0.6406 0.4185 0.209 Uiso 1 1 calc R U . . .
C279 C 0.8738(7) 0.6039(6) 0.4228(6) 0.127 Uani 1 1 d . . . . .
H27I H 0.9018 0.5761 0.4186 0.191 Uiso 1 1 calc R U . . .
H27J H 0.8643 0.6187 0.3956 0.191 Uiso 1 1 calc R U . . .
H27K H 0.8914 0.6302 0.4434 0.191 Uiso 1 1 calc R U . . .
C280 C 0.8402(9) 0.5668(8) 0.4846(5) 0.162 Uani 1 1 d . . . . .
H28D H 0.8066 0.5529 0.4979 0.243 Uiso 1 1 calc R U . . .
H28E H 0.8706 0.5407 0.4816 0.243 Uiso 1 1 calc R U . . .
H28F H 0.8565 0.5963 0.5023 0.243 Uiso 1 1 calc R U . . .
C281 C 0.8453(5) 0.4061(5) 0.3732(4) 0.078 Uani 1 1 d . . . . .
H28G H 0.8672 0.4013 0.4007 0.094 Uiso 1 1 calc R U . . .
H28H H 0.8192 0.3761 0.3663 0.094 Uiso 1 1 calc R U . . .
C282 C 0.8929(5) 0.3868(4) 0.2182(3) 0.057 Uani 1 1 d . . . . .
H28I H 0.8564 0.3659 0.2161 0.068 Uiso 1 1 calc R U . . .
H28J H 0.9235 0.3664 0.2041 0.068 Uiso 1 1 calc R U . . .
C283 C 0.7648(5) 0.4976(4) 0.1227(4) 0.062 Uani 1 1 d . . . . .
H28K H 0.7436 0.4652 0.1141 0.074 Uiso 1 1 calc R U . . .
H28L H 0.7755 0.5129 0.0966 0.074 Uiso 1 1 calc R U . . .
C284 C 0.6129(5) 0.5255(5) 0.2302(3) 0.074 Uani 1 1 d . . . . .
H28M H 0.6248 0.5435 0.2580 0.089 Uiso 1 1 calc R U . . .
H28N H 0.6217 0.4889 0.2323 0.089 Uiso 1 1 calc R U . . .
C285 C 0.4174(5) 0.4586(4) 0.1598(3) 0.060 Uani 1 1 d . . . . .
H28O H 0.3920 0.4763 0.1390 0.072 Uiso 1 1 calc R U . . .
H28P H 0.4444 0.4363 0.1436 0.072 Uiso 1 1 calc R U . . .
C286 C 0.3944(5) 0.3236(6) 0.2639(4) 0.085 Uani 1 1 d . . . . .
H28Q H 0.3715 0.2913 0.2600 0.102 Uiso 1 1 calc R U . . .
H28R H 0.4356 0.3154 0.2579 0.102 Uiso 1 1 calc R U . . .
C287 C 0.5034(5) 0.3879(4) 0.4032(4) 0.063 Uani 1 1 d . . . . .
H28S H 0.5325 0.3611 0.3963 0.076 Uiso 1 1 calc R U . . .
H28T H 0.4960 0.3869 0.4336 0.076 Uiso 1 1 calc R U . . .
C288 C 0.6549(4) 0.4995(5) 0.3405(4) 0.064 Uani 1 1 d . . . . .
H28U H 0.6521 0.5331 0.3285 0.077 Uiso 1 1 calc R U . . .
H28V H 0.6514 0.4731 0.3165 0.077 Uiso 1 1 calc R U . . .
C301 C 0.8595(5) 0.1964(5) 0.1921(4) 0.069 Uani 1 1 d . . . . .
H30D H 0.8781 0.2289 0.1937 0.083 Uiso 1 1 calc R U . . .
C302 C 0.8122(6) 0.2803(5) 0.3071(4) 0.077 Uani 1 1 d . . . . .
H30E H 0.8388 0.2970 0.2907 0.092 Uiso 1 1 calc R U . . .
C303 C 0.6179(6) 0.1425(5) 0.2978(5) 0.089 Uani 1 1 d . . . . .
H30F H 0.6000 0.1121 0.3053 0.107 Uiso 1 1 calc R U . . .
C304 C 0.8843(7) 0.1396(6) 0.3975(6) 0.113 Uani 1 1 d . . . . .
H30G H 0.8782 0.1092 0.3796 0.135 Uiso 1 1 calc R U . . .
C305 C 0.9427(10) 0.0845(7) 0.4407(7) 0.170 Uani 1 1 d . . . . .
H30H H 0.9657 0.0871 0.4681 0.254 Uiso 1 1 calc R U . . .
H30I H 0.9111 0.0593 0.4414 0.254 Uiso 1 1 calc R U . . .
H30J H 0.9684 0.0738 0.4180 0.254 Uiso 1 1 calc R U . . .
C306 C 0.9317(10) 0.1766(8) 0.4629(6) 0.188 Uani 1 1 d . . . . .
H30K H 0.9563 0.1641 0.4865 0.282 Uiso 1 1 calc R U . . .
H30L H 0.9536 0.2025 0.4495 0.282 Uiso 1 1 calc DR U . . .
H30M H 0.8958 0.1917 0.4737 0.282 Uiso 1 1 calc R U . . .
C307 C 0.7636(12) 0.0402(10) 0.0684(9) 0.198 Uani 1 1 d . U . . .
H307 H 0.8053 0.0433 0.0704 0.238 Uiso 1 1 calc R U . . .
C308 C 0.6899(11) 0.0081(12) 0.0160(11) 0.270 Uani 1 1 d . . . . .
H30N H 0.6873 -0.0189 -0.0071 0.404 Uiso 1 1 calc R U . . .
H30O H 0.6608 0.0017 0.0365 0.404 Uiso 1 1 calc R U . . .
H30P H 0.6821 0.0410 0.0044 0.404 Uiso 1 1 calc R U . . .
C309 C 0.7948(9) -0.0170(9) 0.0179(9) 0.213 Uani 1 1 d . . . . .
H30Q H 0.7801 -0.0403 -0.0061 0.320 Uiso 1 1 calc R U . . .
H30R H 0.8214 0.0081 0.0079 0.320 Uiso 1 1 calc R U . . .
H30S H 0.8160 -0.0363 0.0393 0.320 Uiso 1 1 calc R U . . .
C310 C 0.6568(8) 0.0546(7) 0.1934(7) 0.161 Uani 1 1 d . . . . .
H31A H 0.6694 0.0760 0.2178 0.193 Uiso 1 1 calc R U . . .
C311 C 0.6057(12) -0.0192(10) 0.1620(7) 0.229 Uani 1 1 d D U . . .
H31B H 0.5804 -0.0478 0.1674 0.343 Uiso 1 1 calc R U . . .
H31C H 0.5854 0.0015 0.1411 0.343 Uiso 1 1 calc R U . . .
H31D H 0.6424 -0.0322 0.1508 0.343 Uiso 1 1 calc R U . . .
C312 C 0.6233(12) 0.0032(11) 0.2484(7) 0.228 Uani 1 1 d D U . . .
H31E H 0.5973 -0.0253 0.2530 0.342 Uiso 1 1 calc R U . . .
H31F H 0.6640 -0.0051 0.2574 0.342 Uiso 1 1 calc R U . . .
H31G H 0.6111 0.0337 0.2651 0.342 Uiso 1 1 calc R U . . .
C313 C 0.5799(8) 0.2512(6) 0.4115(4) 0.107 Uani 1 1 d . . . . .
H31H H 0.5489 0.2500 0.3898 0.128 Uiso 1 1 calc R U . . .
C314 C 0.5012(8) 0.2622(9) 0.4630(7) 0.188 Uani 1 1 d . . . . .
H31I H 0.4989 0.2646 0.4939 0.283 Uiso 1 1 calc R U . . .
H31J H 0.4857 0.2934 0.4515 0.283 Uiso 1 1 calc R U . . .
H31K H 0.4779 0.2329 0.4504 0.283 Uiso 1 1 calc R U . . .
C315 C 0.6098(9) 0.2576(7) 0.4860(6) 0.150 Uani 1 1 d . . . . .
H31L H 0.5916 0.2607 0.5133 0.226 Uiso 1 1 calc R U . . .
H31M H 0.6332 0.2264 0.4840 0.226 Uiso 1 1 calc R U . . .
H31N H 0.6354 0.2871 0.4839 0.226 Uiso 1 1 calc R U . . .
N1 N 0.9164(6) 0.1353(6) 0.4323(4) 0.132 Uani 1 1 d . . . . .
N2 N 0.5650(6) 0.2555(5) 0.4523(4) 0.117 Uani 1 1 d . . . . .
N3 N 0.6195(9) 0.0128(8) 0.2025(6) 0.190 Uani 1 1 d D U . . .
N6 N 0.7462(6) 0.0087(5) 0.0363(4) 0.132 Uani 1 1 d . . . . .
O1 O 0.9355(4) 0.2686(4) 0.3975(3) 0.103 Uani 1 1 d . . . . .
H1 H 0.9662 0.2515 0.4014 0.155 Uiso 1 1 calc DR U . . .
O2 O 1.0907(5) 0.2334(5) 0.3828(5) 0.141 Uani 1 1 d . . . . .
H2 H 1.1234 0.2245 0.3740 0.211 Uiso 1 1 calc DR U . . .
O3 O 1.0490(4) 0.1424(5) 0.3479(5) 0.143 Uani 1 1 d . . . . .
H3 H 1.0604 0.1654 0.3664 0.214 Uiso 1 1 calc DR U . . .
O4 O 0.9016(3) 0.0732(3) 0.2441(3) 0.079 Uani 1 1 d . . . . .
O5 O 0.8174(3) 0.0745(3) 0.1791(3) 0.071 Uani 1 1 d . . . . .
O6 O 0.7898(3) 0.0465(3) 0.2588(3) 0.075 Uani 1 1 d . . . . .
O7 O 0.7615(4) 0.1146(3) 0.3543(2) 0.081 Uani 1 1 d . . . . .
O8 O 0.7454(3) 0.2194(3) 0.3799(2) 0.065 Uani 1 1 d . . . . .
O9 O 0.8389(3) 0.1410(3) 0.2970(3) 0.075 Uani 1 1 d . . . . .
O10 O 0.8718(3) 0.1677(3) 0.2231(2) 0.066 Uani 1 1 d . . . . .
O11 O 0.8254(3) 0.1848(3) 0.1603(2) 0.059 Uani 1 1 d . . . . .
O12 O 0.7564(3) 0.1372(3) 0.2237(2) 0.056 Uani 1 1 d . . . . .
O13 O 0.7307(3) 0.1934(3) 0.2999(2) 0.061 Uani 1 1 d . . . . .
O14 O 0.8311(3) 0.2413(3) 0.3228(2) 0.067 Uani 1 1 d . . . . .
O15 O 0.7596(3) 0.3019(3) 0.3102(2) 0.065 Uani 1 1 d . . . . .
O16 O 0.6295(4) 0.2488(3) 0.4006(3) 0.082 Uani 1 1 d . . . . .
O17 O 0.6153(3) 0.1811(3) 0.3253(2) 0.070 Uani 1 1 d . . . . .
O18 O 0.6410(3) 0.1394(3) 0.2623(2) 0.065 Uani 1 1 d . . . . .
O19 O 0.6745(3) 0.0673(3) 0.1624(3) 0.079 Uani 1 1 d . . . . .
O20 O 0.7440(4) 0.0651(3) 0.0947(3) 0.090 Uani 1 1 d . . . . .
O21 O 0.6499(3) 0.2472(3) 0.2592(2) 0.058 Uani 1 1 d . . . . .
O22 O 0.6625(3) 0.1743(3) 0.1855(2) 0.058 Uani 1 1 d . . . . .
O23 O 0.7538(3) 0.2383(3) 0.2232(2) 0.055 Uani 1 1 d . . . . .
O24 O 0.8766(3) 0.2327(3) 0.0971(3) 0.070 Uani 1 1 d . . . . .
O25 O 0.7786(3) 0.1682(3) 0.0847(2) 0.059 Uani 1 1 d . . . . .
O26 O 0.6546(3) 0.1557(3) 0.1006(2) 0.058 Uani 1 1 d . . . . .
O27 O 0.5578(3) 0.1973(3) 0.1407(2) 0.056 Uani 1 1 d . . . . .
O28 O 0.5385(3) 0.3402(3) 0.1487(2) 0.054 Uani 1 1 d . . . . .
O29 O 0.6159(3) 0.3650(3) 0.0857(2) 0.059 Uani 1 1 d . . . . .
O30 O 0.7546(3) 0.3846(3) 0.0709(2) 0.061 Uani 1 1 d . . . . .
O31 O 0.8630(3) 0.3595(3) 0.1070(2) 0.057 Uani 1 1 d . . . . .
O32 O 0.8144(3) 0.3877(3) 0.2835(2) 0.060 Uani 1 1 d . . . . .
O33 O 0.7269(3) 0.4110(3) 0.3362(2) 0.064 Uani 1 1 d . . . . .
O34 O 0.5982(3) 0.4054(3) 0.3489(2) 0.064 Uani 1 1 d . . . . .
O35 O 0.4942(3) 0.3633(3) 0.3123(2) 0.060 Uani 1 1 d . . . . .
O36 O 0.4638(3) 0.3813(3) 0.2117(2) 0.061 Uani 1 1 d . . . . .
O37 O 0.5405(3) 0.4487(3) 0.1847(2) 0.061 Uani 1 1 d . . . . .
O38 O 0.6827(3) 0.4616(3) 0.1735(2) 0.059 Uani 1 1 d . . . . .
O39 O 0.7854(3) 0.4041(3) 0.1672(2) 0.058 Uani 1 1 d . . . . .
O40 O 0.7220(3) 0.3350(3) 0.2259(2) 0.052 Uani 1 1 d . . . . .
O41 O 0.8073(3) 0.2921(3) 0.1577(2) 0.053 Uani 1 1 d . . . . .
O42 O 0.7080(3) 0.3414(2) 0.1428(2) 0.049 Uani 1 1 d . . . . .
O43 O 0.7159(3) 0.4273(2) 0.2481(2) 0.058 Uani 1 1 d . . . . .
O44 O 0.7767(3) 0.2867(3) 0.0788(2) 0.057 Uani 1 1 d . . . . .
O45 O 0.7247(3) 0.2263(3) 0.1382(2) 0.054 Uani 1 1 d . . . . .
O46 O 0.6572(3) 0.3452(3) 0.2902(2) 0.061 Uani 1 1 d . . . . .
O47 O 0.6457(3) 0.2761(2) 0.1791(2) 0.051 Uani 1 1 d . . . . .
O48 O 0.6198(3) 0.2664(3) 0.1015(2) 0.053 Uani 1 1 d . . . . .
O49 O 0.5660(3) 0.4179(3) 0.2638(2) 0.062 Uani 1 1 d . . . . .
O50 O 0.6260(3) 0.3733(3) 0.1900(2) 0.051 Uani 1 1 d . . . . .
O54 O 0.8606(4) 0.1777(3) 0.3846(3) 0.089 Uani 1 1 d . . . . .
O56 O 0.5777(3) 0.2944(3) 0.3261(2) 0.065 Uani 1 1 d . . . . .
O58 O 0.5613(3) 0.3266(3) 0.2417(2) 0.052 Uani 1 1 d . . . . .
O59 O 0.6887(3) 0.3329(3) 0.3796(2) 0.064 Uani 1 1 d . . . . .
Tb1 Tb 0.74000(3) 0.13046(3) 0.14752(2) 0.061 Uani 1 1 d . . . . .
Tb2 Tb 0.67061(3) 0.25822(3) 0.33392(2) 0.062 Uani 1 1 d . . . . .
Ti1 Ti 0.78658(9) 0.17515(8) 0.33729(7) 0.065 Uani 1 1 d . . . . .
Ti2 Ti 0.82588(9) 0.10097(8) 0.23945(7) 0.066 Uani 1 1 d . . . . .
Ti3 Ti 0.70284(8) 0.18784(8) 0.23935(6) 0.057 Uani 1 1 d . . . . .
Ti4 Ti 0.57226(8) 0.36036(8) 0.30305(6) 0.058 Uani 1 1 d . . . . .
Ti5 Ti 0.54265(8) 0.38481(8) 0.20521(6) 0.056 Uani 1 1 d . . . . .
Ti6 Ti 0.73545(8) 0.37652(8) 0.28301(6) 0.055 Uani 1 1 d . . . . .
Ti7 Ti 0.70389(8) 0.40142(7) 0.19260(6) 0.053 Uani 1 1 d . . . . .
Ti8 Ti 0.63879(8) 0.30642(8) 0.23638(6) 0.052 Uani 1 1 d . . . . .
Ti9 Ti 0.78529(8) 0.34728(8) 0.11460(6) 0.058 Uani 1 1 d . . . . .
Ti10 Ti 0.80037(8) 0.23651(8) 0.11102(6) 0.058 Uani 1 1 d . . . . .
Ti11 Ti 0.62422(8) 0.32729(8) 0.13134(6) 0.052 Uani 1 1 d . . . . .
Ti12 Ti 0.63438(8) 0.21402(7) 0.13823(6) 0.053 Uani 1 1 d . . . . .
Ti13 Ti 0.73809(8) 0.27976(7) 0.18268(6) 0.053 Uani 1 1 d . . . . .

loop_
_atom_site_aniso_label
_atom_site_aniso_U_11
_atom_site_aniso_U_22
_atom_site_aniso_U_33
_atom_site_aniso_U_23
_atom_site_aniso_U_13
_atom_site_aniso_U_12
C1 0.076 0.098 0.096 -0.006 0.011 0.016
C2 0.084 0.089 0.139 -0.008 0.011 -0.014
C3 0.105 0.093 0.116 -0.042 -0.014 0.027
C4 0.123 0.125 0.092 -0.042 -0.030 0.046
C5 0.116 0.109 0.077 -0.005 0.005 0.004
C6 0.107 0.093 0.059 -0.011 -0.029 0.005
C7 0.142 0.164 0.123 -0.030 -0.038 -0.003
C8 0.322 0.311 0.081 -0.014 -0.048 0.120
C9 0.241 0.239 0.239 0.003 0.023 0.004
C10 0.156 0.191 0.263 -0.161 -0.006 0.009
C11 0.085 0.118 0.181 0.008 -0.031 -0.004
C12 0.090 0.105 0.210 -0.029 -0.029 0.025
C13 0.127 0.311 0.126 -0.028 -0.062 0.085
C14 0.125 0.124 0.131 0.007 -0.001 0.013
C15 0.080 0.109 0.189 -0.001 -0.014 -0.008
C16 0.101 0.062 0.173 -0.014 -0.025 0.015
C17 0.212 0.136 0.092 -0.013 -0.048 0.031
C18 0.303 0.108 0.175 0.026 -0.033 0.002
C19 0.181 0.564 0.099 0.038 0.025 0.154
C20 0.383 0.123 0.200 0.014 -0.099 -0.059
C21 0.106 0.103 0.185 0.062 -0.015 0.036
C22 0.066 0.182 0.103 0.016 0.022 -0.001
C23 0.156 0.132 0.181 0.075 -0.010 -0.012
C24 0.145 0.098 0.153 0.037 -0.045 0.048
C25 0.175 0.058 0.138 0.022 -0.022 0.013
C26 0.113 0.133 0.127 -0.019 -0.012 -0.029
C27 0.284 0.162 0.151 -0.005 -0.053 0.064
C28 0.215 0.260 0.207 0.136 0.018 0.089
C29 0.342 0.340 0.344 0.029 0.023 0.000
C30 0.601 0.171 0.367 -0.122 -0.276 0.191
C31 0.052 0.089 0.140 -0.024 0.018 0.017
C32 0.036 0.121 0.108 0.022 0.004 0.021
C33 0.111 0.141 0.126 0.014 0.022 0.005
C34 0.060 0.219 0.108 0.061 0.029 -0.003
C35 0.050 0.176 0.205 0.075 -0.017 0.001
C36 0.067 0.130 0.123 0.024 0.000 0.020
C37 0.348 0.175 0.476 0.025 0.316 0.106
C38 0.059 0.137 0.510 0.030 -0.059 -0.001
C39 0.212 0.217 0.213 0.013 0.014 -0.001
C40 0.258 0.263 0.269 0.024 0.022 0.004
C41 0.038 0.106 0.095 -0.047 -0.026 0.028
C42 0.032 0.109 0.109 -0.034 0.017 -0.008
C43 0.101 0.105 0.120 0.002 0.019 0.037
C44 0.109 0.084 0.202 -0.065 0.053 0.024
C45 0.141 0.107 0.150 -0.059 0.031 0.040
C46 0.076 0.132 0.103 0.011 0.022 0.031
C47 0.176 0.176 0.175 0.001 0.020 -0.001
C48 0.415 0.235 0.239 -0.151 -0.170 0.252
C49 0.245 0.137 0.249 0.041 0.069 0.109
C50 0.250 0.254 0.260 0.009 0.022 0.003
C51 0.089 0.030 0.174 0.014 0.005 0.013
C52 0.109 0.039 0.105 -0.010 -0.017 -0.004
C53 0.163 0.082 0.099 -0.008 -0.006 -0.020
C54 0.158 0.063 0.151 0.019 -0.011 0.016
C55 0.168 0.051 0.134 0.016 -0.046 -0.018
C56 0.090 0.081 0.089 0.019 -0.010 0.021
C57 0.164 0.150 0.146 0.001 0.015 -0.012
C58 0.468 0.129 0.241 0.030 -0.141 -0.168
C59 0.263 0.256 0.275 0.027 0.018 0.002
C60 0.280 0.263 0.273 0.019 0.010 -0.006
C61 0.080 0.099 0.055 -0.005 0.020 0.003
C62 0.066 0.085 0.117 -0.004 0.009 0.001
C63 0.129 0.098 0.124 0.028 0.035 -0.025
C64 0.148 0.123 0.116 0.039 0.017 -0.023
C65 0.098 0.067 0.111 0.020 0.034 -0.001
C66 0.101 0.073 0.067 -0.005 -0.004 -0.019
C67 0.206 0.094 0.234 -0.005 0.112 -0.003
C68 0.271 0.273 0.269 0.034 0.013 0.007
C69 0.335 0.329 0.331 0.025 0.020 -0.002
C70 0.296 0.363 0.549 0.345 0.214 0.069
C71 0.056 0.063 0.059 0.024 0.010 0.010
C72 0.084 0.090 0.046 -0.006 0.004 0.016
C73 0.093 0.095 0.100 0.013 -0.006 0.009
C74 0.096 0.107 0.059 0.000 -0.002 0.000
C75 0.099 0.123 0.052 0.002 -0.020 -0.015
C76 0.063 0.097 0.081 -0.032 -0.017 0.001
C77 0.134 0.134 0.087 0.017 0.013 -0.020
C78 0.349 0.268 0.054 0.027 0.002 -0.154
C79 0.198 0.210 0.192 0.018 0.002 -0.007
C80 0.578 0.208 0.064 0.000 0.090 0.144
C81 0.067 0.113 0.187 -0.001 -0.014 -0.006
C82 0.169 0.155 0.179 -0.019 -0.071 0.021
C83 0.072 0.160 0.132 0.039 0.010 0.026
C84 0.058 0.090 0.110 0.011 0.012 0.000
C85 0.098 0.078 0.089 -0.015 -0.031 0.000
C86 0.101 0.071 0.105 0.010 0.006 0.023
C87 0.112 0.085 0.074 0.002 0.018 0.001
C88 0.075 0.063 0.106 -0.013 -0.003 -0.022
C101 0.056 0.046 0.074 -0.017 0.009 -0.004
C102 0.049 0.074 0.086 -0.018 0.004 -0.021
C103 0.038 0.079 0.114 -0.032 0.013 0.006
C104 0.049 0.078 0.094 0.001 0.015 0.001
C105 0.030 0.095 0.135 0.009 -0.002 0.003
C106 0.054 0.072 0.069 0.015 0.022 0.012
C107 0.088 0.091 0.206 -0.010 -0.005 0.031
C108 0.117 0.140 0.160 0.004 0.024 0.009
C109 0.241 0.250 0.255 0.008 0.008 0.013
C110 0.243 0.248 0.255 0.020 0.036 0.005
C111 0.047 0.092 0.066 -0.014 0.011 -0.024
C112 0.036 0.077 0.079 0.011 0.011 -0.003
C113 0.021 0.079 0.102 0.008 0.010 0.005
C114 0.052 0.102 0.069 0.024 0.010 -0.013
C115 0.059 0.078 0.088 -0.007 0.006 -0.009
C116 0.050 0.069 0.057 -0.012 0.031 -0.013
C117 0.055 0.092 0.113 0.008 0.010 0.002
C118 0.127 0.150 0.147 0.020 0.024 -0.001
C119 0.094 0.179 0.212 0.021 0.018 -0.079
C120 0.078 0.182 0.156 0.070 0.040 0.021
C121 0.060 0.074 0.047 -0.019 0.010 -0.012
C122 0.030 0.073 0.059 -0.010 0.012 0.000
C123 0.040 0.137 0.097 0.022 0.014 0.000
C124 0.051 0.131 0.074 -0.012 -0.001 -0.016
C125 0.036 0.108 0.079 -0.017 -0.014 -0.007
C126 0.053 0.092 0.054 0.003 0.016 -0.008
C127 0.076 0.176 0.054 0.042 0.017 -0.004
C128 0.280 0.218 0.097 -0.048 0.089 -0.139
C129 0.129 0.287 0.094 -0.011 0.039 -0.103
C130 0.489 0.426 0.090 0.107 0.107 0.013
C131 0.051 0.057 0.049 -0.002 -0.009 -0.003
C132 0.054 0.081 0.047 -0.016 0.021 0.006
C133 0.086 0.079 0.031 -0.002 -0.001 -0.022
C134 0.052 0.071 0.067 0.006 0.001 0.001
C135 0.038 0.089 0.065 0.011 0.007 0.008
C136 0.059 0.054 0.061 -0.006 0.029 -0.016
C137 0.077 0.100 0.062 0.012 -0.010 0.003
C138 0.183 0.268 0.089 0.060 -0.029 -0.018
C139 0.231 0.217 0.063 -0.005 -0.028 0.120
C140 0.237 0.143 0.107 0.019 -0.068 0.070
C141 0.043 0.070 0.056 -0.014 0.026 0.003
C142 0.046 0.084 0.041 0.006 0.001 0.010
C143 0.046 0.084 0.048 0.004 0.001 -0.016
C144 0.042 0.072 0.068 0.002 -0.002 0.002
C145 0.046 0.084 0.100 -0.007 0.034 -0.009
C146 0.037 0.070 0.087 -0.017 -0.006 0.016
C147 0.075 0.110 0.078 0.011 -0.011 -0.012
C148 0.054 0.193 0.210 0.004 -0.010 0.026
C149 0.106 0.140 0.104 0.002 -0.040 -0.023
C150 0.102 0.231 0.153 0.098 -0.068 -0.043
C151 0.031 0.056 0.053 -0.020 0.006 -0.010
C152 0.037 0.067 0.075 -0.010 0.015 0.003
C153 0.042 0.071 0.113 -0.018 0.038 0.004
C154 0.056 0.081 0.088 0.003 0.018 -0.002
C155 0.055 0.068 0.094 -0.038 0.011 -0.013
C156 0.069 0.080 0.052 0.001 -0.005 -0.017
C157 0.070 0.091 0.115 -0.051 0.008 -0.033
C158 0.112 0.069 0.432 0.019 0.074 -0.016
C159 0.272 0.282 0.280 0.018 0.018 -0.011
C160 0.053 0.195 0.232 -0.092 0.075 -0.052
C161 0.042 0.070 0.069 -0.039 0.012 0.015
C162 0.039 0.079 0.060 -0.018 0.020 -0.004
C163 0.050 0.076 0.071 -0.026 0.008 -0.026
C164 0.044 0.078 0.085 -0.021 0.006 -0.001
C165 0.066 0.073 0.067 -0.007 0.019 -0.003
C166 0.047 0.070 0.052 -0.034 0.007 -0.003
C167 0.087 0.074 0.049 -0.007 -0.005 -0.022
C168 0.077 0.123 0.100 -0.035 -0.004 -0.006
C169 0.082 0.127 0.142 0.010 -0.028 -0.045
C170 0.056 0.153 0.077 -0.011 -0.011 -0.036
C171 0.059 0.067 0.096 -0.015 0.044 -0.021
C172 0.035 0.086 0.062 -0.015 0.008 0.006
C173 0.075 0.104 0.087 -0.018 0.018 0.007
C174 0.065 0.222 0.082 -0.091 0.027 0.007
C175 0.087 0.128 0.102 -0.016 0.011 0.005
C176 0.054 0.092 0.070 -0.052 0.016 0.002
C177 0.183 0.196 0.186 -0.014 0.013 0.013
C178 0.258 0.270 0.260 0.009 0.020 0.003
C179 0.256 0.261 0.247 -0.001 0.020 0.000
C180 0.408 0.409 0.404 0.027 0.034 0.003
C181 0.083 0.063 0.089 -0.039 0.015 0.003
C182 0.047 0.039 0.085 -0.006 0.009 -0.016
C183 0.027 0.063 0.099 -0.023 0.004 0.012
C184 0.054 0.073 0.071 -0.016 0.018 -0.010
C185 0.057 0.054 0.078 -0.005 0.003 0.011
C186 0.064 0.088 0.048 -0.026 0.032 -0.025
C187 0.050 0.079 0.089 0.015 0.010 -0.001
C188 0.048 0.099 0.058 -0.010 0.010 0.005
C201 0.059 0.040 0.063 -0.018 -0.010 0.006
C202 0.049 0.086 0.095 -0.021 0.026 -0.006
C203 0.039 0.093 0.075 -0.009 -0.010 0.004
C204 0.034 0.116 0.084 -0.042 -0.002 0.000
C205 0.033 0.082 0.097 -0.025 -0.006 -0.009
C206 0.063 0.063 0.060 -0.008 0.027 0.013
C207 0.055 0.161 0.094 -0.003 -0.018 -0.013
C208 0.070 0.228 0.129 -0.080 -0.002 0.043
C209 0.068 0.176 0.094 -0.054 -0.017 -0.021
C210 0.103 0.189 0.166 0.052 -0.060 -0.098
C211 0.039 0.072 0.067 -0.031 0.014 -0.017
C212 0.070 0.091 0.041 0.006 0.017 -0.028
C213 0.069 0.083 0.113 -0.029 0.022 -0.004
C214 0.072 0.066 0.106 -0.019 -0.001 -0.024
C215 0.105 0.062 0.080 -0.009 0.006 -0.006
C216 0.090 0.038 0.064 -0.001 0.002 -0.028
C217 0.089 0.104 0.096 0.019 -0.007 -0.029
C218 0.210 0.142 0.424 0.017 0.210 -0.037
C219 0.179 0.162 0.300 0.107 -0.093 -0.137
C220 0.201 0.272 0.139 0.033 -0.026 -0.158
C221 0.044 0.068 0.080 -0.028 -0.002 -0.011
C222 0.050 0.032 0.083 -0.002 0.004 -0.013
C223 0.065 0.083 0.080 -0.020 0.007 -0.004
C224 0.083 0.053 0.102 0.003 0.005 0.005
C225 0.094 0.043 0.092 -0.015 0.016 0.003
C226 0.059 0.065 0.063 -0.008 0.007 -0.009
C227 0.121 0.078 0.101 -0.024 0.029 -0.004
C228 0.233 0.038 0.183 -0.003 0.067 0.003
C229 0.214 0.103 0.137 0.046 0.081 0.040
C230 0.153 0.079 0.157 -0.004 0.026 -0.026
C231 0.035 0.069 0.050 -0.005 0.005 0.024
C232 0.090 0.086 0.080 0.000 0.031 0.039
C233 0.068 0.106 0.056 0.001 0.001 0.029
C234 0.104 0.069 0.054 -0.015 -0.006 0.027
C235 0.067 0.071 0.077 -0.011 -0.005 0.017
C236 0.051 0.087 0.052 -0.016 0.000 0.019
C237 0.121 0.082 0.080 -0.014 -0.008 0.014
C238 0.148 0.158 0.134 -0.069 -0.046 0.109
C239 0.150 0.146 0.140 -0.010 0.025 0.022
C240 0.172 0.089 0.205 -0.063 0.023 0.046
C241 0.048 0.079 0.056 -0.012 0.014 0.007
C242 0.072 0.070 0.069 -0.021 -0.007 0.023
C243 0.036 0.098 0.089 -0.006 0.000 0.024
C244 0.036 0.148 0.079 -0.009 0.010 0.007
C245 0.062 0.111 0.065 0.011 0.016 -0.002
C246 0.036 0.117 0.047 -0.026 0.006 0.020
C247 0.053 0.174 0.105 0.014 0.001 0.034
C248 0.247 0.258 0.259 0.023 0.015 -0.002
C249 0.062 0.367 0.296 0.175 -0.033 0.023
C250 0.190 0.214 0.200 0.016 0.016 0.016
C251 0.045 0.067 0.068 0.000 0.024 0.007
C252 0.060 0.097 0.047 0.016 0.023 0.008
C253 0.058 0.113 0.043 -0.008 0.019 0.000
C254 0.053 0.107 0.109 -0.025 0.037 0.009
C255 0.046 0.093 0.075 -0.019 0.010 -0.004
C256 0.074 0.065 0.053 -0.013 0.016 0.008
C257 0.050 0.239 0.067 -0.051 0.012 0.002
C258 0.082 0.181 0.300 -0.031 0.080 0.017
C259 0.212 0.224 0.214 0.017 0.018 -0.002
C260 0.074 0.323 0.172 -0.119 0.078 -0.079
C261 0.043 0.088 0.031 -0.032 0.007 0.020
C262 0.053 0.086 0.033 -0.019 -0.003 0.032
C263 0.060 0.104 0.042 -0.019 -0.011 0.014
C264 0.064 0.056 0.075 -0.024 0.001 0.013
C265 0.054 0.068 0.062 0.002 0.023 0.000
C266 0.038 0.069 0.058 -0.005 0.006 0.005
C267 0.070 0.106 0.041 -0.009 0.006 0.020
C268 0.128 0.117 0.102 -0.015 0.024 0.061
C269 0.068 0.128 0.095 -0.044 0.024 0.007
C270 0.089 0.101 0.089 -0.053 -0.002 0.013
C271 0.044 0.078 0.072 -0.010 0.011 0.021
C272 0.072 0.105 0.061 -0.033 0.003 -0.042
C273 0.060 0.091 0.087 -0.031 0.019 0.008
C274 0.045 0.069 0.124 -0.036 0.016 -0.009
C275 0.051 0.103 0.089 -0.018 0.014 -0.018
C276 0.069 0.057 0.045 -0.013 0.002 0.013
C277 0.098 0.126 0.142 -0.071 0.033 -0.002
C278 0.144 0.100 0.159 -0.078 0.002 -0.023
C279 0.098 0.096 0.186 -0.010 0.022 -0.047
C280 0.200 0.189 0.083 -0.057 -0.015 -0.046
C281 0.063 0.107 0.063 -0.006 0.001 0.009
C282 0.055 0.056 0.058 -0.024 0.027 -0.010
C283 0.068 0.051 0.069 0.020 0.007 0.000
C284 0.068 0.097 0.050 -0.032 -0.009 -0.009
C285 0.049 0.088 0.041 0.000 -0.002 0.009
C286 0.038 0.159 0.060 -0.004 0.020 0.010
C287 0.047 0.069 0.072 -0.019 0.010 0.002
C288 0.039 0.088 0.063 -0.004 -0.002 0.013
C301 0.067 0.057 0.084 -0.015 0.033 0.007
C302 0.086 0.083 0.059 -0.028 0.022 -0.046
C303 0.088 0.057 0.122 0.032 -0.023 -0.018
C304 0.116 0.084 0.137 0.005 0.000 -0.009
C305 0.202 0.123 0.193 0.056 0.036 0.065
C306 0.228 0.171 0.144 -0.036 -0.094 -0.023
C307 0.201 0.198 0.193 0.006 0.014 0.008
C308 0.130 0.288 0.388 0.025 -0.001 0.024
C309 0.114 0.215 0.311 -0.037 0.073 0.053
C310 0.129 0.135 0.222 -0.007 0.069 -0.097
C311 0.221 0.225 0.226 0.018 -0.095 -0.007
C312 0.231 0.231 0.222 0.012 0.030 0.003
C313 0.129 0.147 0.043 0.006 -0.006 0.004
C314 0.111 0.253 0.207 -0.006 0.076 0.025
C315 0.173 0.155 0.113 -0.040 -0.014 -0.034
N1 0.091 0.211 0.091 0.025 -0.037 0.037
N2 0.099 0.158 0.097 0.020 0.034 0.000
N3 0.183 0.191 0.195 0.011 0.018 0.008
N6 0.125 0.133 0.122 -0.079 -0.018 -0.001
O1 0.091 0.093 0.125 -0.011 0.008 0.032
O2 0.102 0.125 0.193 0.012 -0.013 -0.020
O3 0.062 0.137 0.227 0.018 -0.006 -0.013
O4 0.065 0.074 0.098 0.001 0.009 0.002
O5 0.051 0.067 0.094 -0.009 0.006 0.018
O6 0.056 0.085 0.082 -0.011 0.000 0.007
O7 0.082 0.102 0.059 -0.010 0.018 0.002
O8 0.065 0.070 0.057 -0.003 -0.007 -0.002
O9 0.064 0.074 0.083 -0.018 0.004 0.003
O10 0.042 0.074 0.080 -0.024 0.013 -0.006
O11 0.045 0.073 0.054 -0.026 0.009 -0.007
O12 0.039 0.062 0.065 -0.012 0.007 0.006
O13 0.041 0.078 0.060 -0.016 0.005 0.004
O14 0.058 0.060 0.082 0.003 -0.008 -0.003
O15 0.037 0.081 0.071 -0.023 -0.001 0.006
O16 0.059 0.110 0.080 0.000 0.028 0.003
O17 0.064 0.068 0.075 -0.014 0.003 -0.015
O18 0.068 0.077 0.050 0.000 0.010 -0.005
O19 0.045 0.079 0.115 0.021 0.007 -0.023
O20 0.105 0.077 0.090 -0.004 0.027 0.017
O21 0.046 0.058 0.067 -0.012 -0.002 -0.009
O22 0.037 0.064 0.071 -0.021 0.016 0.002
O23 0.037 0.064 0.063 -0.009 0.004 0.008
O24 0.034 0.080 0.094 -0.023 0.020 -0.005
O25 0.049 0.086 0.043 -0.021 0.023 -0.008
O26 0.036 0.073 0.060 -0.029 0.007 0.003
O27 0.034 0.066 0.067 -0.011 0.014 -0.006
O28 0.031 0.070 0.058 -0.014 0.001 -0.001
O29 0.036 0.065 0.074 -0.017 0.015 -0.007
O30 0.057 0.067 0.056 -0.009 0.013 -0.002
O31 0.042 0.057 0.071 -0.004 0.005 -0.002
O32 0.027 0.081 0.067 -0.014 -0.004 -0.003
O33 0.048 0.074 0.064 -0.028 0.004 0.005
O34 0.038 0.089 0.063 -0.019 0.010 0.013
O35 0.048 0.075 0.054 -0.014 0.011 0.012
O36 0.034 0.082 0.063 -0.015 0.002 0.007
O37 0.043 0.084 0.052 -0.016 0.001 0.011
O38 0.052 0.056 0.067 -0.011 0.012 -0.005
O39 0.035 0.073 0.063 -0.012 0.005 -0.008
O40 0.024 0.068 0.060 -0.025 0.012 -0.002
O41 0.033 0.068 0.057 -0.018 0.007 -0.009
O42 0.034 0.050 0.058 -0.021 0.002 0.000
O43 0.048 0.051 0.070 -0.016 0.002 0.002
O44 0.040 0.068 0.061 -0.005 0.006 -0.003
O45 0.018 0.072 0.070 -0.018 0.008 0.002
O46 0.043 0.086 0.051 -0.009 0.005 -0.001
O47 0.033 0.059 0.058 -0.020 0.008 0.000
O48 0.043 0.066 0.048 -0.021 0.007 0.001
O49 0.045 0.080 0.056 -0.023 0.009 0.001
O50 0.033 0.064 0.056 -0.002 0.002 0.005
O54 0.103 0.092 0.073 0.007 0.000 0.024
O56 0.059 0.090 0.046 -0.007 0.003 0.006
O58 0.034 0.074 0.045 -0.019 0.006 0.003
O59 0.051 0.070 0.068 -0.013 0.010 0.003
Tb1 0.043 0.067 0.071 -0.018 0.009 0.001
Tb2 0.048 0.077 0.059 -0.014 0.007 0.004
Ti1 0.057 0.068 0.068 -0.007 0.001 0.002
Ti2 0.049 0.068 0.080 -0.006 0.004 0.004
Ti3 0.041 0.064 0.063 -0.010 0.011 0.000
Ti4 0.040 0.072 0.058 -0.022 0.007 0.006
Ti5 0.040 0.071 0.055 -0.013 0.004 0.004
Ti6 0.038 0.066 0.056 -0.020 0.003 0.001
Ti7 0.038 0.063 0.056 -0.015 0.006 0.000
Ti8 0.035 0.065 0.055 -0.013 0.005 -0.001
Ti9 0.043 0.067 0.063 -0.012 0.012 -0.005
Ti10 0.036 0.064 0.070 -0.024 0.017 -0.004
Ti11 0.035 0.067 0.053 -0.009 0.004 0.000
Ti12 0.032 0.061 0.063 -0.022 0.004 -0.003
Ti13 0.035 0.063 0.059 -0.017 0.006 0.002

loop_
_atom_type_symbol
_atom_type_description
_atom_type_scat_dispersion_real
_atom_type_scat_dispersion_imag
_atom_type_scat_source
C C 0.0181 0.0091 'International Tables Vol C Tables 4.2.6.8 and 6.1.1.4'
H H 0.0000 0.0000 'International Tables Vol C Tables 4.2.6.8 and 6.1.1.4'
O O 0.0492 0.0322 'International Tables Vol C Tables 4.2.6.8 and 6.1.1.4'
Ti Ti 0.2191 1.8069 'International Tables Vol C Tables 4.2.6.8 and 6.1.1.4'
N N 0.0311 0.0180 'International Tables Vol C Tables 4.2.6.8 and 6.1.1.4'
Tb Tb -9.1472 9.1891 'International Tables Vol C Tables 4.2.6.8 and 6.1.1.4'

loop_
_geom_angle_atom_site_label_1
_geom_angle_atom_site_label_2
_geom_angle_atom_site_label_3
_geom_angle
_geom_angle_site_symmetry_1
_geom_angle_site_symmetry_3
_geom_angle_publ_flag
O1 C1 C6 121.7(13) . . ?
O1 C1 C2 118.9(12) . . ?
C6 C1 C2 119.3(13) . . ?
C3 C2 C1 118.6(14) . . ?
C3 C2 C81 123.8(15) . . ?
C1 C2 C81 117.5(13) . . ?
C2 C3 C4 124.8(15) . . ?
C2 C3 H3A 117.6 . . ?
C4 C3 H3A 117.6 . . ?
C3 C4 C5 117.1(14) . . ?
C3 C4 C7 123.6(16) . . ?
C5 C4 C7 119.4(16) . . ?
C6 C5 C4 122.2(15) . . ?
C6 C5 H5A 118.9 . . ?
C4 C5 H5A 118.9 . . ?
C5 C6 C1 118.0(13) . . ?
C5 C6 C88 118.6(14) . . ?
C1 C6 C88 123.0(12) . . ?
C10 C7 C4 116.8(15) . . ?
C10 C7 C8 119(2) . . ?
C4 C7 C8 111.8(16) . . ?
C10 C7 C9 103.9(19) . . ?
C4 C7 C9 105.6(19) . . ?
C8 C7 C9 96.1(19) . . ?
C7 C8 H8A 109.5 . . ?
C7 C8 H8B 109.5 . . ?
H8A C8 H8B 109.5 . . ?
C7 C8 H8C 109.5 . . ?
H8A C8 H8C 109.5 . . ?
H8B C8 H8C 109.5 . . ?
C7 C9 H9A 109.5 . . ?
C7 C9 H9B 109.5 . . ?
H9A C9 H9B 109.5 . . ?
C7 C9 H9C 109.5 . . ?
H9A C9 H9C 109.5 . . ?
H9B C9 H9C 109.5 . . ?
C7 C10 H10A 109.5 . . ?
C7 C10 H10B 109.5 . . ?
H10A C10 H10B 109.5 . . ?
C7 C10 H10C 109.5 . . ?
H10A C10 H10C 109.5 . . ?
H10B C10 H10C 109.5 . . ?
C12 C11 C16 126(2) . . ?
C12 C11 O2 123(2) . . ?
C16 C11 O2 111.5(17) . . ?
C11 C12 C13 117(2) . . ?
C11 C12 C82 121(2) . . ?
C13 C12 C82 122(2) . . ?
C14 C13 C12 125(2) . . ?
C14 C13 H13A 117.6 . . ?
C12 C13 H13A 117.6 . . ?
C13 C14 C15 115(2) . . ?
C13 C14 C17 124(2) . . ?
C15 C14 C17 121.1(18) . . ?
C14 C15 C16 124.6(18) . . ?
C14 C15 H15A 117.7 . . ?
C16 C15 H15A 117.7 . . ?
C11 C16 C15 112.9(16) . . ?
C11 C16 C81 126.8(19) . . ?
C15 C16 C81 120.1(16) . . ?
C14 C17 C19 111.6(16) . . ?
C14 C17 C18 113.3(17) . . ?
C19 C17 C18 107(2) . . ?
C14 C17 C20 107(2) . . ?
C19 C17 C20 113(2) . . ?
C18 C17 C20 105.1(17) . . ?
C17 C18 H18A 109.5 . . ?
C17 C18 H18B 109.5 . . ?
H18A C18 H18B 109.5 . . ?
C17 C18 H18C 109.5 . . ?
H18A C18 H18C 109.5 . . ?
H18B C18 H18C 109.5 . . ?
C17 C19 H19A 109.5 . . ?
C17 C19 H19B 109.5 . . ?
H19A C19 H19B 109.5 . . ?
C17 C19 H19C 109.5 . . ?
H19A C19 H19C 109.5 . . ?
H19B C19 H19C 109.5 . . ?
C17 C20 H20A 109.5 . . ?
C17 C20 H20B 109.5 . . ?
H20A C20 H20B 109.5 . . ?
C17 C20 H20C 109.5 . . ?
H20A C20 H20C 109.5 . . ?
H20B C20 H20C 109.5 . . ?
C22 C21 O3 125.2(17) . . ?
C22 C21 C26 122.6(15) . . ?
O3 C21 C26 112.2(17) . . ?
C23 C22 C21 119.4(17) . . ?
C23 C22 C83 122.2(18) . . ?
C21 C22 C83 118.4(17) . . ?
C22 C23 C24 121.2(19) . . ?
C22 C23 H23A 119.4 . . ?
C24 C23 H23A 119.4 . . ?
C25 C24 C23 117.4(16) . . ?
C25 C24 C27 128.9(17) . . ?
C23 C24 C27 113.5(19) . . ?
C24 C25 C26 126.4(17) . . ?
C24 C25 H25A 116.8 . . ?
C26 C25 H25A 116.8 . . ?
C25 C26 C21 112.6(15) . . ?
C25 C26 C82 124.8(17) . . ?
C21 C26 C82 122.6(18) . . ?
C30 C27 C24 106(2) . . ?
C30 C27 C28 107(2) . . ?
C24 C27 C28 108(2) . . ?
C30 C27 C29 125(3) . . ?
C24 C27 C29 104(2) . . ?
C28 C27 C29 105(2) . . ?
C27 C28 H28A 109.5 . . ?
C27 C28 H28B 109.5 . . ?
H28A C28 H28B 109.5 . . ?
C27 C28 H28C 109.5 . . ?
H28A C28 H28C 109.5 . . ?
H28B C28 H28C 109.5 . . ?
C27 C29 H29A 109.5 . . ?
C27 C29 H29B 109.5 . . ?
H29A C29 H29B 109.5 . . ?
C27 C29 H29C 109.5 . . ?
H29A C29 H29C 109.5 . . ?
H29B C29 H29C 109.5 . . ?
C27 C30 H30A 109.5 . . ?
C27 C30 H30B 109.5 . . ?
H30A C30 H30B 109.5 . . ?
C27 C30 H30C 109.5 . . ?
H30A C30 H30C 109.5 . . ?
H30B C30 H30C 109.5 . . ?
O4 C31 C32 120.5(13) . . ?
O4 C31 C36 118.7(14) . . ?
C32 C31 C36 120.8(12) . . ?
C31 C32 C33 119.2(14) . . ?
C31 C32 C84 122.2(11) . . ?
C33 C32 C84 118.5(14) . . ?
C34 C33 C32 119.9(16) . . ?
C34 C33 H33A 120.1 . . ?
C32 C33 H33A 120.1 . . ?
C35 C34 C33 121.0(15) . . ?
C35 C34 C37 114.0(19) . . ?
C33 C34 C37 124.7(19) . . ?
C34 C35 C36 121.3(16) . . ?
C34 C35 H35A 119.3 . . ?
C36 C35 H35A 119.3 . . ?
C35 C36 C31 117.4(16) . . ?
C35 C36 C83 125.9(15) . . ?
C31 C36 C83 116.5(13) . . ?
C39 C37 C40 116(2) . . ?
C39 C37 C34 104.4(18) . . ?
C40 C37 C34 116(2) . . ?
C39 C37 C38 105.7(17) . . ?
C40 C37 C38 105.3(13) . . ?
C34 C37 C38 109(2) . . ?
C37 C38 H38A 109.5 . . ?
C37 C38 H38B 109.5 . . ?
H38A C38 H38B 109.5 . . ?
C37 C38 H38C 109.5 . . ?
H38A C38 H38C 109.5 . . ?
H38B C38 H38C 109.5 . . ?
C37 C39 H39A 109.5 . . ?
C37 C39 H39B 109.5 . . ?
H39A C39 H39B 109.5 . . ?
C37 C39 H39C 109.5 . . ?
H39A C39 H39C 109.5 . . ?
H39B C39 H39C 109.5 . . ?
C37 C40 H40A 109.5 . . ?
C37 C40 H40B 109.5 . . ?
H40A C40 H40B 109.5 . . ?
C37 C40 H40C 109.5 . . ?
H40A C40 H40C 109.5 . . ?
H40B C40 H40C 109.5 . . ?
O5 C41 C42 119.1(11) . . ?
O5 C41 C46 123.0(13) . . ?
C42 C41 C46 117.8(11) . . ?
C41 C42 C43 120.3(12) . . ?
C41 C42 C85 121.9(11) . . ?
C43 C42 C85 117.6(13) . . ?
C44 C43 C42 121.2(15) . . ?
C44 C43 H43A 119.4 . . ?
C42 C43 H43A 119.4 . . ?
C43 C44 C45 117.2(14) . . ?
C43 C44 C47 122.3(17) . . ?
C45 C44 C47 118.8(16) . . ?
C44 C45 C46 123.9(17) . . ?
C44 C45 H45A 118.1 . . ?
C46 C45 H45A 118.1 . . ?
C45 C46 C41 118.3(16) . . ?
C45 C46 C84 121.7(14) . . ?
C41 C46 C84 119.8(12) . . ?
C49 C47 C50 109(2) . . ?
C49 C47 C48 115(2) . . ?
C50 C47 C48 114(2) . . ?
C49 C47 C44 114(2) . . ?
C50 C47 C44 107(2) . . ?
C48 C47 C44 97.7(18) . . ?
C47 C48 H48A 109.5 . . ?
C47 C48 H48B 109.5 . . ?
H48A C48 H48B 109.5 . . ?
C47 C48 H48C 109.5 . . ?
H48A C48 H48C 109.5 . . ?
H48B C48 H48C 109.5 . . ?
C47 C49 H49A 109.5 . . ?
C47 C49 H49B 109.5 . . ?
H49A C49 H49B 109.5 . . ?
C47 C49 H49C 109.5 . . ?
H49A C49 H49C 109.5 . . ?
H49B C49 H49C 109.5 . . ?
C47 C50 H50A 109.5 . . ?
C47 C50 H50B 109.5 . . ?
H50A C50 H50B 109.5 . . ?
C47 C50 H50C 109.5 . . ?
H50A C50 H50C 109.5 . . ?
H50B C50 H50C 109.5 . . ?
C56 C51 O6 121.9(14) . . ?
C56 C51 C52 122.6(11) . . ?
O6 C51 C52 115.4(13) . . ?
C53 C52 C51 112.8(13) . . ?
C53 C52 C85 124.3(13) . . ?
C51 C52 C85 122.9(11) . . ?
C54 C53 C52 126.4(15) . . ?
C54 C53 H53A 116.8 . . ?
C52 C53 H53A 116.8 . . ?
C53 C54 C55 119.5(14) . . ?
C53 C54 C57 120.6(17) . . ?
C55 C54 C57 119.9(16) . . ?
C56 C55 C54 117.8(15) . . ?
C56 C55 H55A 121.1 . . ?
C54 C55 H55A 121.1 . . ?
C55 C56 C51 120.6(14) . . ?
C55 C56 C86 120.0(13) . . ?
C51 C56 C86 119.3(12) . . ?
C60 C57 C58 112(2) . . ?
C60 C57 C59 109(2) . . ?
C58 C57 C59 106(2) . . ?
C60 C57 C54 113(2) . . ?
C58 C57 C54 109.5(19) . . ?
C59 C57 C54 107(2) . . ?
C57 C58 H58A 109.5 . . ?
C57 C58 H58B 109.5 . . ?
H58A C58 H58B 109.5 . . ?
C57 C58 H58C 109.5 . . ?
H58A C58 H58C 109.5 . . ?
H58B C58 H58C 109.5 . . ?
C57 C59 H59A 109.5 . . ?
C57 C59 H59B 109.5 . . ?
H59A C59 H59B 109.5 . . ?
C57 C59 H59C 109.5 . . ?
H59A C59 H59C 109.5 . . ?
H59B C59 H59C 109.5 . . ?
C57 C60 H60A 109.5 . . ?
C57 C60 H60B 109.5 . . ?
H60A C60 H60B 109.5 . . ?
C57 C60 H60C 109.5 . . ?
H60A C60 H60C 109.5 . . ?
H60B C60 H60C 109.5 . . ?
C66 C61 O7 119.2(12) . . ?
C66 C61 C62 122.6(13) . . ?
O7 C61 C62 118.1(11) . . ?
C63 C62 C61 117.5(14) . . ?
C63 C62 C86 120.1(13) . . ?
C61 C62 C86 122.4(13) . . ?
C64 C63 C62 120.5(17) . . ?
C64 C63 H63A 119.8 . . ?
C62 C63 H63A 119.8 . . ?
C63 C64 C65 120.5(15) . . ?
C63 C64 C67 120.9(17) . . ?
C65 C64 C67 118.7(16) . . ?
C64 C65 C66 120.9(14) . . ?
C64 C65 H65A 119.6 . . ?
C66 C65 H65A 119.6 . . ?
C61 C66 C65 117.9(13) . . ?
C61 C66 C87 120.8(12) . . ?
C65 C66 C87 121.3(12) . . ?
C70 C67 C64 116.3(17) . . ?
C70 C67 C68 111(3) . . ?
C64 C67 C68 114(2) . . ?
C70 C67 C69 115(3) . . ?
C64 C67 C69 109(2) . . ?
C68 C67 C69 89(2) . . ?
C67 C68 H68A 109.5 . . ?
C67 C68 H68B 109.5 . . ?
H68A C68 H68B 109.5 . . ?
C67 C68 H68C 109.5 . . ?
H68A C68 H68C 109.5 . . ?
H68B C68 H68C 109.5 . . ?
C67 C69 H69A 109.5 . . ?
C67 C69 H69B 109.5 . . ?
H69A C69 H69B 109.5 . . ?
C67 C69 H69C 109.5 . . ?
H69A C69 H69C 109.5 . . ?
H69B C69 H69C 109.5 . . ?
C67 C70 H70A 109.5 . . ?
C67 C70 H70B 109.5 . . ?
H70A C70 H70B 109.5 . . ?
C67 C70 H70C 109.5 . . ?
H70A C70 H70C 109.5 . . ?
H70B C70 H70C 109.5 . . ?
O8 C71 C72 116.8(10) . . ?
O8 C71 C76 121.7(10) . . ?
C72 C71 C76 121.3(11) . . ?
C71 C72 C73 119.2(12) . . ?
C71 C72 C87 125.1(11) . . ?
C73 C72 C87 115.7(12) . . ?
C74 C73 C72 120.0(14) . . ?
C74 C73 H73A 120.0 . . ?
C72 C73 H73A 120.0 . . ?
C73 C74 C75 119.1(13) . . ?
C73 C74 C77 121.0(14) . . ?
C75 C74 C77 119.9(13) . . ?
C76 C75 C74 122.2(13) . . ?
C76 C75 H75A 118.9 . . ?
C74 C75 H75A 118.9 . . ?
C75 C76 C71 118.1(13) . . ?
C75 C76 C88 124.1(12) . . ?
C71 C76 C88 117.6(11) . . ?
C78 C77 C79 107.5(19) . . ?
C78 C77 C80 114.8(19) . . ?
C79 C77 C80 108(2) . . ?
C78 C77 C74 112.4(14) . . ?
C79 C77 C74 106.7(15) . . ?
C80 C77 C74 107.2(14) . . ?
C77 C78 H78A 109.5 . . ?
C77 C78 H78B 109.5 . . ?
H78A C78 H78B 109.5 . . ?
C77 C78 H78C 109.5 . . ?
H78A C78 H78C 109.5 . . ?
H78B C78 H78C 109.5 . . ?
C77 C79 H79A 109.5 . . ?
C77 C79 H79B 109.5 . . ?
H79A C79 H79B 109.5 . . ?
C77 C79 H79C 109.5 . . ?
H79A C79 H79C 109.5 . . ?
H79B C79 H79C 109.5 . . ?
C77 C80 H80A 109.5 . . ?
C77 C80 H80B 109.5 . . ?
H80A C80 H80B 109.5 . . ?
C77 C80 H80C 109.5 . . ?
H80A C80 H80C 109.5 . . ?
H80B C80 H80C 109.5 . . ?
C16 C81 C2 115.5(15) . . ?
C16 C81 H81A 108.4 . . ?
C2 C81 H81A 108.4 . . ?
C16 C81 H81B 108.4 . . ?
C2 C81 H81B 108.4 . . ?
H81A C81 H81B 107.5 . . ?
C26 C82 C12 114.5(19) . . ?
C26 C82 H82A 108.6 . . ?
C12 C82 H82A 108.6 . . ?
C26 C82 H82B 108.6 . . ?
C12 C82 H82B 108.6 . . ?
H82A C82 H82B 107.6 . . ?
C36 C83 C22 111.6(12) . . ?
C36 C83 H83A 109.3 . . ?
C22 C83 H83A 109.3 . . ?
C36 C83 H83B 109.3 . . ?
C22 C83 H83B 109.3 . . ?
H83A C83 H83B 108.0 . . ?
C32 C84 C46 106.9(11) . . ?
C32 C84 H84A 110.3 . . ?
C46 C84 H84A 110.3 . . ?
C32 C84 H84B 110.3 . . ?
C46 C84 H84B 110.3 . . ?
H84A C84 H84B 108.6 . . ?
C52 C85 C42 115.7(12) . . ?
C52 C85 H85A 108.4 . . ?
C42 C85 H85A 108.4 . . ?
C52 C85 H85B 108.4 . . ?
C42 C85 H85B 108.4 . . ?
H85A C85 H85B 107.4 . . ?
C62 C86 C56 116.6(12) . . ?
C62 C86 H86A 108.1 . . ?
C56 C86 H86A 108.1 . . ?
C62 C86 H86B 108.1 . . ?
C56 C86 H86B 108.1 . . ?
H86A C86 H86B 107.3 . . ?
C66 C87 C72 113.0(11) . . ?
C66 C87 H87A 109.0 . . ?
C72 C87 H87A 109.0 . . ?
C66 C87 H87B 109.0 . . ?
C72 C87 H87B 109.0 . . ?
H87A C87 H87B 107.8 . . ?
C6 C88 C76 111.9(11) . . ?
C6 C88 H88A 109.2 . . ?
C76 C88 H88A 109.2 . . ?
C6 C88 H88B 109.2 . . ?
C76 C88 H88B 109.2 . . ?
H88A C88 H88B 107.9 . . ?
O24 C101 C102 122.4(9) . . ?
O24 C101 C106 116.4(9) . . ?
C102 C101 C106 121.3(10) . . ?
C103 C102 C101 118.7(10) . . ?
C103 C102 C181 122.1(11) . . ?
C101 C102 C181 119.0(10) . . ?
C104 C103 C102 122.1(11) . . ?
C104 C103 H10D 118.9 . . ?
C102 C103 H10D 118.9 . . ?
C103 C104 C105 119.2(11) . . ?
C103 C104 C107 122.4(11) . . ?
C105 C104 C107 118.3(11) . . ?
C104 C105 C106 122.9(12) . . ?
C104 C105 H10E 118.6 . . ?
C106 C105 H10E 118.6 . . ?
C105 C106 C101 115.6(11) . . ?
C105 C106 C188 124.1(11) . . ?
C101 C106 C188 120.3(9) . . ?
C108 C107 C109 106.5(17) . . ?
C108 C107 C110 112.0(18) . . ?
C109 C107 C110 105.8(19) . . ?
C108 C107 C104 111.4(13) . . ?
C109 C107 C104 109.9(17) . . ?
C110 C107 C104 110.9(16) . . ?
C107 C108 H10F 109.5 . . ?
C107 C108 H10G 109.5 . . ?
H10F C108 H10G 109.5 . . ?
C107 C108 H10H 109.5 . . ?
H10F C108 H10H 109.5 . . ?
H10G C108 H10H 109.5 . . ?
C107 C109 H10I 109.5 . . ?
C107 C109 H10J 109.5 . . ?
H10I C109 H10J 109.5 . . ?
C107 C109 H10K 109.5 . . ?
H10I C109 H10K 109.5 . . ?
H10J C109 H10K 109.5 . . ?
C107 C110 H11A 109.5 . . ?
C107 C110 H11B 109.5 . . ?
H11A C110 H11B 109.5 . . ?
C107 C110 H11C 109.5 . . ?
H11A C110 H11C 109.5 . . ?
H11B C110 H11C 109.5 . . ?
O31 C111 C112 119.6(11) . . ?
O31 C111 C116 119.0(10) . . ?
C112 C111 C116 121.4(10) . . ?
C113 C112 C111 116.6(11) . . ?
C113 C112 C188 122.8(10) . . ?
C111 C112 C188 120.6(10) . . ?
C114 C113 C112 126.0(11) . . ?
C114 C113 H11D 117.0 . . ?
C112 C113 H11D 117.0 . . ?
C113 C114 C115 115.2(10) . . ?
C113 C114 C117 124.6(11) . . ?
C115 C114 C117 120.2(11) . . ?
C116 C115 C114 123.8(12) . . ?
C116 C115 H11E 118.1 . . ?
C114 C115 H11E 118.1 . . ?
C115 C116 C111 116.9(11) . . ?
C115 C116 C187 121.3(11) . . ?
C111 C116 C187 121.8(9) . . ?
C118 C117 C120 108.6(14) . . ?
C118 C117 C119 108.6(14) . . ?
C120 C117 C119 105.5(14) . . ?
C118 C117 C114 111.6(13) . . ?
C120 C117 C114 113.0(11) . . ?
C119 C117 C114 109.3(13) . . ?
C117 C118 H11F 109.5 . . ?
C117 C118 H11G 109.5 . . ?
H11F C118 H11G 109.5 . . ?
C117 C118 H11H 109.5 . . ?
H11F C118 H11H 109.5 . . ?
H11G C118 H11H 109.5 . . ?
C117 C119 H11I 109.5 . . ?
C117 C119 H11J 109.5 . . ?
H11I C119 H11J 109.5 . . ?
C117 C119 H11K 109.5 . . ?
H11I C119 H11K 109.5 . . ?
H11J C119 H11K 109.5 . . ?
C117 C120 H12A 109.5 . . ?
C117 C120 H12B 109.5 . . ?
H12A C120 H12B 109.5 . . ?
C117 C120 H12C 109.5 . . ?
H12A C120 H12C 109.5 . . ?
H12B C120 H12C 109.5 . . ?
C122 C121 O30 120.5(9) . . ?
C122 C121 C126 120.9(10) . . ?
O30 C121 C126 118.6(9) . . ?
C121 C122 C123 118.4(10) . . ?
C121 C122 C187 121.2(10) . . ?
C123 C122 C187 120.4(10) . . ?
C124 C123 C122 123.2(12) . . ?
C124 C123 H12D 118.4 . . ?
C122 C123 H12D 118.4 . . ?
C123 C124 C125 116.1(12) . . ?
C123 C124 C127 123.0(12) . . ?
C125 C124 C127 120.9(11) . . ?
C126 C125 C124 123.5(11) . . ?
C126 C125 H12E 118.2 . . ?
C124 C125 H12E 118.2 . . ?
C125 C126 C121 117.6(10) . . ?
C125 C126 C186 120.7(10) . . ?
C121 C126 C186 121.6(10) . . ?
C129 C127 C130 108.8(19) . . ?
C129 C127 C128 110.5(15) . . ?
C130 C127 C128 103.2(19) . . ?
C129 C127 C124 114.1(12) . . ?
C130 C127 C124 106.7(14) . . ?
C128 C127 C124 112.7(13) . . ?
C127 C128 H12F 109.5 . . ?
C127 C128 H12G 109.5 . . ?
H12F C128 H12G 109.5 . . ?
C127 C128 H12H 109.5 . . ?
H12F C128 H12H 109.5 . . ?
H12G C128 H12H 109.5 . . ?
C127 C129 H12I 109.5 . . ?
C127 C129 H12J 109.5 . . ?
H12I C129 H12J 109.5 . . ?
C127 C129 H12K 109.5 . . ?
H12I C129 H12K 109.5 . . ?
H12J C129 H12K 109.5 . . ?
C127 C130 H13B 109.5 . . ?
C127 C130 H13C 109.5 . . ?
H13B C130 H13C 109.5 . . ?
C127 C130 H13D 109.5 . . ?
H13B C130 H13D 109.5 . . ?
H13C C130 H13D 109.5 . . ?
C132 C131 O29 122.9(9) . . ?
C132 C131 C136 122.6(10) . . ?
O29 C131 C136 114.5(9) . . ?
C131 C132 C133 114.6(10) . . ?
C131 C132 C186 121.6(10) . . ?
C133 C132 C186 123.8(10) . . ?
C134 C133 C132 126.8(11) . . ?
C134 C133 H13E 116.6 . . ?
C132 C133 H13E 116.6 . . ?
C133 C134 C135 116.2(11) . . ?
C133 C134 C137 120.9(11) . . ?
C135 C134 C137 122.8(11) . . ?
C134 C135 C136 122.1(10) . . ?
C134 C135 H13F 119.0 . . ?
C136 C135 H13F 119.0 . . ?
C135 C136 C131 117.5(9) . . ?
C135 C136 C185 122.3(10) . . ?
C131 C136 C185 119.9(10) . . ?
C139 C137 C140 115.5(15) . . ?
C139 C137 C134 117.9(12) . . ?
C140 C137 C134 112.3(12) . . ?
C139 C137 C138 101.2(15) . . ?
C140 C137 C138 100.6(15) . . ?
C134 C137 C138 106.5(11) . . ?
C137 C138 H13G 109.5 . . ?
C137 C138 H13H 109.5 . . ?
H13G C138 H13H 109.5 . . ?
C137 C138 H13I 109.5 . . ?
H13G C138 H13I 109.5 . . ?
H13H C138 H13I 109.5 . . ?
C137 C139 H13J 109.5 . . ?
C137 C139 H13K 109.5 . . ?
H13J C139 H13K 109.5 . . ?
C137 C139 H13L 109.5 . . ?
H13J C139 H13L 109.5 . . ?
H13K C139 H13L 109.5 . . ?
C137 C140 H14A 109.5 . . ?
C137 C140 H14B 109.5 . . ?
H14A C140 H14B 109.5 . . ?
C137 C140 H14C 109.5 . . ?
H14A C140 H14C 109.5 . . ?
H14B C140 H14C 109.5 . . ?
C146 C141 O28 116.9(10) . . ?
C146 C141 C142 122.0(10) . . ?
O28 C141 C142 121.0(10) . . ?
C141 C142 C143 117.8(10) . . ?
C141 C142 C185 124.5(10) . . ?
C143 C142 C185 117.7(10) . . ?
C144 C143 C142 123.6(11) . . ?
C144 C143 H14D 118.2 . . ?
C142 C143 H14D 118.2 . . ?
C143 C144 C145 119.0(11) . . ?
C143 C144 C147 122.1(11) . . ?
C145 C144 C147 118.8(11) . . ?
C144 C145 C146 121.7(11) . . ?
C144 C145 H14E 119.1 . . ?
C146 C145 H14E 119.1 . . ?
C141 C146 C145 115.8(11) . . ?
C141 C146 C184 125.3(10) . . ?
C145 C146 C184 119.0(11) . . ?
C150 C147 C149 107.3(13) . . ?
C150 C147 C144 113.7(12) . . ?
C149 C147 C144 111.3(11) . . ?
C150 C147 C148 112.3(15) . . ?
C149 C147 C148 108.6(13) . . ?
C144 C147 C148 103.7(11) . . ?
C147 C148 H14F 109.5 . . ?
C147 C148 H14G 109.5 . . ?
H14F C148 H14G 109.5 . . ?
C147 C148 H14H 109.5 . . ?
H14F C148 H14H 109.5 . . ?
H14G C148 H14H 109.5 . . ?
C147 C149 H14I 109.5 . . ?
C147 C149 H14J 109.5 . . ?
H14I C149 H14J 109.5 . . ?
C147 C149 H14K 109.5 . . ?
H14I C149 H14K 109.5 . . ?
H14J C149 H14K 109.5 . . ?
C147 C150 H15B 109.5 . . ?
C147 C150 H15C 109.5 . . ?
H15B C150 H15C 109.5 . . ?
C147 C150 H15D 109.5 . . ?
H15B C150 H15D 109.5 . . ?
H15C C150 H15D 109.5 . . ?
O27 C151 C152 120.4(9) . . ?
O27 C151 C156 117.4(9) . . ?
C152 C151 C156 122.3(9) . . ?
C153 C152 C151 118.4(10) . . ?
C153 C152 C184 121.1(9) . . ?
C151 C152 C184 120.4(9) . . ?
C152 C153 C154 122.6(10) . . ?
C152 C153 H15E 118.7 . . ?
C154 C153 H15E 118.7 . . ?
C155 C154 C153 118.2(10) . . ?
C155 C154 C157 119.4(11) . . ?
C153 C154 C157 122.4(10) . . ?
C154 C155 C156 120.3(11) . . ?
C154 C155 H15F 119.8 . . ?
C156 C155 H15F 119.8 . . ?
C151 C156 C155 118.1(11) . . ?
C151 C156 C183 121.8(10) . . ?
C155 C156 C183 120.1(10) . . ?
C158 C157 C159 107.8(18) . . ?
C158 C157 C160 110.2(16) . . ?
C159 C157 C160 108.7(19) . . ?
C158 C157 C154 111.1(13) . . ?
C159 C157 C154 105.3(17) . . ?
C160 C157 C154 113.4(11) . . ?
C157 C158 H15G 109.5 . . ?
C157 C158 H15H 109.5 . . ?
H15G C158 H15H 109.5 . . ?
C157 C158 H15I 109.5 . . ?
H15G C158 H15I 109.5 . . ?
H15H C158 H15I 109.5 . . ?
C157 C159 H15J 109.5 . . ?
C157 C159 H15K 109.5 . . ?
H15J C159 H15K 109.5 . . ?
C157 C159 H15L 109.5 . . ?
H15J C159 H15L 109.5 . . ?
H15K C159 H15L 109.5 . . ?
C157 C160 H16A 109.5 . . ?
C157 C160 H16B 109.5 . . ?
H16A C160 H16B 109.5 . . ?
C157 C160 H16C 109.5 . . ?
H16A C160 H16C 109.5 . . ?
H16B C160 H16C 109.5 . . ?
O26 C161 C162 120.3(10) . . ?
O26 C161 C166 117.4(10) . . ?
C162 C161 C166 122.3(10) . . ?
C161 C162 C163 119.1(10) . . ?
C161 C162 C183 121.5(10) . . ?
C163 C162 C183 119.3(10) . . ?
C164 C163 C162 122.1(10) . . ?
C164 C163 H16D 119.0 . . ?
C162 C163 H16D 119.0 . . ?
C163 C164 C165 115.1(11) . . ?
C163 C164 C167 122.8(10) . . ?
C165 C164 C167 122.1(11) . . ?
C166 C165 C164 126.4(11) . . ?
C166 C165 H16E 116.8 . . ?
C164 C165 H16E 116.8 . . ?
C165 C166 C161 115.0(10) . . ?
C165 C166 C182 119.7(10) . . ?
C161 C166 C182 125.3(9) . . ?
C168 C167 C164 109.1(11) . . ?
C168 C167 C169 109.9(12) . . ?
C164 C167 C169 110.9(10) . . ?
C168 C167 C170 110.0(11) . . ?
C164 C167 C170 111.5(10) . . ?
C169 C167 C170 105.4(11) . . ?
C167 C168 H16F 109.5 . . ?
C167 C168 H16G 109.5 . . ?
H16F C168 H16G 109.5 . . ?
C167 C168 H16H 109.5 . . ?
H16F C168 H16H 109.5 . . ?
H16G C168 H16H 109.5 . . ?
C167 C169 H16I 109.5 . . ?
C167 C169 H16J 109.5 . . ?
H16I C169 H16J 109.5 . . ?
C167 C169 H16K 109.5 . . ?
H16I C169 H16K 109.5 . . ?
H16J C169 H16K 109.5 . . ?
C167 C170 H17A 109.5 . . ?
C167 C170 H17B 109.5 . . ?
H17A C170 H17B 109.5 . . ?
C167 C170 H17C 109.5 . . ?
H17A C170 H17C 109.5 . . ?
H17B C170 H17C 109.5 . . ?
O25 C171 C172 120.7(10) . . ?
O25 C171 C176 119.7(12) . . ?
C172 C171 C176 119.6(11) . . ?
C173 C172 C171 118.8(10) . . ?
C173 C172 C182 121.9(11) . . ?
C171 C172 C182 119.2(10) . . ?
C172 C173 C174 124.4(13) . . ?
C172 C173 H17D 117.8 . . ?
C174 C173 H17D 117.8 . . ?
C173 C174 C175 114.0(11) . . ?
C173 C174 C177 116.1(15) . . ?
C175 C174 C177 129.2(14) . . ?
C176 C175 C174 126.0(13) . . ?
C176 C175 H17E 117.0 . . ?
C174 C175 H17E 117.0 . . ?
C175 C176 C171 117.2(12) . . ?
C175 C176 C181 122.4(11) . . ?
C171 C176 C181 120.3(10) . . ?
C174 C177 C178 107.2(17) . . ?
C174 C177 C179 104.9(17) . . ?
C178 C177 C179 111.4(9) . . ?
C174 C177 C180 114(2) . . ?
C178 C177 C180 109.6(9) . . ?
C179 C177 C180 109.9(9) . . ?
C177 C178 H17F 109.5 . . ?
C177 C178 H17G 109.5 . . ?
H17F C178 H17G 109.5 . . ?
C177 C178 H17H 109.5 . . ?
H17F C178 H17H 109.5 . . ?
H17G C178 H17H 109.5 . . ?
C177 C179 H17I 109.5 . . ?
C177 C179 H17J 109.5 . . ?
H17I C179 H17J 109.5 . . ?
C177 C179 H17K 109.5 . . ?
H17I C179 H17K 109.5 . . ?
H17J C179 H17K 109.5 . . ?
C177 C180 H18D 109.5 . . ?
C177 C180 H18Y 109.5 . . ?
H18D C180 H18Y 109.5 . . ?
C177 C180 H18Z 109.5 . . ?
H18D C180 H18Z 109.5 . . ?
H18Y C180 H18Z 109.5 . . ?
C176 C181 C102 119.9(12) . . ?
C176 C181 H18E 107.3 . . ?
C102 C181 H18E 107.3 . . ?
C176 C181 H18F 107.3 . . ?
C102 C181 H18F 107.3 . . ?
H18E C181 H18F 106.9 . . ?
C166 C182 C172 114.6(9) . . ?
C166 C182 H18G 108.6 . . ?
C172 C182 H18G 108.6 . . ?
C166 C182 H18H 108.6 . . ?
C172 C182 H18H 108.6 . . ?
H18G C182 H18H 107.6 . . ?
C162 C183 C156 114.1(10) . . ?
C162 C183 H18I 108.7 . . ?
C156 C183 H18I 108.7 . . ?
C162 C183 H18J 108.7 . . ?
C156 C183 H18J 108.7 . . ?
H18I C183 H18J 107.6 . . ?
C152 C184 C146 113.8(10) . . ?
C152 C184 H18K 108.8 . . ?
C146 C184 H18K 108.8 . . ?
C152 C184 H18L 108.8 . . ?
C146 C184 H18L 108.8 . . ?
H18K C184 H18L 107.7 . . ?
C142 C185 C136 111.2(9) . . ?
C142 C185 H18M 109.4 . . ?
C136 C185 H18M 109.4 . . ?
C142 C185 H18N 109.4 . . ?
C136 C185 H18N 109.4 . . ?
H18M C185 H18N 108.0 . . ?
C132 C186 C126 113.2(10) . . ?
C132 C186 H18O 108.9 . . ?
C126 C186 H18O 108.9 . . ?
C132 C186 H18P 108.9 . . ?
C126 C186 H18P 108.9 . . ?
H18O C186 H18P 107.8 . . ?
C116 C187 C122 112.4(10) . . ?
C116 C187 H18Q 109.1 . . ?
C122 C187 H18Q 109.1 . . ?
C116 C187 H18R 109.1 . . ?
C122 C187 H18R 109.1 . . ?
H18Q C187 H18R 107.9 . . ?
C106 C188 C112 114.9(9) . . ?
C106 C188 H18S 108.6 . . ?
C112 C188 H18S 108.6 . . ?
C106 C188 H18T 108.6 . . ?
C112 C188 H18T 108.6 . . ?
H18S C188 H18T 107.5 . . ?
O32 C201 C206 120.3(10) . . ?
O32 C201 C202 118.7(10) . . ?
C206 C201 C202 121.0(10) . . ?
C203 C202 C201 116.3(10) . . ?
C203 C202 C281 121.7(12) . . ?
C201 C202 C281 122.0(10) . . ?
C204 C203 C202 124.1(12) . . ?
C204 C203 H20D 118.0 . . ?
C202 C203 H20D 118.0 . . ?
C203 C204 C205 117.1(10) . . ?
C203 C204 C207 122.2(11) . . ?
C205 C204 C207 120.7(11) . . ?
C206 C205 C204 123.2(11) . . ?
C206 C205 H20E 118.4 . . ?
C204 C205 H20E 118.4 . . ?
C201 C206 C205 118.4(11) . . ?
C201 C206 C282 119.6(10) . . ?
C205 C206 C282 122.1(10) . . ?
C210 C207 C209 116.2(14) . . ?
C210 C207 C204 111.2(13) . . ?
C209 C207 C204 112.9(12) . . ?
C210 C207 C208 106.6(15) . . ?
C209 C207 C208 102.7(13) . . ?
C204 C207 C208 106.2(12) . . ?
C207 C208 H20F 109.5 . . ?
C207 C208 H20G 109.5 . . ?
H20F C208 H20G 109.5 . . ?
C207 C208 H20H 109.5 . . ?
H20F C208 H20H 109.5 . . ?
H20G C208 H20H 109.5 . . ?
C207 C209 H20I 109.5 . . ?
C207 C209 H20J 109.5 . . ?
H20I C209 H20J 109.5 . . ?
C207 C209 H20K 109.5 . . ?
H20I C209 H20K 109.5 . . ?
H20J C209 H20K 109.5 . . ?
C207 C210 H21A 109.5 . . ?
C207 C210 H21B 109.5 . . ?
H21A C210 H21B 109.5 . . ?
C207 C210 H21C 109.5 . . ?
H21A C210 H21C 109.5 . . ?
H21B C210 H21C 109.5 . . ?
O39 C211 C216 121.8(10) . . ?
O39 C211 C212 118.3(11) . . ?
C216 C211 C212 119.9(10) . . ?
C213 C212 C211 119.3(12) . . ?
C213 C212 C282 117.8(12) . . ?
C211 C212 C282 122.8(10) . . ?
C212 C213 C214 122.3(13) . . ?
C212 C213 H21D 118.9 . . ?
C214 C213 H21D 118.9 . . ?
C213 C214 C215 116.7(12) . . ?
C213 C214 C217 121.2(13) . . ?
C215 C214 C217 121.5(13) . . ?
C216 C215 C214 123.1(13) . . ?
C216 C215 H21E 118.4 . . ?
C214 C215 H21E 118.4 . . ?
C215 C216 C211 118.6(12) . . ?
C215 C216 C283 118.2(11) . . ?
C211 C216 C283 123.0(9) . . ?
C219 C217 C220 107.3(16) . . ?
C219 C217 C214 114.4(14) . . ?
C220 C217 C214 111.0(13) . . ?
C219 C217 C218 110.9(17) . . ?
C220 C217 C218 105.1(19) . . ?
C214 C217 C218 107.7(13) . . ?
C217 C218 H21F 109.5 . . ?
C217 C218 H21G 109.5 . . ?
H21F C218 H21G 109.5 . . ?
C217 C218 H21H 109.5 . . ?
H21F C218 H21H 109.5 . . ?
H21G C218 H21H 109.5 . . ?
C217 C219 H21I 109.5 . . ?
C217 C219 H21J 109.5 . . ?
H21I C219 H21J 109.5 . . ?
C217 C219 H21K 109.5 . . ?
H21I C219 H21K 109.5 . . ?
H21J C219 H21K 109.5 . . ?
C217 C220 H22A 109.5 . . ?
C217 C220 H22B 109.5 . . ?
H22A C220 H22B 109.5 . . ?
C217 C220 H22C 109.5 . . ?
H22A C220 H22C 109.5 . . ?
H22B C220 H22C 109.5 . . ?
O38 C221 C226 124.2(11) . . ?
O38 C221 C222 116.5(9) . . ?
C226 C221 C222 119.3(11) . . ?
C223 C222 C221 120.2(11) . . ?
C223 C222 C283 121.1(10) . . ?
C221 C222 C283 118.7(9) . . ?
C222 C223 C224 122.7(12) . . ?
C222 C223 H22D 118.6 . . ?
C224 C223 H22D 118.6 . . ?
C225 C224 C223 115.5(11) . . ?
C225 C224 C227 122.6(12) . . ?
C223 C224 C227 121.9(12) . . ?
C224 C225 C226 124.3(11) . . ?
C224 C225 H22E 117.8 . . ?
C226 C225 H22E 117.8 . . ?
C221 C226 C225 118.0(11) . . ?
C221 C226 C284 120.7(11) . . ?
C225 C226 C284 121.1(11) . . ?
C228 C227 C224 113.1(12) . . ?
C228 C227 C229 108.8(14) . . ?
C224 C227 C229 110.7(12) . . ?
C228 C227 C230 107.0(13) . . ?
C224 C227 C230 107.8(13) . . ?
C229 C227 C230 109.4(14) . . ?
C227 C228 H22F 109.5 . . ?
C227 C228 H22G 109.5 . . ?
H22F C228 H22G 109.5 . . ?
C227 C228 H22H 109.5 . . ?
H22F C228 H22H 109.5 . . ?
H22G C228 H22H 109.5 . . ?
C227 C229 H22I 109.5 . . ?
C227 C229 H22J 109.5 . . ?
H22I C229 H22J 109.5 . . ?
C227 C229 H22K 109.5 . . ?
H22I C229 H22K 109.5 . . ?
H22J C229 H22K 109.5 . . ?
C227 C230 H23B 109.5 . . ?
C227 C230 H23C 109.5 . . ?
H23B C230 H23C 109.5 . . ?
C227 C230 H23D 109.5 . . ?
H23B C230 H23D 109.5 . . ?
H23C C230 H23D 109.5 . . ?
O37 C231 C232 118.3(10) . . ?
O37 C231 C236 119.8(9) . . ?
C232 C231 C236 121.9(10) . . ?
C231 C232 C233 117.4(13) . . ?
C231 C232 C285 123.0(10) . . ?
C233 C232 C285 119.6(12) . . ?
C234 C233 C232 123.2(12) . . ?
C234 C233 H23E 118.4 . . ?
C232 C233 H23E 118.4 . . ?
C233 C234 C235 115.0(11) . . ?
C233 C234 C237 121.2(12) . . ?
C235 C234 C237 123.7(12) . . ?
C236 C235 C234 124.4(12) . . ?
C236 C235 H23F 117.8 . . ?
C234 C235 H23F 117.8 . . ?
C235 C236 C231 118.1(10) . . ?
C235 C236 C284 121.1(11) . . ?
C231 C236 C284 120.7(10) . . ?
C238 C237 C234 115.6(12) . . ?
C238 C237 C240 108.6(15) . . ?
C234 C237 C240 107.2(13) . . ?
C238 C237 C239 111.7(15) . . ?
C234 C237 C239 108.0(12) . . ?
C240 C237 C239 105.2(14) . . ?
C237 C238 H23G 109.5 . . ?
C237 C238 H23H 109.5 . . ?
H23G C238 H23H 109.5 . . ?
C237 C238 H23I 109.5 . . ?
H23G C238 H23I 109.5 . . ?
H23H C238 H23I 109.5 . . ?
C237 C239 H23J 109.5 . . ?
C237 C239 H23K 109.5 . . ?
H23J C239 H23K 109.5 . . ?
C237 C239 H23L 109.5 . . ?
H23J C239 H23L 109.5 . . ?
H23K C239 H23L 109.5 . . ?
C237 C240 H24A 109.5 . . ?
C237 C240 H24B 109.5 . . ?
H24A C240 H24B 109.5 . . ?
C237 C240 H24C 109.5 . . ?
H24A C240 H24C 109.5 . . ?
H24B C240 H24C 109.5 . . ?
O36 C241 C246 117.7(10) . . ?
O36 C241 C242 120.9(11) . . ?
C246 C241 C242 121.4(11) . . ?
C243 C242 C241 118.7(12) . . ?
C243 C242 C285 120.6(11) . . ?
C241 C242 C285 120.7(10) . . ?
C244 C243 C242 122.0(12) . . ?
C244 C243 H24D 119.0 . . ?
C242 C243 H24D 119.0 . . ?
C243 C244 C245 118.4(11) . . ?
C243 C244 C247 120.2(13) . . ?
C245 C244 C247 121.3(13) . . ?
C244 C245 C246 120.4(12) . . ?
C244 C245 H24E 119.8 . . ?
C246 C245 H24E 119.8 . . ?
C241 C246 C245 119.0(12) . . ?
C241 C246 C286 124.0(10) . . ?
C245 C246 C286 116.8(11) . . ?
C250 C247 C249 118.1(18) . . ?
C250 C247 C248 100.4(19) . . ?
C249 C247 C248 103.8(19) . . ?
C250 C247 C244 110.3(15) . . ?
C249 C247 C244 114.0(14) . . ?
C248 C247 C244 108.6(17) . . ?
C247 C248 H24F 109.5 . . ?
C247 C248 H24G 109.5 . . ?
H24F C248 H24G 109.5 . . ?
C247 C248 H24H 109.5 . . ?
H24F C248 H24H 109.5 . . ?
H24G C248 H24H 109.5 . . ?
C247 C249 H24I 109.5 . . ?
C247 C249 H24J 109.5 . . ?
H24I C249 H24J 109.5 . . ?
C247 C249 H24K 109.5 . . ?
H24I C249 H24K 109.5 . . ?
H24J C249 H24K 109.5 . . ?
C247 C250 H25B 109.5 . . ?
C247 C250 H25C 109.5 . . ?
H25B C250 H25C 109.5 . . ?
C247 C250 H25D 109.5 . . ?
H25B C250 H25D 109.5 . . ?
H25C C250 H25D 109.5 . . ?
O35 C251 C256 121.2(10) . . ?
O35 C251 C252 117.8(10) . . ?
C256 C251 C252 121.1(10) . . ?
C253 C252 C251 118.6(10) . . ?
C253 C252 C286 120.6(11) . . ?
C251 C252 C286 120.8(9) . . ?
C252 C253 C254 120.8(11) . . ?
C252 C253 H25E 119.6 . . ?
C254 C253 H25E 119.6 . . ?
C255 C254 C253 118.9(11) . . ?
C255 C254 C257 122.6(12) . . ?
C253 C254 C257 118.5(12) . . ?
C254 C255 C256 122.1(11) . . ?
C254 C255 H25F 118.9 . . ?
C256 C255 H25F 118.9 . . ?
C255 C256 C251 118.5(11) . . ?
C255 C256 C287 120.0(10) . . ?
C251 C256 C287 121.4(10) . . ?
C260 C257 C259 112.2(19) . . ?
C260 C257 C258 109.2(16) . . ?
C259 C257 C258 101.9(17) . . ?
C260 C257 C254 113.9(13) . . ?
C259 C257 C254 111.0(15) . . ?
C258 C257 C254 107.9(15) . . ?
C257 C258 H25G 109.5 . . ?
C257 C258 H25H 109.5 . . ?
H25G C258 H25H 109.5 . . ?
C257 C258 H25I 109.5 . . ?
H25G C258 H25I 109.5 . . ?
H25H C258 H25I 109.5 . . ?
C257 C259 H25J 109.5 . . ?
C257 C259 H25K 109.5 . . ?
H25J C259 H25K 109.5 . . ?
C257 C259 H25L 109.5 . . ?
H25J C259 H25L 109.5 . . ?
H25K C259 H25L 109.5 . . ?
C257 C260 H26A 109.5 . . ?
C257 C260 H26B 109.5 . . ?
H26A C260 H26B 109.5 . . ?
C257 C260 H26C 109.5 . . ?
H26A C260 H26C 109.5 . . ?
H26B C260 H26C 109.5 . . ?
O34 C261 C262 120.1(11) . . ?
O34 C261 C266 118.4(9) . . ?
C262 C261 C266 121.5(9) . . ?
C261 C262 C263 116.8(11) . . ?
C261 C262 C287 123.1(9) . . ?
C263 C262 C287 119.7(10) . . ?
C264 C263 C262 123.3(12) . . ?
C264 C263 H26D 118.4 . . ?
C262 C263 H26D 118.4 . . ?
C263 C264 C265 117.4(10) . . ?
C263 C264 C267 122.6(11) . . ?
C265 C264 C267 119.9(11) . . ?
C264 C265 C266 122.5(11) . . ?
C264 C265 H26E 118.8 . . ?
C266 C265 H26E 118.8 . . ?
C265 C266 C261 118.5(9) . . ?
C265 C266 C288 120.4(10) . . ?
C261 C266 C288 121.0(9) . . ?
C269 C267 C264 113.8(11) . . ?
C269 C267 C270 107.9(10) . . ?
C264 C267 C270 109.1(10) . . ?
C269 C267 C268 108.2(11) . . ?
C264 C267 C268 108.5(10) . . ?
C270 C267 C268 109.2(12) . . ?
C267 C268 H26F 109.5 . . ?
C267 C268 H26G 109.5 . . ?
H26F C268 H26G 109.5 . . ?
C267 C268 H26H 109.5 . . ?
H26F C268 H26H 109.5 . . ?
H26G C268 H26H 109.5 . . ?
C267 C269 H26I 109.5 . . ?
C267 C269 H26J 109.5 . . ?
H26I C269 H26J 109.5 . . ?
C267 C269 H26K 109.5 . . ?
H26I C269 H26K 109.5 . . ?
H26J C269 H26K 109.5 . . ?
C267 C270 H27A 109.5 . . ?
C267 C270 H27B 109.5 . . ?
H27A C270 H27B 109.5 . . ?
C267 C270 H27C 109.5 . . ?
H27A C270 H27C 109.5 . . ?
H27B C270 H27C 109.5 . . ?
O33 C271 C272 119.3(10) . . ?
O33 C271 C276 123.1(10) . . ?
C272 C271 C276 117.6(11) . . ?
C271 C272 C273 120.3(12) . . ?
C271 C272 C288 121.7(10) . . ?
C273 C272 C288 118.0(12) . . ?
C274 C273 C272 122.3(12) . . ?
C274 C273 H27D 118.8 . . ?
C272 C273 H27D 118.8 . . ?
C273 C274 C275 116.6(11) . . ?
C273 C274 C277 123.9(12) . . ?
C275 C274 C277 119.4(12) . . ?
C274 C275 C276 122.7(12) . . ?
C274 C275 H27E 118.7 . . ?
C276 C275 H27E 118.7 . . ?
C275 C276 C271 120.4(10) . . ?
C275 C276 C281 120.9(11) . . ?
C271 C276 C281 118.7(10) . . ?
C279 C277 C278 110.2(16) . . ?
C279 C277 C274 111.3(12) . . ?
C278 C277 C274 113.1(13) . . ?
C279 C277 C280 103.5(15) . . ?
C278 C277 C280 107.2(14) . . ?
C274 C277 C280 111.0(15) . . ?
C277 C278 H27F 109.5 . . ?
C277 C278 H27G 109.5 . . ?
H27F C278 H27G 109.5 . . ?
C277 C278 H27H 109.5 . . ?
H27F C278 H27H 109.5 . . ?
H27G C278 H27H 109.5 . . ?
C277 C279 H27I 109.5 . . ?
C277 C279 H27J 109.5 . . ?
H27I C279 H27J 109.5 . . ?
C277 C279 H27K 109.5 . . ?
H27I C279 H27K 109.5 . . ?
H27J C279 H27K 109.5 . . ?
C277 C280 H28D 109.5 . . ?
C277 C280 H28E 109.5 . . ?
H28D C280 H28E 109.5 . . ?
C277 C280 H28F 109.5 . . ?
H28D C280 H28F 109.5 . . ?
H28E C280 H28F 109.5 . . ?
C202 C281 C276 115.6(11) . . ?
C202 C281 H28G 108.4 . . ?
C276 C281 H28G 108.4 . . ?
C202 C281 H28H 108.4 . . ?
C276 C281 H28H 108.4 . . ?
H28G C281 H28H 107.5 . . ?
C206 C282 C212 114.4(9) . . ?
C206 C282 H28I 108.7 . . ?
C212 C282 H28I 108.7 . . ?
C206 C282 H28J 108.7 . . ?
C212 C282 H28J 108.7 . . ?
H28I C282 H28J 107.6 . . ?
C216 C283 C222 112.6(10) . . ?
C216 C283 H28K 109.1 . . ?
C222 C283 H28K 109.1 . . ?
C216 C283 H28L 109.1 . . ?
C222 C283 H28L 109.1 . . ?
H28K C283 H28L 107.8 . . ?
C226 C284 C236 115.9(10) . . ?
C226 C284 H28M 108.3 . . ?
C236 C284 H28M 108.3 . . ?
C226 C284 H28N 108.3 . . ?
C236 C284 H28N 108.3 . . ?
H28M C284 H28N 107.4 . . ?
C242 C285 C232 114.3(9) . . ?
C242 C285 H28O 108.7 . . ?
C232 C285 H28O 108.7 . . ?
C242 C285 H28P 108.7 . . ?
C232 C285 H28P 108.7 . . ?
H28O C285 H28P 107.6 . . ?
C252 C286 C246 115.7(11) . . ?
C252 C286 H28Q 108.4 . . ?
C246 C286 H28Q 108.4 . . ?
C252 C286 H28R 108.4 . . ?
C246 C286 H28R 108.4 . . ?
H28Q C286 H28R 107.4 . . ?
C256 C287 C262 114.1(10) . . ?
C256 C287 H28S 108.7 . . ?
C262 C287 H28S 108.7 . . ?
C256 C287 H28T 108.7 . . ?
C262 C287 H28T 108.7 . . ?
H28S C287 H28T 107.6 . . ?
C266 C288 C272 114.6(9) . . ?
C266 C288 H28U 108.6 . . ?
C272 C288 H28U 108.6 . . ?
C266 C288 H28V 108.6 . . ?
C272 C288 H28V 108.6 . . ?
H28U C288 H28V 107.6 . . ?
O11 C301 O10 125.3(11) . . ?
O11 C301 H30D 117.3 . . ?
O10 C301 H30D 117.3 . . ?
O14 C302 O15 128.5(11) . . ?
O14 C302 H30E 115.7 . . ?
O15 C302 H30E 115.7 . . ?
O18 C303 O17 129.2(11) . . ?
O18 C303 H30F 115.4 . . ?
O17 C303 H30F 115.4 . . ?
O54 C304 N1 128.5(16) . . ?
O54 C304 H30G 115.8 . . ?
N1 C304 H30G 115.8 . . ?
N1 C305 H30H 109.5 . . ?
N1 C305 H30I 109.5 . . ?
H30H C305 H30I 109.5 . . ?
N1 C305 H30J 109.5 . . ?
H30H C305 H30J 109.5 . . ?
H30I C305 H30J 109.5 . . ?
N1 C306 H30K 109.5 . . ?
N1 C306 H30L 109.5 . . ?
H30K C306 H30L 109.5 . . ?
N1 C306 H30M 109.5 . . ?
H30K C306 H30M 109.5 . . ?
H30L C306 H30M 109.5 . . ?
O20 C307 N6 139(3) . . ?
O20 C307 H307 110.4 . . ?
N6 C307 H307 110.4 . . ?
N6 C308 H30N 109.5 . . ?
N6 C308 H30O 109.5 . . ?
H30N C308 H30O 109.5 . . ?
N6 C308 H30P 109.5 . . ?
H30N C308 H30P 109.5 . . ?
H30O C308 H30P 109.5 . . ?
N6 C309 H30Q 109.5 . . ?
N6 C309 H30R 109.5 . . ?
H30Q C309 H30R 109.5 . . ?
N6 C309 H30S 109.5 . . ?
H30Q C309 H30S 109.5 . . ?
H30R C309 H30S 109.5 . . ?
O19 C310 N3 133(2) . . ?
O19 C310 H31A 113.5 . . ?
N3 C310 H31A 113.5 . . ?
N3 C311 H31B 109.5 . . ?
N3 C311 H31C 109.5 . . ?
H31B C311 H31C 109.5 . . ?
N3 C311 H31D 109.5 . . ?
H31B C311 H31D 109.5 . . ?
H31C C311 H31D 109.5 . . ?
N3 C312 H31E 109.5 . . ?
N3 C312 H31F 109.5 . . ?
H31E C312 H31F 109.5 . . ?
N3 C312 H31G 109.5 . . ?
H31E C312 H31G 109.5 . . ?
H31F C312 H31G 109.5 . . ?
O16 C313 N2 124.9(14) . . ?
O16 C313 H31H 117.6 . . ?
N2 C313 H31H 117.6 . . ?
N2 C314 H31I 109.5 . . ?
N2 C314 H31J 109.5 . . ?
H31I C314 H31J 109.5 . . ?
N2 C314 H31K 109.5 . . ?
H31I C314 H31K 109.5 . . ?
H31J C314 H31K 109.5 . . ?
N2 C315 H31L 109.5 . . ?
N2 C315 H31M 109.5 . . ?
H31L C315 H31M 109.5 . . ?
N2 C315 H31N 109.5 . . ?
H31L C315 H31N 109.5 . . ?
H31M C315 H31N 109.5 . . ?
C304 N1 C306 124.4(17) . . ?
C304 N1 C305 118.8(17) . . ?
C306 N1 C305 116.7(15) . . ?
C313 N2 C315 119.8(14) . . ?
C313 N2 C314 121.0(15) . . ?
C315 N2 C314 119.0(15) . . ?
C310 N3 C312 113(2) . . ?
C310 N3 C311 108(2) . . ?
C312 N3 C311 135(2) . . ?
C307 N6 C308 124(2) . . ?
C307 N6 C309 111.6(19) . . ?
C308 N6 C309 122(2) . . ?
C1 O1 H1 109.5 . . ?
C11 O2 H2 109.5 . . ?
C21 O3 H3 109.5 . . ?
C31 O4 Ti2 156.4(9) . . ?
C41 O5 Ti2 123.2(7) . . ?
C41 O5 Tb1 133.3(7) . . ?
Ti2 O5 Tb1 103.3(3) . . ?
C51 O6 Ti2 150.4(8) . . ?
C61 O7 Ti1 159.5(8) . . ?
C71 O8 Ti1 125.7(6) . . ?
C71 O8 Tb2 132.6(6) . . ?
Ti1 O8 Tb2 100.9(3) . . ?
Ti1 O9 Ti2 134.4(4) . . ?
C301 O10 Ti2 128.9(7) . . ?
C301 O11 Ti10 124.2(8) . . ?
C301 O11 Tb1 134.1(8) . . ?
Ti10 O11 Tb1 96.0(3) . . ?
Ti3 O12 Ti2 146.9(4) . . ?
Ti3 O12 Tb1 101.6(3) . . ?
Ti2 O12 Tb1 109.4(3) . . ?
Ti1 O13 Ti3 144.6(4) . . ?
Ti1 O13 Tb2 108.9(3) . . ?
Ti3 O13 Tb2 106.0(3) . . ?
C302 O14 Ti1 130.7(8) . . ?
C302 O15 Ti6 123.3(7) . . ?
C302 O15 Tb2 124.4(7) . . ?
Ti6 O15 Tb2 111.3(3) . . ?
C313 O16 Tb2 132.4(9) . . ?
C303 O17 Tb2 130.7(8) . . ?
C303 O18 Ti3 129.1(8) . . ?
C310 O19 Tb1 133.7(11) . . ?
C307 O20 Tb1 157.5(17) . . ?
Ti8 O21 Ti3 128.1(4) . . ?
Ti8 O21 Tb2 111.7(3) . . ?
Ti3 O21 Tb2 104.7(3) . . ?
Ti3 O22 Ti12 136.6(4) . . ?
Ti3 O22 Tb1 99.8(3) . . ?
Ti12 O22 Tb1 95.5(3) . . ?
Ti13 O23 Ti3 125.8(4) . . ?
C101 O24 Ti10 160.3(8) . . ?
C171 O25 Ti10 121.2(6) . . ?
C171 O25 Tb1 139.5(7) . . ?
Ti10 O25 Tb1 99.2(2) . . ?
C161 O26 Ti12 125.5(6) . . ?
C161 O26 Tb1 139.6(6) . . ?
Ti12 O26 Tb1 94.4(3) . . ?
C151 O27 Ti12 168.1(6) . . ?
C141 O28 Ti5 121.8(5) . . ?
C141 O28 Ti11 128.1(6) . . ?
Ti5 O28 Ti11 108.1(3) . . ?
C131 O29 Ti11 150.9(6) . . ?
C121 O30 Ti9 131.8(7) . . ?
C111 O31 Ti9 159.7(7) . . ?
C201 O32 Ti6 164.7(7) . . ?
C271 O33 Ti6 138.6(7) . . ?
C261 O34 Ti4 136.9(6) . . ?
C251 O35 Ti4 158.5(7) . . ?
C241 O36 Ti5 164.1(8) . . ?
C231 O37 Ti5 131.8(6) . . ?
C221 O38 Ti7 153.7(7) . . ?
C211 O39 Ti7 130.7(6) . . ?
C211 O39 Ti9 118.7(6) . . ?
Ti7 O39 Ti9 107.7(3) . . ?
Ti13 O40 Ti6 154.9(4) . . ?
Ti13 O40 Ti8 93.8(3) . . ?
Ti6 O40 Ti8 96.8(3) . . ?
Ti13 O40 Ti7 106.7(3) . . ?
Ti6 O40 Ti7 92.6(3) . . ?
Ti8 O40 Ti7 104.4(3) . . ?
Ti13 O41 Ti10 98.4(3) . . ?
Ti13 O41 Ti9 104.7(3) . . ?
Ti10 O41 Ti9 91.3(3) . . ?
Ti11 O42 Ti9 143.3(4) . . ?
Ti11 O42 Ti7 99.5(3) . . ?
Ti9 O42 Ti7 109.0(3) . . ?
Ti11 O42 Ti13 103.5(3) . . ?
Ti9 O42 Ti13 95.0(3) . . ?
Ti7 O42 Ti13 98.1(3) . . ?
Ti6 O43 Ti7 110.7(3) . . ?
Ti10 O44 Ti9 105.7(3) . . ?
Ti13 O45 Ti10 95.9(3) . . ?
Ti13 O45 Ti12 102.2(3) . . ?
Ti10 O45 Ti12 154.7(4) . . ?
Ti13 O45 Tb1 124.8(3) . . ?
Ti10 O45 Tb1 95.6(2) . . ?
Ti12 O45 Tb1 88.5(2) . . ?
Ti8 O46 Ti6 103.8(3) . . ?
Ti8 O46 Ti4 96.1(3) . . ?
Ti6 O46 Ti4 144.3(4) . . ?
Ti8 O46 Tb2 92.7(3) . . ?
Ti6 O46 Tb2 110.5(3) . . ?
Ti4 O46 Tb2 97.7(3) . . ?
Ti8 O47 Ti12 147.4(4) . . ?
Ti8 O47 Ti13 94.5(3) . . ?
Ti12 O47 Ti13 98.6(3) . . ?
Ti8 O47 Ti11 113.2(3) . . ?
Ti12 O47 Ti11 93.4(3) . . ?
Ti13 O47 Ti11 101.2(3) . . ?
Ti11 O48 Ti12 109.9(3) . . ?
Ti5 O49 Ti4 105.9(3) . . ?
Ti7 O50 Ti5 145.7(4) . . ?
Ti7 O50 Ti11 101.1(3) . . ?
Ti5 O50 Ti11 108.1(3) . . ?
Ti7 O50 Ti8 101.4(3) . . ?
Ti5 O50 Ti8 92.3(3) . . ?
Ti11 O50 Ti8 97.6(3) . . ?
C304 O54 Ti1 123.4(10) . . ?
Ti4 O56 Tb2 117.6(3) . . ?
Ti8 O58 Ti5 109.9(3) . . ?
Ti8 O58 Ti4 97.4(3) . . ?
Ti5 O58 Ti4 104.6(3) . . ?
O20 Tb1 O19 72.4(3) . . ?
O20 Tb1 O11 116.9(3) . . ?
O19 Tb1 O11 155.6(3) . . ?
O20 Tb1 O12 135.0(3) . . ?
O19 Tb1 O12 81.8(3) . . ?
O11 Tb1 O12 76.3(2) . . ?
O20 Tb1 O22 136.0(3) . . ?
O19 Tb1 O22 74.2(3) . . ?
O11 Tb1 O22 105.3(2) . . ?
O12 Tb1 O22 65.2(2) . . ?
O20 Tb1 O26 81.7(3) . . ?
O19 Tb1 O26 82.1(3) . . ?
O11 Tb1 O26 120.5(2) . . ?
O12 Tb1 O26 131.1(2) . . ?
O22 Tb1 O26 66.1(2) . . ?
O20 Tb1 O25 73.2(3) . . ?
O19 Tb1 O25 139.2(3) . . ?
O11 Tb1 O25 63.0(2) . . ?
O12 Tb1 O25 138.9(2) . . ?
O22 Tb1 O25 119.5(2) . . ?
O26 Tb1 O25 71.7(2) . . ?
O20 Tb1 O5 78.3(3) . . ?
O19 Tb1 O5 84.9(3) . . ?
O11 Tb1 O5 75.8(3) . . ?
O12 Tb1 O5 62.9(2) . . ?
O22 Tb1 O5 126.0(3) . . ?
O26 Tb1 O5 158.7(2) . . ?
O25 Tb1 O5 108.9(2) . . ?
O20 Tb1 O45 127.6(3) . . ?
O19 Tb1 O45 131.2(2) . . ?
O11 Tb1 O45 63.1(2) . . ?
O12 Tb1 O45 97.2(2) . . ?
O22 Tb1 O45 61.9(2) . . ?
O26 Tb1 O45 61.9(2) . . ?
O25 Tb1 O45 60.7(2) . . ?
O5 Tb1 O45 137.9(2) . . ?
O20 Tb1 Ti12 118.0(2) . . ?
O19 Tb1 Ti12 92.1(2) . . ?
O11 Tb1 Ti12 101.52(17) . . ?
O12 Tb1 Ti12 98.87(16) . . ?
O22 Tb1 Ti12 36.58(18) . . ?
O26 Tb1 Ti12 36.34(15) . . ?
O25 Tb1 Ti12 85.03(17) . . ?
O5 Tb1 Ti12 161.72(18) . . ?
O45 Tb1 Ti12 39.42(13) . . ?
O20 Tb1 Ti3 156.7(2) . . ?
O19 Tb1 Ti3 84.6(2) . . ?
O11 Tb1 Ti3 82.91(16) . . ?
O12 Tb1 Ti3 33.34(16) . . ?
O22 Tb1 Ti3 33.96(17) . . ?
O26 Tb1 Ti3 99.31(15) . . ?
O25 Tb1 Ti3 129.43(16) . . ?
O5 Tb1 Ti3 96.19(18) . . ?
O45 Tb1 Ti3 71.07(15) . . ?
Ti12 Tb1 Ti3 65.55(5) . . ?
O20 Tb1 Ti10 107.6(2) . . ?
O19 Tb1 Ti10 163.4(2) . . ?
O11 Tb1 Ti10 39.64(18) . . ?
O12 Tb1 Ti10 107.31(17) . . ?
O22 Tb1 Ti10 96.65(17) . . ?
O26 Tb1 Ti10 81.45(17) . . ?
O25 Tb1 Ti10 34.75(16) . . ?
O5 Tb1 Ti10 111.56(18) . . ?
O45 Tb1 Ti10 35.58(13) . . ?
Ti12 Tb1 Ti10 72.94(5) . . ?
Ti3 Tb1 Ti10 95.49(5) . . ?
O56 Tb2 O59 81.7(2) . . ?
O56 Tb2 O21 78.2(2) . . ?
O59 Tb2 O21 131.0(2) . . ?
O56 Tb2 O17 82.6(3) . . ?
O59 Tb2 O17 143.3(3) . . ?
O21 Tb2 O17 77.1(2) . . ?
O56 Tb2 O16 76.0(3) . . ?
O59 Tb2 O16 70.2(3) . . ?
O21 Tb2 O16 143.2(3) . . ?
O17 Tb2 O16 73.9(3) . . ?
O56 Tb2 O13 140.4(2) . . ?
O59 Tb2 O13 135.7(2) . . ?
O21 Tb2 O13 67.0(2) . . ?
O17 Tb2 O13 72.0(2) . . ?
O16 Tb2 O13 122.7(3) . . ?
O56 Tb2 O8 148.3(2) . . ?
O59 Tb2 O8 85.2(2) . . ?
O21 Tb2 O8 130.7(2) . . ?
O17 Tb2 O8 91.1(3) . . ?
O16 Tb2 O8 72.4(3) . . ?
O13 Tb2 O8 63.8(2) . . ?
O56 Tb2 O15 120.8(3) . . ?
O59 Tb2 O15 72.2(2) . . ?
O21 Tb2 O15 80.7(2) . . ?
O17 Tb2 O15 143.3(2) . . ?
O16 Tb2 O15 135.4(3) . . ?
O13 Tb2 O15 72.5(2) . . ?
O8 Tb2 O15 81.7(2) . . ?
O56 Tb2 O46 61.0(2) . . ?
O59 Tb2 O46 68.5(2) . . ?
O21 Tb2 O46 62.6(2) . . ?
O17 Tb2 O46 129.3(2) . . ?
O16 Tb2 O46 123.2(2) . . ?
O13 Tb2 O46 114.1(2) . . ?
O8 Tb2 O46 138.3(2) . . ?
O15 Tb2 O46 60.2(2) . . ?
O56 Tb2 Ti1 164.48(19) . . ?
O59 Tb2 Ti1 112.42(17) . . ?
O21 Tb2 Ti1 95.83(17) . . ?
O17 Tb2 Ti1 82.06(19) . . ?
O16 Tb2 Ti1 102.1(2) . . ?
O13 Tb2 Ti1 29.21(17) . . ?
O8 Tb2 Ti1 34.84(17) . . ?
O15 Tb2 Ti1 71.50(17) . . ?
O46 Tb2 Ti1 128.98(14) . . ?
O56 Tb2 Ti8 65.68(17) . . ?
O59 Tb2 Ti8 102.58(19) . . ?
O21 Tb2 Ti8 28.57(17) . . ?
O17 Tb2 Ti8 100.76(19) . . ?
O16 Tb2 Ti8 141.7(2) . . ?
O13 Tb2 Ti8 89.38(18) . . ?
O8 Tb2 Ti8 145.83(18) . . ?
O15 Tb2 Ti8 69.70(17) . . ?
O46 Tb2 Ti8 34.07(14) . . ?
Ti1 Tb2 Ti8 114.94(5) . . ?
O56 Tb2 Ti3 110.12(17) . . ?
O59 Tb2 Ti3 147.22(18) . . ?
O21 Tb2 Ti3 34.50(17) . . ?
O17 Tb2 Ti3 69.46(19) . . ?
O16 Tb2 Ti3 141.5(2) . . ?
O13 Tb2 Ti3 32.58(17) . . ?
O8 Tb2 Ti3 96.39(17) . . ?
O15 Tb2 Ti3 75.68(16) . . ?
O46 Tb2 Ti3 90.09(14) . . ?
Ti1 Tb2 Ti3 61.69(5) . . ?
Ti8 Tb2 Ti3 59.38(5) . . ?
O13 Ti1 O7 105.1(4) . . ?
O13 Ti1 O9 98.1(3) . . ?
O7 Ti1 O9 92.1(3) . . ?
O13 Ti1 O8 85.8(3) . . ?
O7 Ti1 O8 96.4(3) . . ?
O9 Ti1 O8 169.4(3) . . ?
O13 Ti1 O14 85.3(3) . . ?
O7 Ti1 O14 169.2(4) . . ?
O9 Ti1 O14 83.4(3) . . ?
O8 Ti1 O14 87.1(3) . . ?
O13 Ti1 O54 162.4(4) . . ?
O7 Ti1 O54 91.3(4) . . ?
O9 Ti1 O54 87.7(3) . . ?
O8 Ti1 O54 85.9(3) . . ?
O14 Ti1 O54 78.8(3) . . ?
O13 Ti1 Tb2 41.9(2) . . ?
O7 Ti1 Tb2 109.2(3) . . ?
O9 Ti1 Tb2 137.6(3) . . ?
O8 Ti1 Tb2 44.3(2) . . ?
O14 Ti1 Tb2 80.4(2) . . ?
O54 Ti1 Tb2 126.5(2) . . ?
O6 Ti2 O4 94.8(4) . . ?
O6 Ti2 O12 97.2(3) . . ?
O4 Ti2 O12 166.1(4) . . ?
O6 Ti2 O5 94.4(3) . . ?
O4 Ti2 O5 89.7(3) . . ?
O12 Ti2 O5 82.5(3) . . ?
O6 Ti2 O9 96.4(4) . . ?
O4 Ti2 O9 91.7(3) . . ?
O12 Ti2 O9 93.8(3) . . ?
O5 Ti2 O9 168.9(3) . . ?
O6 Ti2 O10 174.2(3) . . ?
O4 Ti2 O10 83.8(3) . . ?
O12 Ti2 O10 84.9(3) . . ?
O5 Ti2 O10 91.2(3) . . ?
O9 Ti2 O10 78.1(3) . . ?
O6 Ti2 Tb1 105.5(3) . . ?
O4 Ti2 Tb1 129.3(3) . . ?
O12 Ti2 Tb1 40.0(2) . . ?
O5 Ti2 Tb1 43.6(2) . . ?
O9 Ti2 Tb1 130.1(2) . . ?
O10 Ti2 Tb1 79.6(2) . . ?
O12 Ti3 O23 90.5(3) . . ?
O12 Ti3 O22 88.1(3) . . ?
O23 Ti3 O22 96.6(3) . . ?
O12 Ti3 O13 94.7(3) . . ?
O23 Ti3 O13 95.5(3) . . ?
O22 Ti3 O13 167.5(3) . . ?
O12 Ti3 O21 175.1(3) . . ?
O23 Ti3 O21 86.1(3) . . ?
O22 Ti3 O21 95.8(3) . . ?
O13 Ti3 O21 82.1(3) . . ?
O12 Ti3 O18 96.6(3) . . ?
O23 Ti3 O18 172.4(3) . . ?
O22 Ti3 O18 86.3(3) . . ?
O13 Ti3 O18 81.3(3) . . ?
O21 Ti3 O18 86.7(3) . . ?
O12 Ti3 Ti13 102.3(2) . . ?
O23 Ti3 Ti13 26.1(2) . . ?
O22 Ti3 Ti13 73.9(2) . . ?
O13 Ti3 Ti13 117.1(2) . . ?
O21 Ti3 Ti13 76.0(2) . . ?
O18 Ti3 Ti13 152.0(2) . . ?
O12 Ti3 Tb1 45.0(2) . . ?
O23 Ti3 Tb1 81.4(2) . . ?
O22 Ti3 Tb1 46.28(19) . . ?
O13 Ti3 Tb1 139.3(2) . . ?
O21 Ti3 Tb1 137.5(2) . . ?
O18 Ti3 Tb1 105.5(2) . . ?
Ti13 Ti3 Tb1 75.04(5) . . ?
O12 Ti3 Tb2 136.2(2) . . ?
O23 Ti3 Tb2 93.4(2) . . ?
O22 Ti3 Tb2 134.5(2) . . ?
O13 Ti3 Tb2 41.5(2) . . ?
O21 Ti3 Tb2 40.8(2) . . ?
O18 Ti3 Tb2 79.6(2) . . ?
Ti13 Ti3 Tb2 100.04(6) . . ?
Tb1 Ti3 Tb2 174.80(7) . . ?
O35 Ti4 O34 96.8(3) . . ?
O35 Ti4 O56 90.5(3) . . ?
O34 Ti4 O56 103.6(3) . . ?
O35 Ti4 O49 92.4(3) . . ?
O34 Ti4 O49 91.2(3) . . ?
O56 Ti4 O49 164.5(3) . . ?
O35 Ti4 O46 171.0(3) . . ?
O34 Ti4 O46 90.3(3) . . ?
O56 Ti4 O46 82.4(3) . . ?
O49 Ti4 O46 93.1(3) . . ?
O35 Ti4 O58 96.0(3) . . ?
O34 Ti4 O58 160.4(3) . . ?
O56 Ti4 O58 91.1(3) . . ?
O49 Ti4 O58 73.5(3) . . ?
O46 Ti4 O58 78.7(3) . . ?
O35 Ti4 Ti8 132.8(2) . . ?
O34 Ti4 Ti8 130.3(2) . . ?
O56 Ti4 Ti8 81.2(2) . . ?
O49 Ti4 Ti8 85.67(19) . . ?
O46 Ti4 Ti8 40.68(19) . . ?
O58 Ti4 Ti8 38.54(17) . . ?
O35 Ti4 Ti5 90.0(2) . . ?
O34 Ti4 Ti5 128.1(3) . . ?
O56 Ti4 Ti5 127.8(2) . . ?
O49 Ti4 Ti5 36.99(19) . . ?
O46 Ti4 Ti5 90.0(2) . . ?
O58 Ti4 Ti5 37.1(2) . . ?
Ti8 Ti4 Ti5 61.46(6) . . ?
O35 Ti4 Tb2 124.7(3) . . ?
O34 Ti4 Tb2 94.3(2) . . ?
O56 Ti4 Tb2 34.4(2) . . ?
O49 Ti4 Tb2 141.3(2) . . ?
O46 Ti4 Tb2 48.7(2) . . ?
O58 Ti4 Tb2 90.58(19) . . ?
Ti8 Ti4 Tb2 62.01(5) . . ?
Ti5 Ti4 Tb2 123.01(6) . . ?
O36 Ti5 O37 95.1(3) . . ?
O36 Ti5 O50 166.6(3) . . ?
O37 Ti5 O50 92.7(3) . . ?
O36 Ti5 O58 93.6(3) . . ?
O37 Ti5 O58 162.3(3) . . ?
O50 Ti5 O58 82.0(3) . . ?
O36 Ti5 O49 96.9(3) . . ?
O37 Ti5 O49 88.8(3) . . ?
O50 Ti5 O49 94.1(3) . . ?
O58 Ti5 O49 74.8(3) . . ?
O36 Ti5 O28 94.5(3) . . ?
O37 Ti5 O28 99.9(3) . . ?
O50 Ti5 O28 73.4(3) . . ?
O58 Ti5 O28 94.7(3) . . ?
O49 Ti5 O28 165.0(3) . . ?
O36 Ti5 Ti8 126.2(3) . . ?
O37 Ti5 Ti8 138.0(2) . . ?
O50 Ti5 Ti8 48.6(2) . . ?
O58 Ti5 Ti8 33.39(18) . . ?
O49 Ti5 Ti8 80.1(2) . . ?
O28 Ti5 Ti8 85.3(2) . . ?
O36 Ti5 Ti4 91.3(2) . . ?
O37 Ti5 Ti4 125.9(2) . . ?
O50 Ti5 Ti4 92.9(2) . . ?
O58 Ti5 Ti4 38.34(18) . . ?
O49 Ti5 Ti4 37.1(2) . . ?
O28 Ti5 Ti4 133.0(2) . . ?
Ti8 Ti5 Ti4 54.94(6) . . ?
O36 Ti5 Ti11 130.4(2) . . ?
O37 Ti5 Ti11 97.8(2) . . ?
O50 Ti5 Ti11 37.25(19) . . ?
O58 Ti5 Ti11 88.17(18) . . ?
O49 Ti5 Ti11 130.9(2) . . ?
O28 Ti5 Ti11 36.17(17) . . ?
Ti8 Ti5 Ti11 62.75(6) . . ?
Ti4 Ti5 Ti11 117.62(7) . . ?
O32 Ti6 O43 94.6(3) . . ?
O32 Ti6 O33 95.0(3) . . ?
O43 Ti6 O33 100.3(3) . . ?
O32 Ti6 O46 162.7(3) . . ?
O43 Ti6 O46 102.2(3) . . ?
O33 Ti6 O46 85.9(3) . . ?
O32 Ti6 O40 99.9(3) . . ?
O43 Ti6 O40 79.5(3) . . ?
O33 Ti6 O40 165.0(3) . . ?
O46 Ti6 O40 79.6(3) . . ?
O32 Ti6 O15 85.7(3) . . ?
O43 Ti6 O15 165.4(3) . . ?
O33 Ti6 O15 94.2(3) . . ?
O46 Ti6 O15 77.0(3) . . ?
O40 Ti6 O15 86.1(3) . . ?
O32 Ti6 Ti7 97.7(2) . . ?
O43 Ti6 Ti7 34.6(2) . . ?
O33 Ti6 Ti7 133.8(3) . . ?
O46 Ti6 Ti7 94.0(2) . . ?
O40 Ti6 Ti7 44.9(2) . . ?
O15 Ti6 Ti7 130.86(19) . . ?
O32 Ti6 Ti8 139.8(2) . . ?
O43 Ti6 Ti8 90.7(2) . . ?
O33 Ti6 Ti8 123.1(2) . . ?
O46 Ti6 Ti8 37.47(19) . . ?
O40 Ti6 Ti8 42.17(17) . . ?
O15 Ti6 Ti8 79.91(18) . . ?
Ti7 Ti6 Ti8 66.15(6) . . ?
O38 Ti7 O43 93.8(3) . . ?
O38 Ti7 O50 96.0(3) . . ?
O43 Ti7 O50 103.6(3) . . ?
O38 Ti7 O39 92.5(3) . . ?
O43 Ti7 O39 105.6(3) . . ?
O50 Ti7 O39 149.0(3) . . ?
O38 Ti7 O40 169.4(3) . . ?
O43 Ti7 O40 77.1(3) . . ?
O50 Ti7 O40 80.9(3) . . ?
O39 Ti7 O40 95.4(3) . . ?
O38 Ti7 O42 113.4(3) . . ?
O43 Ti7 O42 152.5(3) . . ?
O50 Ti7 O42 78.1(3) . . ?
O39 Ti7 O42 71.1(3) . . ?
O40 Ti7 O42 76.1(3) . . ?
O38 Ti7 Ti6 128.4(2) . . ?
O43 Ti7 Ti6 34.6(2) . . ?
O50 Ti7 Ti6 95.3(2) . . ?
O39 Ti7 Ti6 102.6(2) . . ?
O40 Ti7 Ti6 42.55(17) . . ?
O42 Ti7 Ti6 118.2(2) . . ?
O38 Ti7 Ti11 100.6(2) . . ?
O43 Ti7 Ti11 143.5(2) . . ?
O50 Ti7 Ti11 42.0(2) . . ?
O39 Ti7 Ti11 107.1(2) . . ?
O40 Ti7 Ti11 83.96(18) . . ?
O42 Ti7 Ti11 37.81(16) . . ?
Ti6 Ti7 Ti11 120.51(8) . . ?
O38 Ti7 Ti13 154.9(2) . . ?
O43 Ti7 Ti13 111.0(2) . . ?
O50 Ti7 Ti13 81.4(2) . . ?
O39 Ti7 Ti13 78.4(2) . . ?
O40 Ti7 Ti13 34.97(17) . . ?
O42 Ti7 Ti13 41.59(19) . . ?
Ti6 Ti7 Ti13 76.62(7) . . ?
Ti11 Ti7 Ti13 61.06(6) . . ?
O38 Ti7 Ti8 136.9(2) . . ?
O43 Ti7 Ti8 83.3(2) . . ?
O50 Ti7 Ti8 44.4(2) . . ?
O39 Ti7 Ti8 129.8(2) . . ?
O40 Ti7 Ti8 37.38(16) . . ?
O42 Ti7 Ti8 79.22(19) . . ?
Ti6 Ti7 Ti8 57.97(6) . . ?
Ti11 Ti7 Ti8 63.34(6) . . ?
Ti13 Ti7 Ti8 53.17(5) . . ?
O21 Ti8 O58 109.3(3) . . ?
O21 Ti8 O46 92.8(3) . . ?
O58 Ti8 O46 86.7(3) . . ?
O21 Ti8 O47 92.7(3) . . ?
O58 Ti8 O47 108.4(3) . . ?
O46 Ti8 O47 161.1(3) . . ?
O21 Ti8 O40 107.1(3) . . ?
O58 Ti8 O40 141.7(3) . . ?
O46 Ti8 O40 79.8(3) . . ?
O47 Ti8 O40 81.3(3) . . ?
O21 Ti8 O50 165.9(3) . . ?
O58 Ti8 O50 75.8(3) . . ?
O46 Ti8 O50 100.7(3) . . ?
O47 Ti8 O50 73.2(3) . . ?
O40 Ti8 O50 71.8(3) . . ?
O21 Ti8 Ti4 99.7(2) . . ?
O58 Ti8 Ti4 44.06(19) . . ?
O46 Ti8 Ti4 43.2(2) . . ?
O47 Ti8 Ti4 152.3(2) . . ?
O40 Ti8 Ti4 117.73(18) . . ?
O50 Ti8 Ti4 92.98(17) . . ?
O21 Ti8 Ti13 87.7(2) . . ?
O58 Ti8 Ti13 150.4(2) . . ?
O46 Ti8 Ti13 117.4(2) . . ?
O47 Ti8 Ti13 44.85(18) . . ?
O40 Ti8 Ti13 41.53(17) . . ?
O50 Ti8 Ti13 82.56(16) . . ?
Ti4 Ti8 Ti13 159.11(9) . . ?
O21 Ti8 Ti6 103.8(2) . . ?
O58 Ti8 Ti6 116.7(2) . . ?
O46 Ti8 Ti6 38.8(2) . . ?
O47 Ti8 Ti6 122.4(2) . . ?
O40 Ti8 Ti6 41.03(17) . . ?
O50 Ti8 Ti6 84.63(17) . . ?
Ti4 Ti8 Ti6 78.68(7) . . ?
Ti13 Ti8 Ti6 80.59(7) . . ?
O21 Ti8 Ti5 144.6(2) . . ?
O58 Ti8 Ti5 36.7(2) . . ?
O46 Ti8 Ti5 93.7(2) . . ?
O47 Ti8 Ti5 92.2(2) . . ?
O40 Ti8 Ti5 108.3(2) . . ?
O50 Ti8 Ti5 39.17(15) . . ?
Ti4 Ti8 Ti5 63.60(6) . . ?
Ti13 Ti8 Ti5 119.40(8) . . ?
Ti6 Ti8 Ti5 102.90(8) . . ?
O21 Ti8 Ti7 145.1(2) . . ?
O58 Ti8 Ti7 105.5(2) . . ?
O46 Ti8 Ti7 85.8(2) . . ?
O47 Ti8 Ti7 79.4(2) . . ?
O40 Ti8 Ti7 38.3(2) . . ?
O50 Ti8 Ti7 34.21(15) . . ?
Ti4 Ti8 Ti7 102.83(8) . . ?
Ti13 Ti8 Ti7 62.70(6) . . ?
Ti6 Ti8 Ti7 55.88(6) . . ?
Ti5 Ti8 Ti7 70.19(6) . . ?
O21 Ti8 Tb2 39.7(2) . . ?
O58 Ti8 Tb2 100.8(2) . . ?
O46 Ti8 Tb2 53.2(2) . . ?
O47 Ti8 Tb2 130.9(2) . . ?
O40 Ti8 Tb2 99.4(2) . . ?
O50 Ti8 Tb2 153.89(17) . . ?
Ti4 Ti8 Tb2 68.93(6) . . ?
Ti13 Ti8 Tb2 107.45(7) . . ?
Ti6 Ti8 Tb2 73.72(6) . . ?
Ti5 Ti8 Tb2 131.98(7) . . ?
Ti7 Ti8 Tb2 129.34(6) . . ?
O31 Ti9 O30 96.6(3) . . ?
O31 Ti9 O44 97.5(3) . . ?
O30 Ti9 O44 90.3(3) . . ?
O31 Ti9 O42 161.2(3) . . ?
O30 Ti9 O42 95.4(3) . . ?
O44 Ti9 O42 96.7(3) . . ?
O31 Ti9 O41 91.6(3) . . ?
O30 Ti9 O41 167.1(3) . . ?
O44 Ti9 O41 78.8(3) . . ?
O42 Ti9 O41 79.3(3) . . ?
O31 Ti9 O39 91.8(3) . . ?
O30 Ti9 O39 100.4(3) . . ?
O44 Ti9 O39 164.9(3) . . ?
O42 Ti9 O39 71.8(2) . . ?
O41 Ti9 O39 89.2(3) . . ?
O31 Ti9 Ti10 93.4(2) . . ?
O30 Ti9 Ti10 126.3(2) . . ?
O44 Ti9 Ti10 36.0(2) . . ?
O42 Ti9 Ti10 90.99(19) . . ?
O41 Ti9 Ti10 42.92(18) . . ?
O39 Ti9 Ti10 131.9(2) . . ?
O31 Ti9 Ti13 125.4(2) . . ?
O30 Ti9 Ti13 137.9(2) . . ?
O44 Ti9 Ti13 83.6(2) . . ?
O42 Ti9 Ti13 44.7(2) . . ?
O41 Ti9 Ti13 34.78(17) . . ?
O39 Ti9 Ti13 81.3(2) . . ?
Ti10 Ti9 Ti13 57.28(6) . . ?
O44 Ti10 O24 98.7(3) . . ?
O44 Ti10 O25 113.0(3) . . ?
O24 Ti10 O25 94.6(3) . . ?
O44 Ti10 O41 83.9(3) . . ?
O24 Ti10 O41 100.0(3) . . ?
O25 Ti10 O41 155.7(3) . . ?
O44 Ti10 O45 97.8(3) . . ?
O24 Ti10 O45 163.4(4) . . ?
O25 Ti10 O45 80.6(3) . . ?
O41 Ti10 O45 79.9(3) . . ?
O44 Ti10 O11 169.5(3) . . ?
O24 Ti10 O11 86.4(3) . . ?
O25 Ti10 O11 75.6(3) . . ?
O41 Ti10 O11 86.1(3) . . ?
O45 Ti10 O11 77.1(3) . . ?
O44 Ti10 Ti13 92.0(2) . . ?
O24 Ti10 Ti13 136.1(3) . . ?
O25 Ti10 Ti13 119.9(2) . . ?
O41 Ti10 Ti13 38.87(18) . . ?
O45 Ti10 Ti13 41.07(19) . . ?
O11 Ti10 Ti13 78.02(18) . . ?
O44 Ti10 Ti9 38.3(2) . . ?
O24 Ti10 Ti9 99.5(3) . . ?
O25 Ti10 Ti9 149.6(2) . . ?
O41 Ti10 Ti9 45.8(2) . . ?
O45 Ti10 Ti9 92.3(2) . . ?
O11 Ti10 Ti9 131.86(19) . . ?
Ti13 Ti10 Ti9 64.80(7) . . ?
O44 Ti10 Tb1 137.3(2) . . ?
O24 Ti10 Tb1 117.3(3) . . ?
O25 Ti10 Tb1 46.07(19) . . ?
O41 Ti10 Tb1 109.7(2) . . ?
O45 Ti10 Tb1 48.8(2) . . ?
O11 Ti10 Tb1 44.39(18) . . ?
Ti13 Ti10 Tb1 78.07(6) . . ?
Ti9 Ti10 Tb1 140.43(7) . . ?
O48 Ti11 O29 95.9(3) . . ?
O48 Ti11 O42 105.5(3) . . ?
O29 Ti11 O42 95.2(3) . . ?
O48 Ti11 O28 103.9(3) . . ?
O29 Ti11 O28 94.0(3) . . ?
O42 Ti11 O28 148.1(3) . . ?
O48 Ti11 O47 77.7(3) . . ?
O29 Ti11 O47 169.9(3) . . ?
O42 Ti11 O47 79.2(3) . . ?
O28 Ti11 O47 95.1(3) . . ?
O48 Ti11 O50 151.4(3) . . ?
O29 Ti11 O50 112.2(3) . . ?
O42 Ti11 O50 77.8(2) . . ?
O28 Ti11 O50 70.4(2) . . ?
O47 Ti11 O50 75.1(2) . . ?
O48 Ti11 Ti12 36.0(2) . . ?
O29 Ti11 Ti12 131.7(2) . . ?
O42 Ti11 Ti12 95.2(2) . . ?
O28 Ti11 Ti12 101.2(2) . . ?
O47 Ti11 Ti12 41.75(17) . . ?
O50 Ti11 Ti12 116.1(2) . . ?
O48 Ti11 Ti7 145.5(2) . . ?
O29 Ti11 Ti7 99.5(2) . . ?
O42 Ti11 Ti7 42.68(18) . . ?
O28 Ti11 Ti7 105.57(19) . . ?
O47 Ti11 Ti7 82.15(18) . . ?
O50 Ti11 Ti7 36.86(17) . . ?
Ti12 Ti11 Ti7 119.34(8) . . ?
O48 Ti11 Ti13 85.1(2) . . ?
O29 Ti11 Ti13 133.4(2) . . ?
O42 Ti11 Ti13 41.1(2) . . ?
O28 Ti11 Ti13 131.1(2) . . ?
O47 Ti11 Ti13 39.09(17) . . ?
O50 Ti11 Ti13 79.30(18) . . ?
Ti12 Ti11 Ti13 59.34(6) . . ?
Ti7 Ti11 Ti13 61.96(6) . . ?
O48 Ti11 Ti5 133.7(2) . . ?
O29 Ti11 Ti5 105.9(2) . . ?
O42 Ti11 Ti5 112.39(19) . . ?
O28 Ti11 Ti5 35.74(18) . . ?
O47 Ti11 Ti5 84.05(17) . . ?
O50 Ti11 Ti5 34.62(17) . . ?
Ti12 Ti11 Ti5 113.10(8) . . ?
Ti7 Ti11 Ti5 70.44(6) . . ?
Ti13 Ti11 Ti5 106.41(7) . . ?
O27 Ti12 O48 94.8(3) . . ?
O27 Ti12 O26 96.5(3) . . ?
O48 Ti12 O26 104.1(3) . . ?
O27 Ti12 O22 95.2(3) . . ?
O48 Ti12 O22 164.2(3) . . ?
O26 Ti12 O22 86.9(3) . . ?
O27 Ti12 O47 104.1(3) . . ?
O48 Ti12 O47 78.9(3) . . ?
O26 Ti12 O47 159.0(3) . . ?
O22 Ti12 O47 86.8(3) . . ?
O27 Ti12 O45 174.2(3) . . ?
O48 Ti12 O45 90.8(3) . . ?
O26 Ti12 O45 80.8(3) . . ?
O22 Ti12 O45 79.6(3) . . ?
O47 Ti12 O45 78.4(3) . . ?
O27 Ti12 Ti11 100.2(2) . . ?
O48 Ti12 Ti11 34.10(19) . . ?
O26 Ti12 Ti11 135.7(2) . . ?
O22 Ti12 Ti11 131.4(2) . . ?
O47 Ti12 Ti11 44.8(2) . . ?
O45 Ti12 Ti11 85.3(2) . . ?
O27 Ti12 Ti13 144.3(2) . . ?
O48 Ti12 Ti13 88.2(2) . . ?
O26 Ti12 Ti13 117.2(2) . . ?
O22 Ti12 Ti13 76.5(2) . . ?
O47 Ti12 Ti13 41.75(17) . . ?
O45 Ti12 Ti13 37.08(18) . . ?
Ti11 Ti12 Ti13 64.36(6) . . ?
O27 Ti12 Tb1 122.3(2) . . ?
O48 Ti12 Tb1 133.1(2) . . ?
O26 Ti12 Tb1 49.2(2) . . ?
O22 Ti12 Tb1 47.94(18) . . ?
O47 Ti12 Tb1 113.66(19) . . ?
O45 Ti12 Tb1 52.1(2) . . ?
Ti11 Ti12 Tb1 137.33(7) . . ?
Ti13 Ti12 Tb1 77.55(5) . . ?
O23 Ti13 O41 108.0(3) . . ?
O23 Ti13 O45 95.0(3) . . ?
O41 Ti13 O45 85.8(3) . . ?
O23 Ti13 O40 90.1(3) . . ?
O41 Ti13 O40 110.8(3) . . ?
O45 Ti13 O40 160.2(3) . . ?
O23 Ti13 O47 99.7(3) . . ?
O41 Ti13 O47 149.8(3) . . ?
O45 Ti13 O47 79.9(2) . . ?
O40 Ti13 O47 80.4(2) . . ?
O23 Ti13 O42 167.3(3) . . ?
O41 Ti13 O42 80.7(3) . . ?
O45 Ti13 O42 94.8(3) . . ?
O40 Ti13 O42 78.1(3) . . ?
O47 Ti13 O42 74.2(3) . . ?
O23 Ti13 Ti10 104.5(2) . . ?
O41 Ti13 Ti10 42.7(2) . . ?
O45 Ti13 Ti10 43.06(18) . . ?
O40 Ti13 Ti10 152.5(2) . . ?
O47 Ti13 Ti10 118.79(19) . . ?
O42 Ti13 Ti10 88.14(17) . . ?
O23 Ti13 Ti8 81.1(2) . . ?
O41 Ti13 Ti8 154.9(2) . . ?
O45 Ti13 Ti8 117.32(19) . . ?
O40 Ti13 Ti8 44.65(18) . . ?
O47 Ti13 Ti8 40.68(17) . . ?
O42 Ti13 Ti8 87.31(17) . . ?
Ti10 Ti13 Ti8 159.29(9) . . ?
O23 Ti13 Ti12 95.0(2) . . ?
O41 Ti13 Ti12 123.8(2) . . ?
O45 Ti13 Ti12 40.71(17) . . ?
O40 Ti13 Ti12 119.83(19) . . ?
O47 Ti13 Ti12 39.63(17) . . ?
O42 Ti13 Ti12 87.25(17) . . ?
Ti10 Ti13 Ti12 82.55(7) . . ?
Ti8 Ti13 Ti12 77.06(6) . . ?
O23 Ti13 Ti9 148.2(2) . . ?
O41 Ti13 Ti9 40.5(2) . . ?
O45 Ti13 Ti9 87.9(2) . . ?
O40 Ti13 Ti9 97.8(2) . . ?
O47 Ti13 Ti9 112.0(2) . . ?
O42 Ti13 Ti9 40.32(16) . . ?
Ti10 Ti13 Ti9 57.92(7) . . ?
Ti8 Ti13 Ti9 125.31(8) . . ?
Ti12 Ti13 Ti9 107.29(8) . . ?
O23 Ti13 Ti3 28.1(2) . . ?
O41 Ti13 Ti3 130.2(2) . . ?
O45 Ti13 Ti3 80.6(2) . . ?
O40 Ti13 Ti3 95.5(2) . . ?
O47 Ti13 Ti3 73.5(2) . . ?
O42 Ti13 Ti3 147.72(18) . . ?
Ti10 Ti13 Ti3 108.34(8) . . ?
Ti8 Ti13 Ti3 67.36(6) . . ?
Ti12 Ti13 Ti3 68.37(6) . . ?
Ti9 Ti13 Ti3 166.25(8) . . ?
O23 Ti13 Ti11 139.4(2) . . ?
O41 Ti13 Ti11 111.8(2) . . ?
O45 Ti13 Ti11 80.9(2) . . ?
O40 Ti13 Ti11 82.8(2) . . ?
O47 Ti13 Ti11 39.8(2) . . ?
O42 Ti13 Ti11 35.40(16) . . ?
Ti10 Ti13 Ti11 99.64(8) . . ?
Ti8 Ti13 Ti11 65.88(6) . . ?
Ti12 Ti13 Ti11 56.30(6) . . ?
Ti9 Ti13 Ti11 72.33(7) . . ?
Ti3 Ti13 Ti11 112.81(7) . . ?

loop_
_geom_bond_atom_site_label_1
_geom_bond_atom_site_label_2
_geom_bond_distance
_geom_bond_site_symmetry_2
_geom_bond_publ_flag
C1 O1 1.361(15) . ?
C1 C6 1.396(18) . ?
C1 C2 1.463(19) . ?
C2 C3 1.323(18) . ?
C2 C81 1.54(2) . ?
C3 C4 1.36(2) . ?
C3 H3A 0.9500 . ?
C4 C5 1.42(2) . ?
C4 C7 1.49(2) . ?
C5 C6 1.392(18) . ?
C5 H5A 0.9500 . ?
C6 C88 1.513(17) . ?
C7 C10 1.44(2) . ?
C7 C8 1.527(10) . ?
C7 C9 1.60(3) . ?
C8 H8A 0.9800 . ?
C8 H8B 0.9800 . ?
C8 H8C 0.9800 . ?
C9 H9A 0.9800 . ?
C9 H9B 0.9800 . ?
C9 H9C 0.9800 . ?
C10 H10A 0.9800 . ?
C10 H10B 0.9800 . ?
C10 H10C 0.9800 . ?
C11 C12 1.33(2) . ?
C11 C16 1.40(2) . ?
C11 O2 1.44(2) . ?
C12 C13 1.42(3) . ?
C12 C82 1.53(3) . ?
C13 C14 1.33(2) . ?
C13 H13A 0.9500 . ?
C14 C15 1.42(2) . ?
C14 C17 1.49(2) . ?
C15 C16 1.42(2) . ?
C15 H15A 0.9500 . ?
C16 C81 1.47(2) . ?
C17 C19 1.55(3) . ?
C17 C18 1.56(2) . ?
C17 C20 1.58(3) . ?
C18 H18A 0.9800 . ?
C18 H18B 0.9800 . ?
C18 H18C 0.9800 . ?
C19 H19A 0.9800 . ?
C19 H19B 0.9800 . ?
C19 H19C 0.9800 . ?
C20 H20A 0.9800 . ?
C20 H20B 0.9800 . ?
C20 H20C 0.9800 . ?
C21 C22 1.36(2) . ?
C21 O3 1.396(17) . ?
C21 C26 1.48(2) . ?
C22 C23 1.36(2) . ?
C22 C83 1.53(2) . ?
C23 C24 1.41(2) . ?
C23 H23A 0.9500 . ?
C24 C25 1.35(2) . ?
C24 C27 1.55(3) . ?
C25 C26 1.37(2) . ?
C25 H25A 0.9500 . ?
C26 C82 1.50(2) . ?
C27 C30 1.54(4) . ?
C27 C28 1.57(3) . ?
C27 C29 1.63(4) . ?
C28 H28A 0.9800 . ?
C28 H28B 0.9800 . ?
C28 H28C 0.9800 . ?
C29 H29A 0.9800 . ?
C29 H29B 0.9800 . ?
C29 H29C 0.9800 . ?
C30 H30A 0.9800 . ?
C30 H30B 0.9800 . ?
C30 H30C 0.9800 . ?
C31 O4 1.370(14) . ?
C31 C32 1.379(19) . ?
C31 C36 1.404(19) . ?
C32 C33 1.396(19) . ?
C32 C84 1.507(18) . ?
C33 C34 1.36(2) . ?
C33 H33A 0.9500 . ?
C34 C35 1.35(2) . ?
C34 C37 1.55(3) . ?
C35 C36 1.39(2) . ?
C35 H35A 0.9500 . ?
C36 C83 1.50(2) . ?
C37 C39 1.516(10) . ?
C37 C40 1.52(4) . ?
C37 C38 1.66(3) . ?
C38 H38A 0.9800 . ?
C38 H38B 0.9800 . ?
C38 H38C 0.9800 . ?
C39 H39A 0.9800 . ?
C39 H39B 0.9800 . ?
C39 H39C 0.9800 . ?
C40 H40A 0.9800 . ?
C40 H40B 0.9800 . ?
C40 H40C 0.9800 . ?
C41 O5 1.360(13) . ?
C41 C42 1.397(18) . ?
C41 C46 1.413(18) . ?
C42 C43 1.420(18) . ?
C42 C85 1.492(18) . ?
C43 C44 1.37(2) . ?
C43 H43A 0.9500 . ?
C44 C45 1.37(2) . ?
C44 C47 1.65(3) . ?
C45 C46 1.395(19) . ?
C45 H45A 0.9500 . ?
C46 C84 1.553(19) . ?
C47 C49 1.41(3) . ?
C47 C50 1.53(3) . ?
C47 C48 1.57(4) . ?
C48 H48A 0.9800 . ?
C48 H48B 0.9800 . ?
C48 H48C 0.9800 . ?
C49 H49A 0.9800 . ?
C49 H49B 0.9800 . ?
C49 H49C 0.9800 . ?
C50 H50A 0.9800 . ?
C50 H50B 0.9800 . ?
C50 H50C 0.9800 . ?
C51 C56 1.374(18) . ?
C51 O6 1.386(13) . ?
C51 C52 1.465(19) . ?
C52 C53 1.357(18) . ?
C52 C85 1.485(18) . ?
C53 C54 1.34(2) . ?
C53 H53A 0.9500 . ?
C54 C55 1.44(2) . ?
C54 C57 1.60(2) . ?
C55 C56 1.364(17) . ?
C55 H55A 0.9500 . ?
C56 C86 1.556(18) . ?
C57 C60 1.46(3) . ?
C57 C58 1.47(3) . ?
C57 C59 1.50(3) . ?
C58 H58A 0.9800 . ?
C58 H58B 0.9800 . ?
C58 H58C 0.9800 . ?
C59 H59A 0.9800 . ?
C59 H59B 0.9800 . ?
C59 H59C 0.9800 . ?
C60 H60A 0.9800 . ?
C60 H60B 0.9800 . ?
C60 H60C 0.9800 . ?
C61 C66 1.344(16) . ?
C61 O7 1.402(14) . ?
C61 C62 1.411(17) . ?
C62 C63 1.384(18) . ?
C62 C86 1.526(18) . ?
C63 C64 1.35(2) . ?
C63 H63A 0.9500 . ?
C64 C65 1.38(2) . ?
C64 C67 1.52(2) . ?
C65 C66 1.385(17) . ?
C65 H65A 0.9500 . ?
C66 C87 1.519(18) . ?
C67 C70 1.50(2) . ?
C67 C68 1.53(2) . ?
C67 C69 1.54(2) . ?
C68 H68A 0.9800 . ?
C68 H68B 0.9800 . ?
C68 H68C 0.9800 . ?
C69 H69A 0.9800 . ?
C69 H69B 0.9800 . ?
C69 H69C 0.9800 . ?
C70 H70A 0.9800 . ?
C70 H70B 0.9800 . ?
C70 H70C 0.9800 . ?
C71 O8 1.375(12) . ?
C71 C72 1.382(15) . ?
C71 C76 1.397(16) . ?
C72 C73 1.404(17) . ?
C72 C87 1.553(18) . ?
C73 C74 1.382(18) . ?
C73 H73A 0.9500 . ?
C74 C75 1.393(18) . ?
C74 C77 1.61(2) . ?
C75 C76 1.366(17) . ?
C75 H75A 0.9500 . ?
C76 C88 1.521(18) . ?
C77 C78 1.43(2) . ?
C77 C79 1.53(3) . ?
C77 C80 1.55(3) . ?
C78 H78A 0.9800 . ?
C78 H78B 0.9800 . ?
C78 H78C 0.9800 . ?
C79 H79A 0.9800 . ?
C79 H79B 0.9800 . ?
C79 H79C 0.9800 . ?
C80 H80A 0.9800 . ?
C80 H80B 0.9800 . ?
C80 H80C 0.9800 . ?
C81 H81A 0.9900 . ?
C81 H81B 0.9900 . ?
C82 H82A 0.9900 . ?
C82 H82B 0.9900 . ?
C83 H83A 0.9900 . ?
C83 H83B 0.9900 . ?
C84 H84A 0.9900 . ?
C84 H84B 0.9900 . ?
C85 H85A 0.9900 . ?
C85 H85B 0.9900 . ?
C86 H86A 0.9900 . ?
C86 H86B 0.9900 . ?
C87 H87A 0.9900 . ?
C87 H87B 0.9900 . ?
C88 H88A 0.9900 . ?
C88 H88B 0.9900 . ?
C101 O24 1.352(12) . ?
C101 C102 1.405(15) . ?
C101 C106 1.434(15) . ?
C102 C103 1.373(15) . ?
C102 C181 1.517(16) . ?
C103 C104 1.367(16) . ?
C103 H10D 0.9500 . ?
C104 C105 1.378(16) . ?
C104 C107 1.561(19) . ?
C105 C106 1.403(15) . ?
C105 H10E 0.9500 . ?
C106 C188 1.490(15) . ?
C107 C108 1.529(9) . ?
C107 C109 1.537(10) . ?
C107 C110 1.539(10) . ?
C108 H10F 0.9800 . ?
C108 H10G 0.9800 . ?
C108 H10H 0.9800 . ?
C109 H10I 0.9800 . ?
C109 H10J 0.9800 . ?
C109 H10K 0.9800 . ?
C110 H11A 0.9800 . ?
C110 H11B 0.9800 . ?
C110 H11C 0.9800 . ?
C111 O31 1.388(12) . ?
C111 C112 1.402(15) . ?
C111 C116 1.408(15) . ?
C112 C113 1.364(14) . ?
C112 C188 1.504(15) . ?
C113 C114 1.345(15) . ?
C113 H11D 0.9500 . ?
C114 C115 1.415(16) . ?
C114 C117 1.533(17) . ?
C115 C116 1.361(15) . ?
C115 H11E 0.9500 . ?
C116 C187 1.513(15) . ?
C117 C118 1.47(2) . ?
C117 C120 1.48(2) . ?
C117 C119 1.48(2) . ?
C118 H11F 0.9800 . ?
C118 H11G 0.9800 . ?
C118 H11H 0.9800 . ?
C119 H11I 0.9800 . ?
C119 H11J 0.9800 . ?
C119 H11K 0.9800 . ?
C120 H12A 0.9800 . ?
C120 H12B 0.9800 . ?
C120 H12C 0.9800 . ?
C121 C122 1.366(14) . ?
C121 O30 1.374(12) . ?
C121 C126 1.402(15) . ?
C122 C123 1.414(16) . ?
C122 C187 1.519(15) . ?
C123 C124 1.350(17) . ?
C123 H12D 0.9500 . ?
C124 C125 1.401(17) . ?
C124 C127 1.554(18) . ?
C125 C126 1.380(15) . ?
C125 H12E 0.9500 . ?
C126 C186 1.523(15) . ?
C127 C129 1.452(19) . ?
C127 C130 1.48(4) . ?
C127 C128 1.49(2) . ?
C128 H12F 0.9800 . ?
C128 H12G 0.9800 . ?
C128 H12H 0.9800 . ?
C129 H12I 0.9800 . ?
C129 H12J 0.9800 . ?
C129 H12K 0.9800 . ?
C130 H13B 0.9800 . ?
C130 H13C 0.9800 . ?
C130 H13D 0.9800 . ?
C131 C132 1.366(14) . ?
C131 O29 1.399(12) . ?
C131 C136 1.427(14) . ?
C132 C133 1.385(15) . ?
C132 C186 1.493(15) . ?
C133 C134 1.364(15) . ?
C133 H13E 0.9500 . ?
C134 C135 1.373(15) . ?
C134 C137 1.505(16) . ?
C135 C136 1.385(15) . ?
C135 H13F 0.9500 . ?
C136 C185 1.496(14) . ?
C137 C139 1.431(19) . ?
C137 C140 1.43(2) . ?
C137 C138 1.58(2) . ?
C138 H13G 0.9800 . ?
C138 H13H 0.9800 . ?
C138 H13I 0.9800 . ?
C139 H13J 0.9800 . ?
C139 H13K 0.9800 . ?
C139 H13L 0.9800 . ?
C140 H14A 0.9800 . ?
C140 H14B 0.9800 . ?
C140 H14C 0.9800 . ?
C141 C146 1.380(15) . ?
C141 O28 1.387(12) . ?
C141 C142 1.401(14) . ?
C142 C143 1.403(14) . ?
C142 C185 1.488(15) . ?
C143 C144 1.317(14) . ?
C143 H14D 0.9500 . ?
C144 C145 1.377(16) . ?
C144 C147 1.559(17) . ?
C145 C146 1.465(16) . ?
C145 H14E 0.9500 . ?
C146 C184 1.522(16) . ?
C147 C150 1.47(2) . ?
C147 C149 1.506(19) . ?
C147 C148 1.59(2) . ?
C148 H14F 0.9800 . ?
C148 H14G 0.9800 . ?
C148 H14H 0.9800 . ?
C149 H14I 0.9800 . ?
C149 H14J 0.9800 . ?
C149 H14K 0.9800 . ?
C150 H15B 0.9800 . ?
C150 H15C 0.9800 . ?
C150 H15D 0.9800 . ?
C151 O27 1.357(11) . ?
C151 C152 1.381(13) . ?
C151 C156 1.388(14) . ?
C152 C153 1.365(14) . ?
C152 C184 1.505(15) . ?
C153 C154 1.406(16) . ?
C153 H15E 0.9500 . ?
C154 C155 1.388(15) . ?
C154 C157 1.559(17) . ?
C155 C156 1.427(15) . ?
C155 H15F 0.9500 . ?
C156 C183 1.530(15) . ?
C157 C158 1.46(2) . ?
C157 C159 1.47(3) . ?
C157 C160 1.482(19) . ?
C158 H15G 0.9800 . ?
C158 H15H 0.9800 . ?
C158 H15I 0.9800 . ?
C159 H15J 0.9800 . ?
C159 H15K 0.9800 . ?
C159 H15L 0.9800 . ?
C160 H16A 0.9800 . ?
C160 H16B 0.9800 . ?
C160 H16C 0.9800 . ?
C161 O26 1.385(12) . ?
C161 C162 1.388(14) . ?
C161 C166 1.402(15) . ?
C162 C163 1.399(15) . ?
C162 C183 1.496(15) . ?
C163 C164 1.393(16) . ?
C163 H16D 0.9500 . ?
C164 C165 1.402(15) . ?
C164 C167 1.505(16) . ?
C165 C166 1.386(15) . ?
C165 H16E 0.9500 . ?
C166 C182 1.496(14) . ?
C167 C168 1.493(17) . ?
C167 C169 1.551(18) . ?
C167 C170 1.566(16) . ?
C168 H16F 0.9800 . ?
C168 H16G 0.9800 . ?
C168 H16H 0.9800 . ?
C169 H16I 0.9800 . ?
C169 H16J 0.9800 . ?
C169 H16K 0.9800 . ?
C170 H17A 0.9800 . ?
C170 H17B 0.9800 . ?
C170 H17C 0.9800 . ?
C171 O25 1.345(13) . ?
C171 C172 1.419(16) . ?
C171 C176 1.424(16) . ?
C172 C173 1.371(16) . ?
C172 C182 1.497(14) . ?
C173 C174 1.391(18) . ?
C173 H17D 0.9500 . ?
C174 C175 1.417(19) . ?
C174 C177 1.537(9) . ?
C175 C176 1.355(17) . ?
C175 H17E 0.9500 . ?
C176 C181 1.508(17) . ?
C177 C178 1.541(10) . ?
C177 C179 1.544(10) . ?
C177 C180 1.559(10) . ?
C178 H17F 0.9800 . ?
C178 H17G 0.9800 . ?
C178 H17H 0.9800 . ?
C179 H17I 0.9800 . ?
C179 H17J 0.9800 . ?
C179 H17K 0.9800 . ?
C180 H18D 0.9800 . ?
C180 H18Y 0.9800 . ?
C180 H18Z 0.9800 . ?
C181 H18E 0.9900 . ?
C181 H18F 0.9900 . ?
C182 H18G 0.9900 . ?
C182 H18H 0.9900 . ?
C183 H18I 0.9900 . ?
C183 H18J 0.9900 . ?
C184 H18K 0.9900 . ?
C184 H18L 0.9900 . ?
C185 H18M 0.9900 . ?
C185 H18N 0.9900 . ?
C186 H18O 0.9900 . ?
C186 H18P 0.9900 . ?
C187 H18Q 0.9900 . ?
C187 H18R 0.9900 . ?
C188 H18S 0.9900 . ?
C188 H18T 0.9900 . ?
C201 O32 1.345(12) . ?
C201 C206 1.385(14) . ?
C201 C202 1.439(16) . ?
C202 C203 1.403(15) . ?
C202 C281 1.501(16) . ?
C203 C204 1.364(16) . ?
C203 H20D 0.9500 . ?
C204 C205 1.393(16) . ?
C204 C207 1.550(17) . ?
C205 C206 1.388(15) . ?
C205 H20E 0.9500 . ?
C206 C282 1.514(15) . ?
C207 C210 1.42(2) . ?
C207 C209 1.475(19) . ?
C207 C208 1.62(2) . ?
C208 H20F 0.9800 . ?
C208 H20G 0.9800 . ?
C208 H20H 0.9800 . ?
C209 H20I 0.9800 . ?
C209 H20J 0.9800 . ?
C209 H20K 0.9800 . ?
C210 H21A 0.9800 . ?
C210 H21B 0.9800 . ?
C210 H21C 0.9800 . ?
C211 O39 1.379(12) . ?
C211 C216 1.404(15) . ?
C211 C212 1.419(15) . ?
C212 C213 1.368(16) . ?
C212 C282 1.517(15) . ?
C213 C214 1.395(18) . ?
C213 H21D 0.9500 . ?
C214 C215 1.416(17) . ?
C214 C217 1.524(18) . ?
C215 C216 1.360(16) . ?
C215 H21E 0.9500 . ?
C216 C283 1.501(15) . ?
C217 C219 1.46(2) . ?
C217 C220 1.51(2) . ?
C217 C218 1.54(2) . ?
C218 H21F 0.9800 . ?
C218 H21G 0.9800 . ?
C218 H21H 0.9800 . ?
C219 H21I 0.9800 . ?
C219 H21J 0.9800 . ?
C219 H21K 0.9800 . ?
C220 H22A 0.9800 . ?
C220 H22B 0.9800 . ?
C220 H22C 0.9800 . ?
C221 O38 1.355(12) . ?
C221 C226 1.373(15) . ?
C221 C222 1.414(15) . ?
C222 C223 1.351(15) . ?
C222 C283 1.518(15) . ?
C223 C224 1.391(16) . ?
C223 H22D 0.9500 . ?
C224 C225 1.380(17) . ?
C224 C227 1.518(18) . ?
C225 C226 1.390(15) . ?
C225 H22E 0.9500 . ?
C226 C284 1.508(16) . ?
C227 C228 1.51(2) . ?
C227 C229 1.53(2) . ?
C227 C230 1.54(2) . ?
C228 H22F 0.9800 . ?
C228 H22G 0.9800 . ?
C228 H22H 0.9800 . ?
C229 H22I 0.9800 . ?
C229 H22J 0.9800 . ?
C229 H22K 0.9800 . ?
C230 H23B 0.9800 . ?
C230 H23C 0.9800 . ?
C230 H23D 0.9800 . ?
C231 O37 1.372(11) . ?
C231 C232 1.385(16) . ?
C231 C236 1.390(15) . ?
C232 C233 1.418(16) . ?
C232 C285 1.540(17) . ?
C233 C234 1.397(17) . ?
C233 H23E 0.9500 . ?
C234 C235 1.403(16) . ?
C234 C237 1.511(17) . ?
C235 C236 1.373(15) . ?
C235 H23F 0.9500 . ?
C236 C284 1.515(15) . ?
C237 C238 1.45(2) . ?
C237 C240 1.53(2) . ?
C237 C239 1.55(2) . ?
C238 H23G 0.9800 . ?
C238 H23H 0.9800 . ?
C238 H23I 0.9800 . ?
C239 H23J 0.9800 . ?
C239 H23K 0.9800 . ?
C239 H23L 0.9800 . ?
C240 H24A 0.9800 . ?
C240 H24B 0.9800 . ?
C240 H24C 0.9800 . ?
C241 O36 1.367(12) . ?
C241 C246 1.376(16) . ?
C241 C242 1.401(15) . ?
C242 C243 1.387(15) . ?
C242 C285 1.494(16) . ?
C243 C244 1.381(17) . ?
C243 H24D 0.9500 . ?
C244 C245 1.411(17) . ?
C244 C247 1.587(18) . ?
C245 C246 1.411(15) . ?
C245 H24E 0.9500 . ?
C246 C286 1.521(17) . ?
C247 C250 1.44(2) . ?
C247 C249 1.46(2) . ?
C247 C248 1.55(3) . ?
C248 H24F 0.9800 . ?
C248 H24G 0.9800 . ?
C248 H24H 0.9800 . ?
C249 H24I 0.9800 . ?
C249 H24J 0.9800 . ?
C249 H24K 0.9800 . ?
C250 H25B 0.9800 . ?
C250 H25C 0.9800 . ?
C250 H25D 0.9800 . ?
C251 O35 1.332(11) . ?
C251 C256 1.392(15) . ?
C251 C252 1.407(15) . ?
C252 C253 1.394(15) . ?
C252 C286 1.515(16) . ?
C253 C254 1.398(16) . ?
C253 H25E 0.9500 . ?
C254 C255 1.382(16) . ?
C254 C257 1.562(18) . ?
C255 C256 1.384(15) . ?
C255 H25F 0.9500 . ?
C256 C287 1.532(15) . ?
C257 C260 1.46(2) . ?
C257 C259 1.47(3) . ?
C257 C258 1.55(3) . ?
C258 H25G 0.9800 . ?
C258 H25H 0.9800 . ?
C258 H25I 0.9800 . ?
C259 H25J 0.9800 . ?
C259 H25K 0.9800 . ?
C259 H25L 0.9800 . ?
C260 H26A 0.9800 . ?
C260 H26B 0.9800 . ?
C260 H26C 0.9800 . ?
C261 O34 1.346(11) . ?
C261 C262 1.379(14) . ?
C261 C266 1.398(15) . ?
C262 C263 1.426(15) . ?
C262 C287 1.542(15) . ?
C263 C264 1.365(16) . ?
C263 H26D 0.9500 . ?
C264 C265 1.380(15) . ?
C264 C267 1.543(16) . ?
C265 C266 1.390(14) . ?
C265 H26E 0.9500 . ?
C266 C288 1.530(15) . ?
C267 C269 1.520(17) . ?
C267 C270 1.549(17) . ?
C267 C268 1.551(18) . ?
C268 H26F 0.9800 . ?
C268 H26G 0.9800 . ?
C268 H26H 0.9800 . ?
C269 H26I 0.9800 . ?
C269 H26J 0.9800 . ?
C269 H26K 0.9800 . ?
C270 H27A 0.9800 . ?
C270 H27B 0.9800 . ?
C270 H27C 0.9800 . ?
C271 O33 1.330(13) . ?
C271 C272 1.386(16) . ?
C271 C276 1.413(15) . ?
C272 C273 1.417(16) . ?
C272 C288 1.541(16) . ?
C273 C274 1.381(16) . ?
C273 H27D 0.9500 . ?
C274 C275 1.385(16) . ?
C274 C277 1.525(18) . ?
C275 C276 1.391(15) . ?
C275 H27E 0.9500 . ?
C276 C281 1.513(15) . ?
C277 C279 1.49(2) . ?
C277 C278 1.49(2) . ?
C277 C280 1.59(2) . ?
C278 H27F 0.9800 . ?
C278 H27G 0.9800 . ?
C278 H27H 0.9800 . ?
C279 H27I 0.9800 . ?
C279 H27J 0.9800 . ?
C279 H27K 0.9800 . ?
C280 H28D 0.9800 . ?
C280 H28E 0.9800 . ?
C280 H28F 0.9800 . ?
C281 H28G 0.9900 . ?
C281 H28H 0.9900 . ?
C282 H28I 0.9900 . ?
C282 H28J 0.9900 . ?
C283 H28K 0.9900 . ?
C283 H28L 0.9900 . ?
C284 H28M 0.9900 . ?
C284 H28N 0.9900 . ?
C285 H28O 0.9900 . ?
C285 H28P 0.9900 . ?
C286 H28Q 0.9900 . ?
C286 H28R 0.9900 . ?
C287 H28S 0.9900 . ?
C287 H28T 0.9900 . ?
C288 H28U 0.9900 . ?
C288 H28V 0.9900 . ?
C301 O11 1.247(13) . ?
C301 O10 1.300(13) . ?
C301 H30D 0.9500 . ?
C302 O14 1.240(14) . ?
C302 O15 1.334(14) . ?
C302 H30E 0.9500 . ?
C303 O18 1.269(15) . ?
C303 O17 1.290(15) . ?
C303 H30F 0.9500 . ?
C304 O54 1.223(16) . ?
C304 N1 1.295(18) . ?
C304 H30G 0.9500 . ?
C305 N1 1.50(2) . ?
C305 H30H 0.9800 . ?
C305 H30I 0.9800 . ?
C305 H30J 0.9800 . ?
C306 N1 1.43(2) . ?
C306 H30K 0.9800 . ?
C306 H30L 0.9800 . ?
C306 H30M 0.9800 . ?
C307 O20 1.14(3) . ?
C307 N6 1.30(3) . ?
C307 H307 0.9500 . ?
C308 N6 1.39(3) . ?
C308 H30N 0.9800 . ?
C308 H30O 0.9800 . ?
C308 H30P 0.9800 . ?
C309 N6 1.43(2) . ?
C309 H30Q 0.9800 . ?
C309 H30R 0.9800 . ?
C309 H30S 0.9800 . ?
C310 O19 1.155(19) . ?
C310 N3 1.45(2) . ?
C310 H31A 0.9500 . ?
C311 N3 1.495(10) . ?
C311 H31B 0.9800 . ?
C311 H31C 0.9800 . ?
C311 H31D 0.9800 . ?
C312 N3 1.489(10) . ?
C312 H31E 0.9800 . ?
C312 H31F 0.9800 . ?
C312 H31G 0.9800 . ?
C313 O16 1.202(16) . ?
C313 N2 1.353(16) . ?
C313 H31H 0.9500 . ?
C314 N2 1.52(2) . ?
C314 H31I 0.9800 . ?
C314 H31J 0.9800 . ?
C314 H31K 0.9800 . ?
C315 N2 1.423(19) . ?
C315 H31L 0.9800 . ?
C315 H31M 0.9800 . ?
C315 H31N 0.9800 . ?
O1 H1 0.8400 . ?
O2 H2 0.8400 . ?
O3 H3 0.8400 . ?
O4 Ti2 1.874(8) . ?
O5 Ti2 1.979(8) . ?
O5 Tb1 2.503(7) . ?
O6 Ti2 1.815(9) . ?
O7 Ti1 1.824(9) . ?
O8 Ti1 1.998(7) . ?
O8 Tb2 2.440(7) . ?
O9 Ti1 1.971(8) . ?
O9 Ti2 2.038(8) . ?
O10 Ti2 2.156(8) . ?
O11 Ti10 2.194(8) . ?
O11 Tb1 2.405(7) . ?
O12 Ti3 1.870(7) . ?
O12 Ti2 1.907(7) . ?
O12 Tb1 2.407(7) . ?
O13 Ti1 1.771(7) . ?
O13 Ti3 1.971(7) . ?
O13 Tb2 2.424(7) . ?
O14 Ti1 2.107(8) . ?
O15 Ti6 2.258(8) . ?
O15 Tb2 2.511(7) . ?
O16 Tb2 2.392(8) . ?
O17 Tb2 2.376(7) . ?
O18 Ti3 2.097(8) . ?
O19 Tb1 2.325(7) . ?
O20 Tb1 2.313(9) . ?
O21 Ti8 1.779(7) . ?
O21 Ti3 2.061(7) . ?
O21 Tb2 2.376(7) . ?
O22 Ti3 1.889(7) . ?
O22 Ti12 1.962(8) . ?
O22 Tb1 2.444(6) . ?
O23 Ti13 1.763(7) . ?
O23 Ti3 1.884(7) . ?
O24 Ti10 1.819(7) . ?
O25 Ti10 1.975(7) . ?
O25 Tb1 2.495(7) . ?
O26 Ti12 1.948(6) . ?
O26 Tb1 2.489(7) . ?
O27 Ti12 1.804(6) . ?
O28 Ti5 2.061(7) . ?
O28 Ti11 2.083(6) . ?
O29 Ti11 1.812(8) . ?
O30 Ti9 1.854(8) . ?
O31 Ti9 1.830(7) . ?
O32 Ti6 1.819(6) . ?
O33 Ti6 1.873(7) . ?
O34 Ti4 1.867(7) . ?
O35 Ti4 1.821(7) . ?
O36 Ti5 1.823(7) . ?
O37 Ti5 1.847(8) . ?
O38 Ti7 1.793(7) . ?
O39 Ti7 2.073(6) . ?
O39 Ti9 2.152(7) . ?
O40 Ti13 1.973(6) . ?
O40 Ti6 2.045(6) . ?
O40 Ti8 2.092(6) . ?
O40 Ti7 2.134(7) . ?
O41 Ti13 1.848(6) . ?
O41 Ti10 1.998(6) . ?
O41 Ti9 2.103(7) . ?
O42 Ti11 1.947(6) . ?
O42 Ti9 2.035(6) . ?
O42 Ti7 2.153(6) . ?
O42 Ti13 2.211(7) . ?
O43 Ti6 1.835(7) . ?
O43 Ti7 1.837(7) . ?
O44 Ti10 1.791(7) . ?
O44 Ti9 1.890(7) . ?
O45 Ti13 1.924(7) . ?
O45 Ti10 1.999(6) . ?
O45 Ti12 2.081(6) . ?
O45 Tb1 2.586(7) . ?
O46 Ti8 1.938(7) . ?
O46 Ti6 1.995(7) . ?
O46 Ti4 2.036(7) . ?
O46 Tb2 2.770(8) . ?
O47 Ti8 1.941(6) . ?
O47 Ti12 2.012(6) . ?
O47 Ti13 2.101(6) . ?
O47 Ti11 2.131(7) . ?
O48 Ti11 1.799(7) . ?
O48 Ti12 1.884(7) . ?
O49 Ti5 2.024(7) . ?
O49 Ti4 2.029(8) . ?
O50 Ti7 1.915(6) . ?
O50 Ti5 2.005(6) . ?
O50 Ti11 2.136(7) . ?
O50 Ti8 2.381(7) . ?
O54 Ti1 2.175(9) . ?
O56 Ti4 1.935(8) . ?
O56 Tb2 2.328(7) . ?
O58 Ti8 1.857(6) . ?
O58 Ti5 2.016(7) . ?
O58 Ti4 2.073(6) . ?
O59 Tb2 2.370(7) . ?
Tb1 Ti12 3.277(2) . ?
Tb1 Ti3 3.333(2) . ?
Tb1 Ti10 3.420(2) . ?
Tb2 Ti1 3.434(2) . ?
Tb2 Ti8 3.455(2) . ?
Tb2 Ti3 3.519(2) . ?
Ti3 Ti13 3.247(3) . ?
Ti4 Ti8 2.956(3) . ?
Ti4 Ti5 3.235(3) . ?
Ti5 Ti8 3.172(3) . ?
Ti5 Ti11 3.354(3) . ?
Ti6 Ti7 3.021(3) . ?
Ti6 Ti8 3.094(3) . ?
Ti7 Ti11 3.132(3) . ?
Ti7 Ti13 3.297(3) . ?
Ti7 Ti8 3.338(3) . ?
Ti8 Ti13 2.970(3) . ?
Ti9 Ti10 2.934(3) . ?
Ti9 Ti13 3.133(3) . ?
Ti10 Ti13 2.913(3) . ?
Ti11 Ti12 3.016(3) . ?
Ti11 Ti13 3.269(3) . ?
Ti12 Ti13 3.119(2) . ?
